data_7001307
loop_
_publ_author_name
'Fenton, Hazel'
'Tidmarsh, Ian S.'
'Ward, Michael D.'

_publ_section_title
;
 Homonuclear and heteronuclear complexes of a four-armed octadentate
 ligand: synthetic control based on matching ligand denticity with
 metal ion coordination preferences
;
_journal_issue 21
_journal_name_full 'Dalton Transactions'
_journal_page_first 4199
_journal_page_last 4207
_journal_paper_doi 10.1039/b901891c
_journal_year 2009
_chemical_formula_sum 'C168 H136 B10 F42 N48 Ni6'
_chemical_formula_weight 4085.61
_chemical_name_systematic
;
?
;
_space_group_IT_number 56
_symmetry_cell_setting orthorhombic
_symmetry_space_group_name_Hall '-P 2ab 2ac'
_symmetry_space_group_name_H-M 'P c c n'
_atom_sites_solution_hydrogens geom
_atom_sites_solution_primary direct
_atom_sites_solution_secondary difmap
_audit_creation_method SHELXL-97
_cell_angle_alpha 90.00
_cell_angle_beta 90.00
_cell_angle_gamma 90.00
_cell_formula_units_Z 8
_cell_length_a 29.9778(7)
_cell_length_b 50.1664(12)
_cell_length_c 26.2454(6)
_cell_measurement_reflns_used 9591
_cell_measurement_temperature 150(2)
_cell_measurement_theta_max 22.48
_cell_measurement_theta_min 2.22
_cell_volume 39469.9(16)
_computing_cell_refinement 'Bruker SMART'
_computing_data_collection 'Bruker SMART'
_computing_data_reduction 'Bruker SAINT'
_computing_molecular_graphics 'Bruker SHELXTL'
_computing_publication_material 'Bruker SHELXTL'
_computing_structure_refinement 'Bruker SHELXTL'
_computing_structure_solution 'Bruker SHELXTL'
_diffrn_ambient_temperature 150(2)
_diffrn_measured_fraction_theta_full 1.000
_diffrn_measured_fraction_theta_max 1.000
_diffrn_measurement_device_type 'CCD area detector'
_diffrn_measurement_method 'phi and omega scans'
_diffrn_radiation_monochromator graphite
_diffrn_radiation_source 'sealed tube'
_diffrn_radiation_type MoK\a
_diffrn_radiation_wavelength 0.71073
_diffrn_reflns_av_R_equivalents 0.0911
_diffrn_reflns_av_sigmaI/netI 0.0451
_diffrn_reflns_limit_h_max 32
_diffrn_reflns_limit_h_min -32
_diffrn_reflns_limit_k_max 54
_diffrn_reflns_limit_k_min -51
_diffrn_reflns_limit_l_max 28
_diffrn_reflns_limit_l_min -28
_diffrn_reflns_number 342892
_diffrn_reflns_theta_full 22.50
_diffrn_reflns_theta_max 22.50
_diffrn_reflns_theta_min 0.79
_exptl_absorpt_coefficient_mu 0.661
_exptl_absorpt_correction_T_max 0.7780
_exptl_absorpt_correction_T_min 0.6925
_exptl_absorpt_correction_type multi-scan
_exptl_absorpt_process_details SADABS
_exptl_crystal_colour Blue
_exptl_crystal_density_diffrn 1.375
_exptl_crystal_density_method 'not measured'
_exptl_crystal_description Block
_exptl_crystal_F_000 16608
_exptl_crystal_size_max 0.60
_exptl_crystal_size_mid 0.40
_exptl_crystal_size_min 0.40
_platon_squeeze_details
;

The diffraction images showed a lot of diffuse and weak reflectance,
symptomatic of high disorder. This hampered the acquisition of a better data
set in which all the anions could be defined the data. The crystals also
suffered from rapid solvent loss causing almost immediate decomposition when
removed from the mother liquor. Taking these factors into account we feel
that a final R value of 12 % (although higher than would normally be
acceptable) is reasonable for this case.

The pyridyl rings N231 > C236, N371 > C376 and N411 > C416 contain
atoms with higher than average thermal and anisotropic thermal
parameters. This has been reduced by the application of geometric and
displacement restraints. Attempts to split the rings were conducted
but did not yield chemically sensible results (for example the connected
pyrazole rings would have also required splitting, however this was not
required nor successful). In light of this we attribute the problem to
a not totally successful absorption correction most likely due to the
large size of the crystal required for diffraction relative to the beam
diameter.

Refinement of F^2^ against ALL reflections. The weighted R-factor wR and
goodness of fit S are based on F^2^, conventional R-factors R are based
on F, with F set to zero for negative F^2^. The threshold expression of
F^2^ > 2sigma(F^2^) is used only for calculating R-factors(gt) etc. and is
not relevant to the choice of reflections for refinement. R-factors based
on F^2^ are statistically about twice as large as those based on F, and R-
factors based on ALL data will be even larger.
;
_refine_diff_density_max 2.221
_refine_diff_density_min -1.066
_refine_diff_density_rms 0.144
_refine_ls_extinction_method none
_refine_ls_goodness_of_fit_ref 1.440
_refine_ls_hydrogen_treatment constr
_refine_ls_matrix_type full
_refine_ls_number_parameters 2392
_refine_ls_number_reflns 25811
_refine_ls_number_restraints 544
_refine_ls_restrained_S_all 1.455
_refine_ls_R_factor_all 0.1364
_refine_ls_R_factor_gt 0.1151
_refine_ls_shift/su_max 0.001
_refine_ls_shift/su_mean 0.000
_refine_ls_structure_factor_coef Fsqd
_refine_ls_weighting_details 'calc w=1/[\s^2^(Fo^2^)+(0.2000P)^2^+0.0000P] where P=(Fo^2^+2Fc^2^)/3'
_refine_ls_weighting_scheme calc
_refine_ls_wR_factor_gt 0.3365
_refine_ls_wR_factor_ref 0.3509
_reflns_number_gt 19649
_reflns_number_total 25811
_reflns_threshold_expression >2sigma(I)
_cod_data_source_file b901891c.txt
_cod_data_source_block imw1223pccn
_cod_depositor_comments
;
The following automatic conversions were performed:
'_symmetry_cell_setting' value 'Orthorhombic' changed to 'orthorhombic'
according to '/home/saulius/struct/CIF-dictionaries/cif_core.dic'
dictionary named 'cif_core.dic' version 2.4.1 from
2010-06-29.

'_exptl_absorpt_correction_type' value 'Multi-scan' changed
to 'multi-scan' according to
'/home/saulius/struct/CIF-dictionaries/cif_core.dic' dictionary named
'cif_core.dic' version 2.4.1 from 2010-06-29.

Automatic conversion script
Id: cif_fix_enum 1527 2010-12-29 10:47:43Z saulius 
;
_cod_original_sg_symbol_H-M 'Pccn '
_cod_database_code 7001307

loop_
_symmetry_equiv_pos_as_xyz
'x, y, z'
'-x+1/2, -y+1/2, z'
'-x, y+1/2, -z+1/2'
'x+1/2, -y, -z+1/2'
'-x, -y, -z'
'x-1/2, y-1/2, -z'
'x, -y-1/2, z-1/2'
'-x-1/2, y, z-1/2'

loop_
_atom_site_label
_atom_site_type_symbol
_atom_site_fract_x
_atom_site_fract_y
_atom_site_fract_z
_atom_site_U_iso_or_equiv
_atom_site_adp_type
_atom_site_occupancy
_atom_site_symmetry_multiplicity
_atom_site_calc_flag
_atom_site_refinement_flags
_atom_site_disorder_assembly
_atom_site_disorder_group
Ni1 Ni 0.43495(4) 0.16654(2) 0.50834(4) 0.0437(3) Uani 1 1 d . . .
Ni2 Ni 0.36777(4) 0.01519(2) 0.64680(4) 0.0378(3) Uani 1 1 d . . .
Ni3 Ni 0.57849(4) 0.09128(2) 0.84159(4) 0.0364(3) Uani 1 1 d . . .
Ni4 Ni 0.50782(4) 0.06536(2) 0.91222(4) 0.0374(3) Uani 1 1 d . . .
Ni5 Ni 0.67735(4) 0.16318(2) 1.13456(5) 0.0471(4) Uani 1 1 d . . .
Ni6 Ni 0.39394(4) 0.19740(2) 1.19834(4) 0.0414(3) Uani 1 1 d . . .
F1 F 0.52849(15) 0.06472(9) 0.83856(16) 0.0364(11) Uani 1 1 d . . .
F2 F 0.56689(16) 0.08482(9) 0.91693(17) 0.0422(12) Uani 1 1 d . . .
N111 N 0.4006(3) 0.20256(15) 0.4953(3) 0.0435(19) Uani 1 1 d . . .
C112 C 0.3800(3) 0.20439(19) 0.4502(4) 0.048(2) Uani 1 1 d . . .
C113 C 0.3581(4) 0.2265(2) 0.4333(4) 0.066(3) Uani 1 1 d . . .
H113 H 0.3459 0.2270 0.3999 0.079 Uiso 1 1 calc R . .
C114 C 0.3538(4) 0.2484(2) 0.4657(5) 0.069(3) Uani 1 1 d . . .
H114 H 0.3375 0.2639 0.4560 0.083 Uiso 1 1 calc R . .
C115 C 0.3750(4) 0.2464(2) 0.5140(4) 0.065(3) Uani 1 1 d . . .
H115 H 0.3736 0.2606 0.5379 0.078 Uiso 1 1 calc R . .
C116 C 0.3972(3) 0.2238(2) 0.5248(4) 0.054(3) Uani 1 1 d . . .
H116 H 0.4118 0.2230 0.5568 0.065 Uiso 1 1 calc R . .
N121 N 0.3897(3) 0.13711(16) 0.4132(3) 0.046(2) Uani 1 1 d . . .
N122 N 0.4002(3) 0.15845(15) 0.4418(3) 0.0444(19) Uani 1 1 d . . .
C123 C 0.3799(3) 0.1793(2) 0.4215(3) 0.049(2) Uani 1 1 d . . .
C124 C 0.3561(4) 0.1708(2) 0.3776(4) 0.058(3) Uani 1 1 d . . .
H124 H 0.3384 0.1814 0.3555 0.070 Uiso 1 1 calc R . .
C125 C 0.3642(4) 0.1442(2) 0.3740(4) 0.054(3) Uani 1 1 d . . .
H125 H 0.3536 0.1326 0.3480 0.065 Uiso 1 1 calc R . .
C126 C 0.4019(3) 0.11001(18) 0.4284(3) 0.041(2) Uani 1 1 d . . .
H12A H 0.4313 0.1106 0.4454 0.049 Uiso 1 1 calc R . .
H12B H 0.4050 0.0990 0.3973 0.049 Uiso 1 1 calc R . .
N131 N 0.4557(3) 0.17541(15) 0.5822(3) 0.049(2) Uani 1 1 d . . .
C132 C 0.4272(4) 0.17023(19) 0.6204(4) 0.049(2) Uani 1 1 d . . .
C133 C 0.4377(5) 0.1738(2) 0.6699(4) 0.065(3) Uani 1 1 d . . .
H133 H 0.4158 0.1710 0.6955 0.078 Uiso 1 1 calc R . .
C134 C 0.4799(4) 0.1816(2) 0.6831(4) 0.062(3) Uani 1 1 d . . .
H134 H 0.4881 0.1843 0.7177 0.074 Uiso 1 1 calc R . .
C135 C 0.5096(4) 0.1853(2) 0.6450(4) 0.061(3) Uani 1 1 d . . .
H135 H 0.5395 0.1898 0.6534 0.074 Uiso 1 1 calc R . .
C136 C 0.4984(4) 0.18287(19) 0.5946(4) 0.059(3) Uani 1 1 d . . .
H136 H 0.5197 0.1863 0.5687 0.070 Uiso 1 1 calc R . .
N141 N 0.3369(3) 0.14704(16) 0.5449(3) 0.051(2) Uani 1 1 d . . .
N142 N 0.3801(3) 0.15384(15) 0.5524(3) 0.047(2) Uani 1 1 d . . .
C143 C 0.3827(4) 0.16110(19) 0.6011(4) 0.052(3) Uani 1 1 d . . .
C144 C 0.3422(4) 0.1587(2) 0.6261(4) 0.063(3) Uani 1 1 d . . .
H144 H 0.3359 0.1624 0.6609 0.076 Uiso 1 1 calc R . .
C145 C 0.3131(4) 0.1498(2) 0.5891(4) 0.061(3) Uani 1 1 d . . .
H145 H 0.2822 0.1463 0.5934 0.074 Uiso 1 1 calc R . .
C146 C 0.3191(3) 0.13547(19) 0.4980(3) 0.049(2) Uani 1 1 d . . .
H14A H 0.3303 0.1456 0.4684 0.058 Uiso 1 1 calc R . .
H14B H 0.2861 0.1368 0.4983 0.058 Uiso 1 1 calc R . .
N151 N 0.3807(3) -0.02473(15) 0.6326(3) 0.047(2) Uani 1 1 d . . .
C152 C 0.3486(3) -0.03730(18) 0.6051(3) 0.040(2) Uani 1 1 d . . .
C153 C 0.3491(4) -0.0646(2) 0.5974(4) 0.058(3) Uani 1 1 d . . .
H153 H 0.3266 -0.0732 0.5777 0.069 Uiso 1 1 calc R . .
C154 C 0.3846(4) -0.0795(2) 0.6201(4) 0.059(3) Uani 1 1 d . . .
H154 H 0.3854 -0.0984 0.6169 0.070 Uiso 1 1 calc R . .
C155 C 0.4170(4) -0.0667(2) 0.6460(4) 0.062(3) Uani 1 1 d . . .
H155 H 0.4416 -0.0762 0.6596 0.074 Uiso 1 1 calc R . .
C156 C 0.4135(4) -0.0388(2) 0.6524(4) 0.058(3) Uani 1 1 d . . .
H156 H 0.4357 -0.0299 0.6718 0.069 Uiso 1 1 calc R . .
N161 N 0.2866(3) 0.01821(14) 0.5662(3) 0.0423(19) Uani 1 1 d . . .
N162 N 0.3170(2) 0.00576(14) 0.5965(3) 0.0374(17) Uani 1 1 d . . .
C163 C 0.3153(3) -0.02003(19) 0.5838(4) 0.047(2) Uani 1 1 d . . .
C164 C 0.2819(3) -0.0237(2) 0.5461(4) 0.050(3) Uani 1 1 d . . .
H164 H 0.2728 -0.0401 0.5314 0.060 Uiso 1 1 calc R . .
C165 C 0.2656(3) 0.0003(2) 0.5351(4) 0.051(3) Uani 1 1 d . . .
H165 H 0.2435 0.0043 0.5103 0.061 Uiso 1 1 calc R . .
C166 C 0.2836(3) 0.04684(19) 0.5635(3) 0.046(2) Uani 1 1 d . . .
H16A H 0.2882 0.0540 0.5983 0.055 Uiso 1 1 calc R . .
H16B H 0.2529 0.0515 0.5532 0.055 Uiso 1 1 calc R . .
N171 N 0.4276(2) 0.02317(13) 0.6841(3) 0.0369(17) Uani 1 1 d . . .
C172 C 0.4615(3) 0.02856(16) 0.6542(3) 0.037(2) Uani 1 1 d . . .
C173 C 0.5039(3) 0.03522(17) 0.6733(3) 0.040(2) Uani 1 1 d . . .
H173 H 0.5284 0.0381 0.6510 0.048 Uiso 1 1 calc R . .
C174 C 0.5086(3) 0.03748(18) 0.7252(4) 0.048(2) Uani 1 1 d . . .
H174 H 0.5364 0.0425 0.7397 0.057 Uiso 1 1 calc R . .
C175 C 0.4718(3) 0.03221(16) 0.7565(3) 0.038(2) Uani 1 1 d . . .
H175 H 0.4741 0.0336 0.7925 0.045 Uiso 1 1 calc R . .
C176 C 0.4337(3) 0.02531(17) 0.7349(3) 0.042(2) Uani 1 1 d . . .
H176 H 0.4091 0.0216 0.7566 0.050 Uiso 1 1 calc R . .
N181 N 0.4117(2) 0.02258(14) 0.5337(3) 0.0370(17) Uani 1 1 d . . .
N182 N 0.4104(2) 0.02585(13) 0.5846(2) 0.0334(16) Uani 1 1 d . . .
C183 C 0.4529(3) 0.02628(16) 0.5992(3) 0.034(2) Uani 1 1 d . . .
C184 C 0.4821(3) 0.02478(18) 0.5579(3) 0.041(2) Uani 1 1 d . . .
H184 H 0.5138 0.0254 0.5580 0.049 Uiso 1 1 calc R . .
C185 C 0.4533(3) 0.02217(19) 0.5164(3) 0.044(2) Uani 1 1 d . . .
H185 H 0.4620 0.0204 0.4818 0.052 Uiso 1 1 calc R . .
C186 C 0.3711(3) 0.02341(17) 0.5030(3) 0.039(2) Uani 1 1 d . . .
H18A H 0.3486 0.0113 0.5178 0.046 Uiso 1 1 calc R . .
H18B H 0.3778 0.0173 0.4680 0.046 Uiso 1 1 calc R . .
C191 C 0.3682(3) 0.09621(18) 0.4646(3) 0.039(2) Uani 1 1 d . . .
C192 C 0.3327(3) 0.10663(18) 0.4930(3) 0.040(2) Uani 1 1 d . . .
C193 C 0.3079(3) 0.08854(19) 0.5228(3) 0.042(2) Uani 1 1 d . . .
H193 H 0.2834 0.0955 0.5414 0.050 Uiso 1 1 calc R . .
C194 C 0.3163(3) 0.06146(17) 0.5272(3) 0.038(2) Uani 1 1 d . . .
C195 C 0.3529(3) 0.05128(18) 0.5013(3) 0.040(2) Uani 1 1 d . . .
C196 C 0.3766(3) 0.06866(18) 0.4689(3) 0.041(2) Uani 1 1 d . . .
H196 H 0.3998 0.0613 0.4487 0.050 Uiso 1 1 calc R . .
N211 N 0.4916(3) 0.18175(16) 0.4708(3) 0.049(2) Uani 1 1 d . . .
C212 C 0.5252(3) 0.16402(18) 0.4636(4) 0.046(2) Uani 1 1 d . . .
C213 C 0.5643(3) 0.1703(2) 0.4366(4) 0.055(3) Uani 1 1 d . . .
H213 H 0.5870 0.1574 0.4313 0.067 Uiso 1 1 calc R . .
C214 C 0.5684(4) 0.1956(2) 0.4186(4) 0.061(3) Uani 1 1 d . . .
H214 H 0.5947 0.2007 0.4010 0.073 Uiso 1 1 calc R . .
C215 C 0.5348(4) 0.2137(2) 0.4255(4) 0.062(3) Uani 1 1 d . . .
H215 H 0.5373 0.2311 0.4116 0.074 Uiso 1 1 calc R . .
C216 C 0.4970(3) 0.20658(19) 0.4528(4) 0.050(2) Uani 1 1 d . . .
H216 H 0.4745 0.2195 0.4589 0.060 Uiso 1 1 calc R . .
N221 N 0.4821(3) 0.10822(15) 0.5275(3) 0.0452(19) Uani 1 1 d . . .
N222 N 0.4797(3) 0.13367(15) 0.5108(3) 0.0441(19) Uani 1 1 d . . .
C223 C 0.5170(3) 0.13782(19) 0.4857(4) 0.047(2) Uani 1 1 d . . .
C224 C 0.5447(4) 0.1143(2) 0.4860(4) 0.060(3) Uani 1 1 d . . .
H224 H 0.5730 0.1118 0.4704 0.072 Uiso 1 1 calc R . .
C225 C 0.5204(4) 0.0968(2) 0.5139(4) 0.056(3) Uani 1 1 d . . .
H225 H 0.5292 0.0791 0.5223 0.067 Uiso 1 1 calc R . .
C226 C 0.4477(3) 0.0981(2) 0.5614(3) 0.048(2) Uani 1 1 d . . .
H22A H 0.4432 0.0790 0.5539 0.058 Uiso 1 1 calc R . .
H22B H 0.4195 0.1074 0.5534 0.058 Uiso 1 1 calc R . .
N231 N 0.33060(19) 0.00254(12) 0.7114(2) 0.053(2) Uani 1 1 d G . .
C232 C 0.3030(2) 0.02251(11) 0.7303(3) 0.060(3) Uani 1 1 d G . .
C233 C 0.2722(2) 0.01673(17) 0.7683(3) 0.090(5) Uani 1 1 d G . .
H233 H 0.2534 0.0304 0.7812 0.108 Uiso 1 1 calc R . .
C234 C 0.2690(3) -0.00902(19) 0.7875(3) 0.096(5) Uani 1 1 d G . .
H234 H 0.2480 -0.0130 0.8135 0.115 Uiso 1 1 calc R . .
C235 C 0.2966(3) -0.02900(14) 0.7687(3) 0.101(5) Uani 1 1 d G . .
H235 H 0.2944 -0.0466 0.7818 0.121 Uiso 1 1 calc R . .
C236 C 0.3274(2) -0.02321(11) 0.7306(3) 0.069(3) Uani 1 1 d G . .
H236 H 0.3462 -0.0369 0.7178 0.083 Uiso 1 1 calc R . .
N241 N 0.3443(2) 0.07731(15) 0.6663(3) 0.047(2) Uani 1 1 d . . .
N242 N 0.3420(2) 0.05149(15) 0.6748(3) 0.0432(19) Uani 1 1 d . . .
C243 C 0.3119(3) 0.0489(2) 0.7123(4) 0.057(3) Uani 1 1 d . . .
C244 C 0.2972(4) 0.0738(3) 0.7262(5) 0.073(4) Uani 1 1 d . . .
H244 H 0.2755 0.0778 0.7515 0.088 Uiso 1 1 calc R . .
C245 C 0.3183(4) 0.0910(2) 0.6982(5) 0.066(3) Uani 1 1 d . . .
H245 H 0.3158 0.1098 0.7001 0.079 Uiso 1 1 calc R . .
C246 C 0.3775(3) 0.08765(19) 0.6286(3) 0.046(2) Uani 1 1 d . . .
H24A H 0.3646 0.1035 0.6115 0.055 Uiso 1 1 calc R . .
H24B H 0.3824 0.0738 0.6023 0.055 Uiso 1 1 calc R . .
N251 N 0.6183(3) 0.12515(16) 0.8602(3) 0.047(2) Uani 1 1 d . . .
C252 C 0.5963(3) 0.14815(19) 0.8616(4) 0.044(2) Uani 1 1 d . . .
C253 C 0.6143(4) 0.1714(2) 0.8791(4) 0.064(3) Uani 1 1 d . . .
H253 H 0.5971 0.1873 0.8795 0.077 Uiso 1 1 calc R . .
C254 C 0.6583(4) 0.1715(3) 0.8965(5) 0.076(3) Uani 1 1 d . . .
H254 H 0.6720 0.1875 0.9081 0.091 Uiso 1 1 calc R . .
C255 C 0.6812(5) 0.1477(3) 0.8962(5) 0.089(4) Uani 1 1 d . . .
H255 H 0.7110 0.1468 0.9085 0.107 Uiso 1 1 calc R . .
C256 C 0.6597(4) 0.1243(2) 0.8772(4) 0.067(3) Uani 1 1 d . . .
H256 H 0.6755 0.1079 0.8768 0.081 Uiso 1 1 calc R . .
N261 N 0.4959(2) 0.12678(14) 0.8047(3) 0.0357(17) Uani 1 1 d . . .
N262 N 0.5367(2) 0.12265(14) 0.8269(2) 0.0348(17) Uani 1 1 d . . .
C263 C 0.5506(3) 0.14708(17) 0.8402(3) 0.042(2) Uani 1 1 d . . .
C264 C 0.5189(3) 0.16619(18) 0.8282(4) 0.047(2) Uani 1 1 d . . .
H264 H 0.5204 0.1848 0.8341 0.057 Uiso 1 1 calc R . .
C265 C 0.4847(3) 0.15212(18) 0.8057(3) 0.039(2) Uani 1 1 d . . .
H265 H 0.4577 0.1595 0.7931 0.046 Uiso 1 1 calc R . .
C266 C 0.4724(3) 0.10396(17) 0.7813(3) 0.035(2) Uani 1 1 d . . .
H26A H 0.4417 0.1033 0.7951 0.042 Uiso 1 1 calc R . .
H26B H 0.4877 0.0873 0.7917 0.042 Uiso 1 1 calc R . .
N271 N 0.62743(18) 0.06247(11) 0.8454(2) 0.049(2) Uani 1 1 d G . .
C272 C 0.6405(2) 0.05195(14) 0.79875(19) 0.057(3) Uani 1 1 d G . .
C273 C 0.6710(2) 0.03114(15) 0.7970(3) 0.076(4) Uani 1 1 d G . .
H273 H 0.6800 0.0239 0.7651 0.091 Uiso 1 1 calc R . .
C274 C 0.6886(2) 0.02087(14) 0.8419(3) 0.090(4) Uani 1 1 d G . .
H274 H 0.7095 0.0066 0.8407 0.107 Uiso 1 1 calc R . .
C275 C 0.6756(3) 0.03140(15) 0.8886(3) 0.092(4) Uani 1 1 d G . .
H275 H 0.6876 0.0244 0.9193 0.110 Uiso 1 1 calc R . .
C276 C 0.6450(2) 0.05220(14) 0.89034(19) 0.058(3) Uani 1 1 d G . .
H276 H 0.6361 0.0594 0.9222 0.070 Uiso 1 1 calc R . .
N281 N 0.5802(2) 0.09324(16) 0.7166(3) 0.0433(19) Uani 1 1 d . . .
N282 N 0.5941(2) 0.08541(14) 0.7638(3) 0.0368(17) Uani 1 1 d . . .
C283 C 0.6201(3) 0.0642(2) 0.7556(4) 0.051(3) Uani 1 1 d . . .
C284 C 0.6239(3) 0.0585(2) 0.7043(4) 0.053(3) Uani 1 1 d . . .
H284 H 0.6406 0.0446 0.6888 0.063 Uiso 1 1 calc R . .
C285 C 0.5983(3) 0.0771(2) 0.6810(4) 0.052(3) Uani 1 1 d . . .
H285 H 0.5939 0.0786 0.6453 0.062 Uiso 1 1 calc R . .
C286 C 0.5528(3) 0.11686(17) 0.7073(3) 0.038(2) Uani 1 1 d . . .
H28A H 0.5673 0.1280 0.6808 0.046 Uiso 1 1 calc R . .
H28B H 0.5510 0.1275 0.7389 0.046 Uiso 1 1 calc R . .
C291 C 0.4565(3) 0.10101(17) 0.6171(3) 0.040(2) Uani 1 1 d . . .
C292 C 0.4218(3) 0.09523(17) 0.6513(3) 0.039(2) Uani 1 1 d . . .
C293 C 0.4297(3) 0.09728(16) 0.7033(3) 0.035(2) Uani 1 1 d . . .
H293 H 0.4057 0.0934 0.7258 0.042 Uiso 1 1 calc R . .
C294 C 0.4698(3) 0.10455(16) 0.7243(3) 0.034(2) Uani 1 1 d . . .
C295 C 0.5054(3) 0.10978(17) 0.6898(3) 0.042(2) Uani 1 1 d . . .
C296 C 0.4981(3) 0.10850(16) 0.6389(3) 0.037(2) Uani 1 1 d . . .
H296 H 0.5220 0.1128 0.6167 0.044 Uiso 1 1 calc R . .
N311 N 0.7294(3) 0.14046(16) 1.1661(4) 0.058(2) Uani 1 1 d . . .
C312 C 0.7546(4) 0.1538(2) 1.2008(5) 0.072(3) Uani 1 1 d . . .
C313 C 0.7931(4) 0.1427(3) 1.2208(6) 0.088(4) Uani 1 1 d . . .
H313 H 0.8106 0.1522 1.2448 0.106 Uiso 1 1 calc R . .
C314 C 0.8055(4) 0.1179(3) 1.2056(6) 0.098(5) Uani 1 1 d . . .
H314 H 0.8325 0.1103 1.2178 0.117 Uiso 1 1 calc R . .
C315 C 0.7783(4) 0.1036(2) 1.1719(5) 0.077(4) Uani 1 1 d . . .
H315 H 0.7855 0.0858 1.1625 0.093 Uiso 1 1 calc R . .
C316 C 0.7426(4) 0.1154(2) 1.1537(5) 0.072(3) Uani 1 1 d . . .
H316 H 0.7248 0.1058 1.1301 0.086 Uiso 1 1 calc R . .
N321 N 0.6909(3) 0.21130(15) 1.2135(3) 0.050(2) Uani 1 1 d . . .
N322 N 0.7022(2) 0.18900(15) 1.1891(3) 0.048(2) Uani 1 1 d . . .
C323 C 0.7369(4) 0.1798(3) 1.2155(5) 0.080(4) Uani 1 1 d . . .
C324 C 0.7489(4) 0.1983(3) 1.2533(5) 0.086(4) Uani 1 1 d . . .
H324 H 0.7744 0.1976 1.2748 0.103 Uiso 1 1 calc R . .
C325 C 0.7183(3) 0.2168(2) 1.2531(5) 0.068(3) Uani 1 1 d . . .
H325 H 0.7158 0.2313 1.2762 0.081 Uiso 1 1 calc R . .
C326 C 0.6495(3) 0.22553(19) 1.1996(5) 0.057(3) Uani 1 1 d . . .
H32A H 0.6458 0.2246 1.1621 0.069 Uiso 1 1 calc R . .
H32B H 0.6529 0.2445 1.2090 0.069 Uiso 1 1 calc R . .
N331 N 0.6500(3) 0.13214(15) 1.0920(3) 0.048(2) Uani 1 1 d . . .
C332 C 0.6211(3) 0.11633(19) 1.1184(4) 0.050(3) Uani 1 1 d . . .
C333 C 0.5986(4) 0.09588(19) 1.0947(4) 0.055(3) Uani 1 1 d . . .
H333 H 0.5803 0.0841 1.1139 0.066 Uiso 1 1 calc R . .
C334 C 0.6028(4) 0.0927(2) 1.0431(4) 0.065(3) Uani 1 1 d . . .
H334 H 0.5861 0.0793 1.0262 0.078 Uiso 1 1 calc R . .
C335 C 0.6306(4) 0.10851(19) 1.0162(4) 0.059(3) Uani 1 1 d . . .
H335 H 0.6338 0.1064 0.9804 0.071 Uiso 1 1 calc R . .
C336 C 0.6546(4) 0.1283(2) 1.0427(4) 0.064(3) Uani 1 1 d . . .
H336 H 0.6749 0.1392 1.0243 0.077 Uiso 1 1 calc R . .
N341 N 0.6254(2) 0.14737(15) 1.2386(3) 0.048(2) Uani 1 1 d . . .
N342 N 0.6331(2) 0.14656(14) 1.1887(3) 0.0415(18) Uani 1 1 d . . .
C343 C 0.6171(3) 0.12247(17) 1.1734(3) 0.040(2) Uani 1 1 d . . .
C344 C 0.5995(3) 0.1089(2) 1.2137(4) 0.052(3) Uani 1 1 d . . .
H344 H 0.5860 0.0918 1.2130 0.063 Uiso 1 1 calc R . .
C345 C 0.6053(3) 0.12475(17) 1.2549(3) 0.039(2) Uani 1 1 d . . .
H345 H 0.5968 0.1208 1.2890 0.047 Uiso 1 1 calc R . .
C346 C 0.6336(3) 0.17115(17) 1.2702(3) 0.041(2) Uani 1 1 d . . .
H34A H 0.6643 0.1777 1.2644 0.049 Uiso 1 1 calc R . .
H34B H 0.6307 0.1664 1.3067 0.049 Uiso 1 1 calc R . .
N351 N 0.3566(2) 0.23241(15) 1.1892(3) 0.0448(19) Uani 1 1 d . . .
C352 C 0.3591(3) 0.2499(2) 1.2294(4) 0.050(2) Uani 1 1 d . . .
C353 C 0.3353(3) 0.2738(2) 1.2297(4) 0.060(3) Uani 1 1 d . . .
H353 H 0.3376 0.2858 1.2575 0.071 Uiso 1 1 calc R . .
C354 C 0.3088(4) 0.2795(2) 1.1890(5) 0.069(3) Uani 1 1 d . . .
H354 H 0.2922 0.2956 1.1886 0.082 Uiso 1 1 calc R . .
C355 C 0.3056(4) 0.2622(2) 1.1487(5) 0.064(3) Uani 1 1 d . . .
H355 H 0.2870 0.2660 1.1203 0.077 Uiso 1 1 calc R . .
C356 C 0.3308(3) 0.2389(2) 1.1509(4) 0.052(3) Uani 1 1 d . . .
H356 H 0.3291 0.2270 1.1228 0.062 Uiso 1 1 calc R . .
N361 N 0.4442(2) 0.21778(14) 1.2989(3) 0.0388(18) Uani 1 1 d . . .
N362 N 0.4109(2) 0.21853(16) 1.2626(3) 0.0455(19) Uani 1 1 d . . .
C363 C 0.3906(3) 0.24159(19) 1.2694(3) 0.046(2) Uani 1 1 d . . .
C364 C 0.4085(3) 0.2559(2) 1.3098(4) 0.058(3) Uani 1 1 d . . .
H364 H 0.3996 0.2729 1.3219 0.070 Uiso 1 1 calc R . .
C365 C 0.4422(3) 0.23980(18) 1.3285(4) 0.045(2) Uani 1 1 d . . .
H365 H 0.4607 0.2436 1.3571 0.054 Uiso 1 1 calc R . .
C366 C 0.4789(3) 0.19788(17) 1.2963(3) 0.037(2) Uani 1 1 d . . .
H36A H 0.4662 0.1818 1.2798 0.044 Uiso 1 1 calc R . .
H36B H 0.4869 0.1929 1.3316 0.044 Uiso 1 1 calc R . .
N371 N 0.3814(3) 0.18324(18) 1.1254(3) 0.055(2) Uani 1 1 d . . .
C372 C 0.4100(4) 0.1917(2) 1.0879(3) 0.054(3) Uani 1 1 d . . .
C373 C 0.4085(4) 0.1816(3) 1.0401(4) 0.071(3) Uani 1 1 d . . .
H373 H 0.4298 0.1871 1.0154 0.085 Uiso 1 1 calc R . .
C374 C 0.3760(4) 0.1634(3) 1.0274(4) 0.088(4) Uani 1 1 d . . .
H374 H 0.3733 0.1576 0.9931 0.105 Uiso 1 1 calc R . .
C375 C 0.3471(4) 0.1534(4) 1.0642(5) 0.107(6) Uani 1 1 d . . .
H375 H 0.3261 0.1398 1.0564 0.128 Uiso 1 1 calc R . .
C376 C 0.3505(4) 0.1639(2) 1.1123(4) 0.065(3) Uani 1 1 d . . .
H376 H 0.3306 0.1577 1.1378 0.078 Uiso 1 1 calc R . .
N381 N 0.4757(3) 0.23553(15) 1.1617(3) 0.0442(19) Uani 1 1 d . . .
N382 N 0.4463(2) 0.21518(15) 1.1561(3) 0.0401(18) Uani 1 1 d . . .
C383 C 0.4424(3) 0.2114(2) 1.1063(4) 0.050(3) Uani 1 1 d . . .
C384 C 0.4690(3) 0.2290(2) 1.0785(3) 0.048(3) Uani 1 1 d . . .
H384 H 0.4717 0.2305 1.0425 0.058 Uiso 1 1 calc R . .
C385 C 0.4903(4) 0.2437(2) 1.1153(4) 0.058(3) Uani 1 1 d . . .
H385 H 0.5117 0.2572 1.1092 0.069 Uiso 1 1 calc R . .
C386 C 0.4926(3) 0.24508(18) 1.2119(4) 0.045(2) Uani 1 1 d . . .
H38A H 0.4673 0.2467 1.2360 0.054 Uiso 1 1 calc R . .
H38B H 0.5059 0.2630 1.2077 0.054 Uiso 1 1 calc R . .
C391 C 0.6065(3) 0.21462(19) 1.2250(3) 0.041(2) Uani 1 1 d . . .
C392 C 0.6001(3) 0.19305(17) 1.2571(4) 0.041(2) Uani 1 1 d . . .
C393 C 0.5578(3) 0.18947(17) 1.2794(3) 0.040(2) Uani 1 1 d . . .
H393 H 0.5542 0.1754 1.3033 0.048 Uiso 1 1 calc R . .
C394 C 0.5216(3) 0.20521(16) 1.2684(3) 0.035(2) Uani 1 1 d . . .
C395 C 0.5268(3) 0.22652(17) 1.2338(3) 0.038(2) Uani 1 1 d . . .
C396 C 0.5706(3) 0.23121(18) 1.2140(3) 0.044(2) Uani 1 1 d . . .
H396 H 0.5753 0.2462 1.1927 0.052 Uiso 1 1 calc R . .
N411 N 0.7203(2) 0.17811(13) 1.0778(3) 0.065(3) Uani 1 1 d G . .
C412 C 0.70125(18) 0.19675(14) 1.0452(3) 0.061(3) Uani 1 1 d G . .
C413 C 0.7272(3) 0.20902(15) 1.0081(3) 0.088(4) Uani 1 1 d G . .
H413 H 0.7142 0.2218 0.9858 0.105 Uiso 1 1 calc R . .
C414 C 0.7722(3) 0.20266(19) 1.0036(3) 0.135(8) Uani 1 1 d G . .
H414 H 0.7899 0.2110 0.9783 0.162 Uiso 1 1 calc R . .
C415 C 0.79117(18) 0.18403(19) 1.0363(4) 0.097(5) Uani 1 1 d G . .
H415 H 0.8219 0.1797 1.0332 0.116 Uiso 1 1 calc R . .
C416 C 0.7652(2) 0.17176(15) 1.0734(3) 0.092(5) Uani 1 1 d G . .
H416 H 0.7782 0.1590 1.0957 0.111 Uiso 1 1 calc R . .
N421 N 0.5915(2) 0.19509(14) 1.0883(3) 0.0398(18) Uani 1 1 d . . .
N422 N 0.6344(3) 0.18866(14) 1.0926(3) 0.045(2) Uani 1 1 d . . .
C423 C 0.6548(4) 0.20093(18) 1.0527(4) 0.052(3) Uani 1 1 d . . .
C424 C 0.6251(4) 0.21540(19) 1.0250(4) 0.055(3) Uani 1 1 d . . .
H424 H 0.6311 0.2261 0.9959 0.066 Uiso 1 1 calc R . .
C425 C 0.5850(4) 0.21133(19) 1.0480(4) 0.054(3) Uani 1 1 d . . .
H425 H 0.5572 0.2186 1.0376 0.064 Uiso 1 1 calc R . .
C426 C 0.5576(3) 0.18365(17) 1.1208(3) 0.039(2) Uani 1 1 d . . .
H42A H 0.5363 0.1978 1.1310 0.047 Uiso 1 1 calc R . .
H42B H 0.5718 0.1767 1.1522 0.047 Uiso 1 1 calc R . .
N431 N 0.3404(2) 0.17868(17) 1.2342(3) 0.0443(19) Uani 1 1 d . . .
C432 C 0.3452(3) 0.1524(2) 1.2430(3) 0.050(3) Uani 1 1 d . . .
C433 C 0.3109(3) 0.1371(2) 1.2635(4) 0.056(3) Uani 1 1 d . . .
H433 H 0.3142 0.1184 1.2677 0.067 Uiso 1 1 calc R . .
C434 C 0.2714(3) 0.1500(3) 1.2779(4) 0.066(3) Uani 1 1 d . . .
H434 H 0.2479 0.1401 1.2930 0.079 Uiso 1 1 calc R . .
C435 C 0.2671(3) 0.1759(3) 1.2703(4) 0.059(3) Uani 1 1 d . . .
H435 H 0.2403 0.1847 1.2798 0.071 Uiso 1 1 calc R . .
C436 C 0.3014(3) 0.1901(2) 1.2487(4) 0.053(3) Uani 1 1 d . . .
H436 H 0.2976 0.2087 1.2437 0.063 Uiso 1 1 calc R . .
N441 N 0.4556(2) 0.14224(15) 1.2043(3) 0.0368(17) Uani 1 1 d . . .
N442 N 0.4193(2) 0.15810(15) 1.2109(3) 0.0382(18) Uani 1 1 d . . .
C443 C 0.3873(3) 0.1413(2) 1.2297(3) 0.048(2) Uani 1 1 d . . .
C444 C 0.4045(3) 0.1155(2) 1.2349(3) 0.048(2) Uani 1 1 d . . .
H444 H 0.3893 0.1002 1.2473 0.058 Uiso 1 1 calc R . .
C445 C 0.4485(3) 0.11687(18) 1.2181(3) 0.040(2) Uani 1 1 d . . .
H445 H 0.4693 0.1026 1.2167 0.048 Uiso 1 1 calc R . .
C446 C 0.4961(3) 0.15296(19) 1.1811(3) 0.040(2) Uani 1 1 d . . .
H44A H 0.5223 0.1455 1.1992 0.048 Uiso 1 1 calc R . .
H44B H 0.4965 0.1725 1.1859 0.048 Uiso 1 1 calc R . .
N451 N 0.5378(3) 0.02839(14) 0.9202(3) 0.047(2) Uani 1 1 d . . .
C452 C 0.5477(4) 0.0214(2) 0.9695(4) 0.053(3) Uani 1 1 d . . .
C453 C 0.5709(4) -0.0007(2) 0.9813(5) 0.063(3) Uani 1 1 d . . .
H453 H 0.5767 -0.0053 1.0158 0.076 Uiso 1 1 calc R . .
C454 C 0.5865(5) -0.0168(2) 0.9411(6) 0.081(4) Uani 1 1 d . . .
H454 H 0.6020 -0.0329 0.9481 0.097 Uiso 1 1 calc R . .
C455 C 0.5795(4) -0.0095(2) 0.8946(5) 0.066(3) Uani 1 1 d . . .
H455 H 0.5909 -0.0199 0.8674 0.079 Uiso 1 1 calc R . .
C456 C 0.5552(4) 0.01363(18) 0.8838(5) 0.058(3) Uani 1 1 d . . .
H456 H 0.5511 0.0188 0.8493 0.070 Uiso 1 1 calc R . .
N471 N 0.4429(3) 0.05371(15) 0.8891(3) 0.0441(19) Uani 1 1 d . . .
C472 C 0.4147(3) 0.07393(19) 0.8819(3) 0.041(2) Uani 1 1 d . . .
C473 C 0.3722(3) 0.0699(2) 0.8623(3) 0.051(3) Uani 1 1 d . . .
H473 H 0.3528 0.0846 0.8560 0.061 Uiso 1 1 calc R . .
C474 C 0.3587(4) 0.0440(2) 0.8520(4) 0.057(3) Uani 1 1 d . . .
H474 H 0.3294 0.0405 0.8400 0.069 Uiso 1 1 calc R . .
C475 C 0.3886(4) 0.0234(2) 0.8595(4) 0.060(3) Uani 1 1 d . . .
H475 H 0.3801 0.0054 0.8532 0.072 Uiso 1 1 calc R . .
C476 C 0.4300(4) 0.02939(19) 0.8761(3) 0.048(2) Uani 1 1 d . . .
H476 H 0.4512 0.0154 0.8786 0.057 Uiso 1 1 calc R . .
N481 N 0.4795(3) 0.12563(14) 0.9325(2) 0.0406(18) Uani 1 1 d . . .
N482 N 0.4729(3) 0.10085(14) 0.9146(3) 0.0403(18) Uani 1 1 d . . .
C483 C 0.4312(3) 0.09975(19) 0.8978(3) 0.040(2) Uani 1 1 d . . .
C484 C 0.4112(3) 0.12556(18) 0.9026(3) 0.040(2) Uani 1 1 d . . .
H484 H 0.3819 0.1308 0.8931 0.048 Uiso 1 1 calc R . .
C485 C 0.4435(4) 0.1407(2) 0.9238(3) 0.050(3) Uani 1 1 d . . .
H485 H 0.4410 0.1591 0.9314 0.060 Uiso 1 1 calc R . .
C486 C 0.5194(3) 0.13133(17) 0.9626(3) 0.038(2) Uani 1 1 d . . .
H48A H 0.5337 0.1477 0.9492 0.046 Uiso 1 1 calc R . .
H48B H 0.5408 0.1164 0.9585 0.046 Uiso 1 1 calc R . .
N461 N 0.4854(3) 0.07169(15) 1.0329(3) 0.051(2) Uani 1 1 d . . .
N462 N 0.5025(3) 0.05915(14) 0.9908(3) 0.044(2) Uani 1 1 d . . .
C463 C 0.5255(4) 0.03890(19) 1.0070(4) 0.052(3) Uani 1 1 d . . .
C464 C 0.5252(4) 0.0379(2) 1.0611(4) 0.062(3) Uani 1 1 d . . .
H464 H 0.5395 0.0253 1.0825 0.074 Uiso 1 1 calc R . .
C465 C 0.5004(5) 0.0589(2) 1.0751(4) 0.070(4) Uani 1 1 d . . .
H465 H 0.4941 0.0640 1.1093 0.084 Uiso 1 1 calc R . .
C466 C 0.4572(3) 0.09502(18) 1.0313(3) 0.042(2) Uani 1 1 d . . .
H46A H 0.4308 0.0921 1.0532 0.051 Uiso 1 1 calc R . .
H46B H 0.4466 0.0979 0.9960 0.051 Uiso 1 1 calc R . .
C491 C 0.5315(3) 0.16070(17) 1.0945(3) 0.039(2) Uani 1 1 d . . .
C492 C 0.5006(3) 0.14679(17) 1.1242(3) 0.039(2) Uani 1 1 d . . .
C493 C 0.4766(3) 0.12666(16) 1.1007(3) 0.035(2) Uani 1 1 d . . .
H493 H 0.4552 0.1171 1.1202 0.042 Uiso 1 1 calc R . .
C494 C 0.4824(3) 0.11973(17) 1.0496(3) 0.037(2) Uani 1 1 d . . .
C495 C 0.5099(3) 0.13522(18) 1.0194(4) 0.045(2) Uani 1 1 d . . .
C496 C 0.5353(3) 0.15582(17) 1.0436(3) 0.040(2) Uani 1 1 d . . .
H496 H 0.5552 0.1663 1.0238 0.048 Uiso 1 1 calc R . .
B11X B 0.3981(7) 0.9632(4) 0.4465(8) 0.088(2) Uiso 0.40 1 d PDU A 1
F12X F 0.3538(4) 0.9618(3) 0.4429(6) 0.089(2) Uiso 0.40 1 d PDU A 1
F13X F 0.4089(5) 0.9857(3) 0.4192(6) 0.089(2) Uiso 0.40 1 d PDU A 1
F14X F 0.4194(5) 0.9445(3) 0.4271(6) 0.085(2) Uiso 0.40 1 d PDU A 1
F15X F 0.4088(5) 0.9660(3) 0.4956(5) 0.088(2) Uiso 0.40 1 d PDU A 1
B11Y B 0.3220(8) 0.9905(5) 0.3759(9) 0.090(2) Uiso 0.27 1 d PDU B 2
F12Y F 0.3002(7) 1.0073(4) 0.4104(8) 0.090(3) Uiso 0.27 1 d PDU B 2
F13Y F 0.3020(7) 0.9653(4) 0.3790(9) 0.090(3) Uiso 0.27 1 d PDU B 2
F14Y F 0.3665(6) 0.9891(5) 0.3889(9) 0.090(2) Uiso 0.27 1 d PDU B 2
F15Y F 0.3177(8) 1.0007(5) 0.3274(7) 0.090(3) Uiso 0.27 1 d PDU B 2
B11Z B 0.2542(7) 0.9020(4) 0.5011(8) 0.095(3) Uiso 0.33 1 d PDU C 3
F12Z F 0.2350(6) 0.9129(4) 0.5424(7) 0.095(3) Uiso 0.33 1 d PDU C 3
F13Z F 0.2485(7) 0.8750(3) 0.5031(8) 0.096(3) Uiso 0.33 1 d PDU C 3
F14Z F 0.2975(5) 0.9081(4) 0.5005(8) 0.096(3) Uiso 0.33 1 d PDU C 3
F15Z F 0.2344(6) 0.9124(4) 0.4595(7) 0.096(3) Uiso 0.33 1 d PDU C 3
B21X B 0.9030(8) 0.2161(5) 0.0618(9) 0.070(3) Uiso 0.22 1 d PDU D 1
F22X F 0.8673(7) 0.2236(5) 0.0364(9) 0.071(3) Uiso 0.22 1 d PDU D 1
F23X F 0.8999(8) 0.1896(4) 0.0723(9) 0.070(3) Uiso 0.22 1 d PDU D 1
F24X F 0.9394(7) 0.2211(5) 0.0354(9) 0.071(3) Uiso 0.22 1 d PDU D 1
F25X F 0.9062(8) 0.2288(5) 0.1063(8) 0.070(3) Uiso 0.22 1 d PDU D 1
B21Y B 0.8861(8) 0.2187(5) 0.0836(9) 0.070(3) Uiso 0.22 1 d PDU E 2
F22Y F 0.8985(8) 0.2156(5) 0.0357(7) 0.070(3) Uiso 0.22 1 d PDU E 2
F23Y F 0.8808(8) 0.1946(4) 0.1049(9) 0.071(3) Uiso 0.22 1 d PDU E 2
F24Y F 0.8480(7) 0.2318(4) 0.0863(9) 0.071(3) Uiso 0.22 1 d PDU E 2
F25Y F 0.9179(7) 0.2316(5) 0.1068(10) 0.070(3) Uiso 0.22 1 d PDU E 2
B21Z B 0.8879(6) 0.1943(4) 0.2271(7) 0.106(2) Uiso 0.56 1 d PDU F 3
F22Z F 0.9264(4) 0.2061(3) 0.2375(5) 0.101(2) Uiso 0.56 1 d PDU F 3
F23Z F 0.8592(4) 0.1965(3) 0.2654(5) 0.108(2) Uiso 0.56 1 d PDU F 3
F24Z F 0.8692(4) 0.2065(3) 0.1853(5) 0.108(2) Uiso 0.56 1 d PDU F 3
F25Z F 0.8945(4) 0.1691(2) 0.2157(5) 0.107(2) Uiso 0.56 1 d PDU F 3
B31X B 0.5033(7) 0.2164(4) 0.9354(9) 0.0620(12) Uiso 0.25 1 d PDU G 1
F32X F 0.5167(7) 0.2343(4) 0.9730(8) 0.0620(13) Uiso 0.25 1 d PDU G 1
F33X F 0.5135(8) 0.2259(5) 0.8874(8) 0.0618(12) Uiso 0.25 1 d PDU G 1
F34X F 0.5252(7) 0.1921(3) 0.9436(9) 0.0619(13) Uiso 0.25 1 d PDU G 1
F35X F 0.4577(6) 0.2118(4) 0.9382(8) 0.0622(12) Uiso 0.25 1 d PDU G 1
B31Y B 0.5012(9) 0.2141(5) 0.9345(11) 0.0620(12) Uiso 0.15 1 d PDU H 2
F32Y F 0.5002(11) 0.2354(6) 0.9683(12) 0.0620(12) Uiso 0.15 1 d PDU H 2
F33Y F 0.4924(11) 0.2230(7) 0.8858(10) 0.0620(12) Uiso 0.15 1 d PDU H 2
F34Y F 0.5429(9) 0.2017(7) 0.9354(13) 0.0619(12) Uiso 0.15 1 d PDU H 2
F35Y F 0.4690(11) 0.1957(6) 0.9496(13) 0.0621(12) Uiso 0.15 1 d PDU H 2
B31Z B 0.4836(5) 0.2137(3) 0.9272(6) 0.0620(12) Uiso 0.60 1 d PDU I 3
F32Z F 0.4488(3) 0.20355(18) 0.9003(4) 0.0625(12) Uiso 0.60 1 d PDU I 3
F33Z F 0.4991(4) 0.19397(17) 0.9588(3) 0.0619(12) Uiso 0.60 1 d PDU I 3
F34Z F 0.5167(4) 0.2217(2) 0.8941(4) 0.0619(12) Uiso 0.60 1 d PDU I 3
F35Z F 0.4688(3) 0.23529(17) 0.9543(3) 0.0621(12) Uiso 0.60 1 d PDU I 3
B41X B 0.7004(12) 0.1612(7) 0.3725(14) 0.093(3) Uiso 0.130(6) 1 d PDU J 1
F42X F 0.6646(13) 0.1463(9) 0.3867(18) 0.093(3) Uiso 0.130(6) 1 d PDU J 1
F43X F 0.7226(15) 0.1480(9) 0.3340(16) 0.094(3) Uiso 0.130(6) 1 d PDU J 1
F44X F 0.6868(16) 0.1855(7) 0.3549(18) 0.093(3) Uiso 0.130(6) 1 d PDU J 1
F45X F 0.7284(14) 0.1646(10) 0.4129(15) 0.093(3) Uiso 0.130(6) 1 d PDU J 1
B41Y B 0.6773(7) 0.1448(4) 0.4051(8) 0.093(3) Uiso 0.370(6) 1 d PDU J 2
F42Y F 0.6721(6) 0.1329(4) 0.3604(6) 0.093(3) Uiso 0.370(6) 1 d PDU J 2
F43Y F 0.7207(5) 0.1429(4) 0.4207(7) 0.093(3) Uiso 0.370(6) 1 d PDU J 2
F44Y F 0.6666(6) 0.1707(3) 0.4027(7) 0.093(3) Uiso 0.370(6) 1 d PDU J 2
F45Y F 0.6524(6) 0.1316(3) 0.4413(6) 0.093(3) Uiso 0.370(6) 1 d PDU J 2
B51 B 0.9663(3) 0.0405(2) 0.7065(4) 0.0660(11) Uiso 1 1 d DU K 2
F52X F 0.9872(3) 0.03472(18) 0.7539(3) 0.0663(13) Uiso 0.657(8) 1 d PDU K 1
F53X F 0.9194(3) 0.04024(18) 0.7185(4) 0.0675(13) Uiso 0.657(8) 1 d PDU K 1
F54X F 0.9744(3) 0.02064(17) 0.6732(3) 0.0654(13) Uiso 0.657(8) 1 d PDU K 1
F55X F 0.9768(3) 0.06519(18) 0.6893(4) 0.0650(13) Uiso 0.657(8) 1 d PDU K 1
F52Y F 0.9644(6) 0.0362(3) 0.7557(5) 0.0669(13) Uiso 0.343(8) 1 d PDU K 2
F53Y F 0.9252(4) 0.0400(3) 0.6811(7) 0.0674(13) Uiso 0.343(8) 1 d PDU K 2
F54Y F 0.9948(5) 0.0219(3) 0.6805(6) 0.0651(14) Uiso 0.343(8) 1 d PDU K 2
F55Y F 0.9861(6) 0.0658(3) 0.6945(8) 0.0651(13) Uiso 0.343(8) 1 d PDU K 2
B61 B 0.3544(4) 0.1540(2) 0.7856(5) 0.0825(13) Uiso 1 1 d DU . .
F62 F 0.3277(2) 0.15773(13) 0.7423(3) 0.0825(14) Uiso 1 1 d DU L .
F63X F 0.3278(3) 0.1574(2) 0.8287(3) 0.0827(14) Uiso 0.623(8) 1 d PDU L 1
F64X F 0.3737(4) 0.12958(19) 0.7871(4) 0.0829(14) Uiso 0.623(8) 1 d PDU L 1
F65X F 0.3871(3) 0.1739(2) 0.7864(4) 0.0830(15) Uiso 0.623(8) 1 d PDU L 1
F63Y F 0.3319(5) 0.1377(3) 0.8192(5) 0.0826(14) Uiso 0.377(8) 1 d PDU L 2
F64Y F 0.3917(4) 0.1395(3) 0.7658(6) 0.0827(15) Uiso 0.377(8) 1 d PDU L 2
F65Y F 0.3694(6) 0.1760(3) 0.8074(6) 0.0831(14) Uiso 0.377(8) 1 d PDU L 2
B71 B 0.5053(4) 0.1271(2) 0.3451(5) 0.0746(10) Uiso 1 1 d DU . .
F72 F 0.4798(2) 0.14555(12) 0.3723(2) 0.0748(12) Uiso 1 1 d DU . .
F73 F 0.54892(19) 0.12701(12) 0.3624(2) 0.0723(12) Uiso 1 1 d DU . .
F74 F 0.5056(2) 0.13471(12) 0.2950(2) 0.0735(12) Uiso 1 1 d DU . .
F75 F 0.4860(2) 0.10245(13) 0.3527(3) 0.0794(12) Uiso 1 1 d DU . .
B81 B 0.1901(7) 0.0685(4) 0.8195(8) 0.136(3) Uiso 0.58 1 d PDU . .
F82 F 0.2316(5) 0.0790(3) 0.8259(6) 0.136(3) Uiso 0.58 1 d PDU . .
F83 F 0.1593(5) 0.0854(3) 0.8385(6) 0.135(3) Uiso 0.58 1 d PDU . .
F84 F 0.1815(5) 0.0657(3) 0.7687(5) 0.138(3) Uiso 0.58 1 d PDU . .
F85 F 0.1868(5) 0.0443(3) 0.8423(6) 0.137(3) Uiso 0.58 1 d PDU . .
B91 B 0.2364(7) 0.3025(4) 0.0497(8) 0.131(3) Uiso 0.56 1 d PDU . .
F92 F 0.1982(5) 0.2907(3) 0.0357(6) 0.130(3) Uiso 0.56 1 d PDU . .
F93 F 0.2381(5) 0.3070(3) 0.1001(5) 0.130(3) Uiso 0.56 1 d PDU . .
F94 F 0.2394(5) 0.3264(3) 0.0245(6) 0.132(3) Uiso 0.56 1 d PDU . .
F95 F 0.2709(5) 0.2869(3) 0.0343(6) 0.132(3) Uiso 0.56 1 d PDU . .
B101 B 0.2500 0.2500 0.3302(9) 0.145(3) Uiso 1 2 d SDU . .
F102 F 0.2500 0.2500 0.2775(5) 0.145(3) Uiso 1 2 d SDU M .
F103 F 0.2899(6) 0.2460(6) 0.3484(7) 0.146(3) Uiso 0.50 1 d PDU M 1
F104 F 0.2890(6) 0.2673(5) 0.3406(7) 0.146(3) Uiso 0.50 1 d PDU M 2
F105 F 0.2759(7) 0.2271(4) 0.3424(7) 0.145(3) Uiso 0.50 1 d PDU M 3
B111 B 0.6773(8) 0.0364(4) 0.0651(9) 0.156(4) Uiso 0.48 1 d PDU . .
F112 F 0.6333(6) 0.0338(4) 0.0726(8) 0.156(4) Uiso 0.48 1 d PDU . .
F113 F 0.6991(7) 0.0152(4) 0.0843(8) 0.155(4) Uiso 0.48 1 d PDU . .
F114 F 0.6926(7) 0.0591(4) 0.0893(8) 0.156(4) Uiso 0.48 1 d PDU . .
F115 F 0.6848(7) 0.0390(4) 0.0138(6) 0.155(4) Uiso 0.48 1 d PDU . .
B121 B 0.6405(8) 0.2481(5) 0.8521(9) 0.143(4) Uiso 0.38 1 d PDU . .
F122 F 0.6716(7) 0.2337(5) 0.8263(9) 0.144(5) Uiso 0.38 1 d PDU . .
F123 F 0.6489(8) 0.2738(4) 0.8446(9) 0.142(5) Uiso 0.38 1 d PDU . .
F124 F 0.6014(7) 0.2416(5) 0.8356(9) 0.143(5) Uiso 0.38 1 d PDU . .
F125 F 0.6446(8) 0.2428(5) 0.9023(7) 0.143(5) Uiso 0.38 1 d PDU . .

loop_
_atom_site_aniso_label
_atom_site_aniso_U_11
_atom_site_aniso_U_22
_atom_site_aniso_U_33
_atom_site_aniso_U_23
_atom_site_aniso_U_13
_atom_site_aniso_U_12
Ni1 0.0596(8) 0.0405(7) 0.0310(7) 0.0006(5) -0.0054(5) 0.0011(6)
Ni2 0.0437(7) 0.0441(7) 0.0257(6) -0.0023(5) 0.0009(5) -0.0081(5)
Ni3 0.0392(7) 0.0383(7) 0.0318(6) -0.0009(5) -0.0048(5) -0.0006(5)
Ni4 0.0548(7) 0.0333(7) 0.0242(6) 0.0015(5) -0.0041(5) -0.0050(5)
Ni5 0.0403(7) 0.0429(7) 0.0580(8) -0.0162(6) 0.0073(6) -0.0030(5)
Ni6 0.0385(7) 0.0532(8) 0.0324(7) -0.0038(5) 0.0006(5) 0.0041(5)
F1 0.045(3) 0.040(3) 0.024(2) -0.002(2) 0.000(2) -0.005(2)
F2 0.055(3) 0.042(3) 0.030(3) 0.002(2) -0.008(2) -0.002(2)
N111 0.052(5) 0.039(5) 0.040(5) 0.004(4) 0.000(4) -0.002(4)
C112 0.054(6) 0.045(6) 0.046(6) 0.004(5) -0.003(5) 0.009(5)
C113 0.071(7) 0.070(8) 0.058(7) 0.003(6) -0.026(6) 0.010(6)
C114 0.073(8) 0.061(7) 0.073(8) -0.003(6) -0.013(6) 0.013(6)
C115 0.072(7) 0.059(7) 0.063(7) 0.004(6) -0.024(6) 0.017(6)
C116 0.046(6) 0.055(7) 0.061(7) -0.011(6) 0.001(5) 0.006(5)
N121 0.063(5) 0.051(5) 0.025(4) 0.001(4) -0.006(4) -0.009(4)
N122 0.070(5) 0.043(5) 0.020(4) 0.001(4) -0.005(4) -0.006(4)
C123 0.067(7) 0.052(6) 0.029(5) 0.007(5) -0.013(5) 0.003(5)
C124 0.085(8) 0.058(7) 0.032(6) 0.011(5) 0.000(5) -0.017(6)
C125 0.076(7) 0.059(7) 0.028(5) 0.009(5) -0.015(5) -0.012(5)
C126 0.055(6) 0.046(6) 0.021(5) -0.001(4) -0.005(4) -0.005(4)
N131 0.078(6) 0.039(5) 0.028(4) -0.003(4) -0.016(4) -0.002(4)
C132 0.078(7) 0.039(5) 0.028(6) -0.001(4) -0.009(5) -0.002(5)
C133 0.112(10) 0.038(6) 0.045(7) 0.003(5) 0.002(6) -0.009(6)
C134 0.107(10) 0.039(6) 0.039(6) 0.007(5) -0.015(6) -0.013(6)
C135 0.086(8) 0.049(6) 0.048(7) 0.010(5) -0.035(6) -0.016(6)
C136 0.090(9) 0.036(6) 0.050(7) -0.010(5) -0.017(6) 0.007(5)
N141 0.055(5) 0.050(5) 0.048(5) -0.004(4) -0.003(4) 0.006(4)
N142 0.065(6) 0.041(4) 0.034(5) 0.004(4) 0.001(4) 0.001(4)
C143 0.085(8) 0.037(6) 0.036(6) 0.002(4) 0.006(5) 0.003(5)
C144 0.090(9) 0.063(7) 0.036(6) -0.021(5) 0.003(6) 0.013(6)
C145 0.064(7) 0.055(7) 0.066(8) -0.017(6) 0.007(6) 0.016(5)
C146 0.058(6) 0.054(6) 0.034(5) -0.004(5) 0.000(4) -0.003(5)
N151 0.057(5) 0.041(5) 0.042(5) -0.002(4) -0.002(4) -0.008(4)
C152 0.049(6) 0.038(5) 0.034(5) -0.007(4) 0.005(4) -0.005(4)
C153 0.054(6) 0.062(7) 0.057(7) -0.001(5) 0.010(5) -0.018(5)
C154 0.089(8) 0.042(6) 0.045(6) 0.004(5) -0.006(6) 0.007(6)
C155 0.079(8) 0.040(6) 0.067(7) -0.005(5) -0.016(6) 0.001(5)
C156 0.080(8) 0.049(6) 0.043(6) 0.014(5) -0.020(5) -0.004(6)
N161 0.051(5) 0.033(4) 0.043(5) -0.010(4) -0.002(4) -0.007(4)
N162 0.044(4) 0.041(5) 0.027(4) -0.001(3) -0.002(3) -0.006(3)
C163 0.053(6) 0.044(6) 0.043(6) -0.002(5) 0.007(5) -0.014(5)
C164 0.049(6) 0.048(6) 0.053(6) -0.009(5) 0.000(5) -0.022(5)
C165 0.032(5) 0.059(7) 0.061(7) 0.004(5) -0.011(5) -0.016(5)
C166 0.048(6) 0.058(6) 0.032(5) -0.006(5) 0.006(4) -0.001(5)
N171 0.042(4) 0.030(4) 0.039(5) 0.006(3) 0.006(3) 0.003(3)
C172 0.049(6) 0.021(4) 0.040(5) 0.006(4) 0.003(4) 0.001(4)
C173 0.044(5) 0.040(5) 0.034(5) 0.000(4) -0.005(4) -0.008(4)
C174 0.054(6) 0.037(5) 0.052(6) 0.000(5) -0.006(5) -0.007(4)
C175 0.068(6) 0.026(5) 0.019(4) 0.009(4) -0.009(4) -0.010(4)
C176 0.064(6) 0.042(5) 0.021(5) 0.005(4) 0.008(4) -0.013(5)
N181 0.043(4) 0.039(4) 0.029(4) -0.001(3) -0.001(3) 0.001(3)
N182 0.038(4) 0.037(4) 0.025(4) -0.003(3) -0.001(3) -0.004(3)
C183 0.042(5) 0.036(5) 0.024(5) -0.003(4) -0.006(4) 0.004(4)
C184 0.036(5) 0.050(6) 0.037(5) 0.002(4) 0.008(4) 0.002(4)
C185 0.049(6) 0.053(6) 0.030(5) -0.003(4) 0.009(4) -0.002(5)
C186 0.051(6) 0.044(5) 0.021(5) -0.011(4) -0.004(4) 0.005(4)
C191 0.048(5) 0.051(6) 0.017(4) 0.006(4) 0.000(4) -0.004(4)
C192 0.046(5) 0.045(6) 0.030(5) 0.000(4) -0.005(4) 0.001(4)
C193 0.024(4) 0.061(6) 0.039(5) -0.003(5) -0.011(4) -0.001(4)
C194 0.040(5) 0.042(6) 0.031(5) 0.003(4) -0.010(4) -0.002(4)
C195 0.046(5) 0.048(6) 0.027(5) -0.005(4) -0.005(4) -0.012(4)
C196 0.054(6) 0.049(6) 0.021(5) -0.010(4) -0.004(4) -0.005(5)
N211 0.054(5) 0.052(5) 0.041(5) 0.007(4) -0.002(4) -0.003(4)
C212 0.048(6) 0.044(6) 0.044(6) -0.002(5) 0.004(5) 0.004(5)
C213 0.056(7) 0.060(7) 0.050(6) 0.001(5) -0.007(5) 0.013(5)
C214 0.054(6) 0.064(7) 0.066(7) 0.015(6) 0.014(5) 0.005(6)
C215 0.075(8) 0.045(6) 0.066(7) 0.017(5) -0.011(6) 0.010(6)
C216 0.057(6) 0.033(5) 0.060(7) 0.009(5) 0.001(5) -0.004(5)
N221 0.071(6) 0.039(5) 0.026(4) 0.004(3) -0.007(4) 0.007(4)
N222 0.064(5) 0.037(5) 0.032(4) 0.001(3) 0.003(4) 0.003(4)
C223 0.063(7) 0.046(6) 0.033(5) -0.003(4) -0.004(5) 0.011(5)
C224 0.080(8) 0.045(6) 0.055(7) 0.005(5) 0.005(6) 0.011(6)
C225 0.092(8) 0.047(6) 0.029(5) 0.008(5) -0.011(5) 0.019(6)
C226 0.065(6) 0.051(6) 0.027(5) 0.012(4) -0.011(5) -0.002(5)
N231 0.061(5) 0.069(6) 0.029(4) -0.001(4) 0.004(4) -0.022(5)
C232 0.050(6) 0.078(8) 0.053(7) -0.013(6) -0.001(5) -0.021(6)
C233 0.091(10) 0.111(11) 0.067(8) -0.038(8) 0.041(7) -0.049(8)
C234 0.105(11) 0.120(12) 0.063(8) -0.035(9) 0.029(8) -0.062(10)
C235 0.160(15) 0.091(10) 0.052(8) -0.012(7) 0.029(9) -0.071(10)
C236 0.103(9) 0.060(7) 0.044(6) 0.002(6) 0.008(6) -0.030(7)
N241 0.038(4) 0.036(5) 0.067(6) -0.015(4) 0.000(4) -0.005(4)
N242 0.040(4) 0.049(5) 0.040(5) -0.017(4) 0.001(4) -0.008(4)
C243 0.047(6) 0.072(8) 0.053(7) -0.023(6) 0.010(5) -0.009(5)
C244 0.051(7) 0.082(9) 0.086(9) -0.039(7) 0.021(6) -0.011(6)
C245 0.053(7) 0.062(7) 0.084(9) -0.034(7) 0.012(6) -0.001(6)
C246 0.058(6) 0.041(5) 0.038(5) -0.005(4) -0.010(5) -0.006(5)
N251 0.043(5) 0.054(5) 0.044(5) -0.003(4) -0.004(4) -0.018(4)
C252 0.051(6) 0.041(6) 0.041(6) -0.004(4) -0.009(4) -0.010(5)
C253 0.076(8) 0.052(7) 0.063(7) -0.015(6) -0.008(6) -0.014(6)
C254 0.075(9) 0.061(8) 0.091(9) -0.017(7) -0.010(7) -0.021(7)
C255 0.072(8) 0.095(11) 0.101(11) -0.022(8) -0.011(7) -0.051(8)
C256 0.056(7) 0.083(8) 0.063(7) 0.001(6) -0.001(6) -0.012(6)
N261 0.045(4) 0.035(4) 0.027(4) 0.004(3) 0.001(3) -0.001(3)
N262 0.043(4) 0.041(4) 0.021(4) 0.006(3) -0.007(3) -0.003(3)
C263 0.059(6) 0.032(5) 0.037(5) 0.002(4) -0.003(4) -0.011(4)
C264 0.068(7) 0.032(5) 0.042(6) 0.013(4) 0.006(5) 0.015(5)
C265 0.049(6) 0.045(6) 0.021(5) 0.002(4) 0.003(4) 0.006(5)
C266 0.035(5) 0.046(5) 0.023(4) -0.002(4) -0.006(4) -0.003(4)
N271 0.042(5) 0.052(5) 0.053(5) 0.003(4) -0.009(4) 0.003(4)
C272 0.038(5) 0.061(7) 0.073(8) -0.010(6) 0.010(5) 0.007(5)
C273 0.055(7) 0.094(9) 0.078(9) -0.015(7) -0.011(6) 0.029(7)
C274 0.064(8) 0.103(11) 0.102(11) -0.002(9) -0.011(8) 0.036(7)
C275 0.068(8) 0.085(10) 0.121(13) 0.025(9) -0.033(8) 0.023(7)
C276 0.053(6) 0.060(7) 0.060(7) -0.006(6) -0.014(5) 0.006(5)
N281 0.037(4) 0.057(5) 0.036(5) -0.011(4) 0.012(4) -0.016(4)
N282 0.033(4) 0.051(5) 0.026(4) -0.009(3) -0.001(3) 0.002(4)
C283 0.037(5) 0.070(7) 0.045(6) -0.011(5) 0.005(5) -0.001(5)
C284 0.045(6) 0.064(7) 0.049(7) -0.016(5) 0.007(5) -0.005(5)
C285 0.046(6) 0.067(7) 0.043(6) -0.003(5) 0.007(5) -0.011(5)
C286 0.045(5) 0.039(5) 0.032(5) 0.005(4) -0.002(4) -0.004(4)
C291 0.045(5) 0.033(5) 0.041(5) 0.006(4) -0.006(4) -0.006(4)
C292 0.041(5) 0.030(5) 0.045(6) 0.000(4) -0.005(4) -0.001(4)
C293 0.047(5) 0.034(5) 0.025(5) 0.003(4) -0.003(4) -0.008(4)
C294 0.037(5) 0.034(5) 0.030(5) 0.007(4) 0.006(4) -0.001(4)
C295 0.059(6) 0.031(5) 0.035(5) 0.009(4) -0.016(4) -0.015(4)
C296 0.056(6) 0.035(5) 0.019(5) 0.007(4) -0.001(4) -0.003(4)
N311 0.052(5) 0.047(5) 0.075(6) -0.023(5) 0.009(5) 0.003(4)
C312 0.042(6) 0.079(8) 0.096(9) -0.022(7) 0.000(6) 0.013(6)
C313 0.033(6) 0.097(10) 0.134(12) -0.014(9) -0.011(7) 0.011(6)
C314 0.038(7) 0.103(11) 0.152(14) -0.029(10) -0.014(8) 0.023(7)
C315 0.054(7) 0.056(7) 0.122(11) -0.009(7) 0.014(7) 0.021(6)
C316 0.048(7) 0.063(8) 0.104(10) -0.012(7) 0.014(6) 0.011(6)
N321 0.044(5) 0.044(5) 0.064(6) -0.025(4) -0.003(4) -0.004(4)
N322 0.024(4) 0.043(5) 0.076(6) -0.014(4) -0.003(4) -0.003(3)
C323 0.047(7) 0.080(9) 0.113(11) -0.029(8) -0.001(7) -0.021(6)
C324 0.038(6) 0.115(11) 0.104(10) -0.056(9) -0.003(6) -0.019(7)
C325 0.039(6) 0.058(7) 0.106(10) -0.034(7) -0.010(6) -0.010(5)
C326 0.038(5) 0.044(6) 0.090(8) -0.027(6) 0.008(5) -0.009(4)
N331 0.062(5) 0.040(5) 0.041(5) -0.009(4) 0.009(4) 0.001(4)
C332 0.047(6) 0.040(6) 0.062(7) -0.018(5) 0.001(5) -0.003(5)
C333 0.065(7) 0.042(6) 0.057(7) -0.004(5) 0.001(5) -0.006(5)
C334 0.092(9) 0.046(6) 0.056(7) -0.016(5) -0.004(6) -0.015(6)
C335 0.102(9) 0.034(6) 0.041(6) -0.021(5) 0.011(6) -0.007(6)
C336 0.075(8) 0.048(6) 0.069(8) -0.020(6) 0.020(6) -0.005(5)
N341 0.037(4) 0.047(5) 0.061(6) -0.015(4) -0.008(4) 0.011(4)
N342 0.041(4) 0.041(5) 0.042(5) -0.010(4) 0.004(3) 0.000(3)
C343 0.046(5) 0.030(5) 0.043(6) -0.015(4) 0.000(4) 0.002(4)
C344 0.043(6) 0.040(6) 0.075(8) 0.000(5) 0.017(5) -0.001(4)
C345 0.047(5) 0.033(5) 0.036(5) -0.004(4) -0.003(4) -0.005(4)
C346 0.035(5) 0.047(6) 0.041(5) -0.016(4) -0.002(4) 0.002(4)
N351 0.044(4) 0.051(5) 0.039(5) 0.004(4) 0.002(4) 0.007(4)
C352 0.048(6) 0.047(6) 0.056(6) 0.000(5) 0.007(5) 0.006(5)
C353 0.051(6) 0.061(7) 0.067(7) 0.006(6) 0.017(6) 0.011(5)
C354 0.050(7) 0.071(8) 0.084(9) 0.019(7) 0.018(6) 0.013(6)
C355 0.049(6) 0.085(9) 0.058(7) 0.022(7) 0.015(5) 0.015(6)
C356 0.053(6) 0.064(7) 0.038(6) 0.014(5) -0.007(5) 0.005(5)
N361 0.044(4) 0.044(5) 0.029(4) -0.003(3) 0.001(3) 0.004(3)
N362 0.043(4) 0.055(5) 0.038(5) -0.008(4) 0.006(4) 0.010(4)
C363 0.042(5) 0.056(6) 0.038(6) -0.007(5) 0.004(4) 0.012(5)
C364 0.058(6) 0.070(7) 0.046(6) -0.025(6) 0.018(5) 0.009(6)
C365 0.050(6) 0.044(6) 0.041(6) -0.013(5) 0.008(4) 0.002(5)
C366 0.033(5) 0.045(5) 0.034(5) -0.003(4) 0.008(4) 0.005(4)
N371 0.042(5) 0.081(6) 0.040(5) -0.002(4) -0.016(4) -0.004(4)
C372 0.062(7) 0.073(7) 0.026(5) -0.009(5) 0.005(5) 0.000(6)
C373 0.062(7) 0.107(10) 0.043(7) -0.004(7) 0.020(5) 0.008(7)
C374 0.078(9) 0.147(13) 0.038(7) -0.030(7) -0.003(6) -0.039(9)
C375 0.069(8) 0.199(17) 0.052(8) -0.058(10) 0.010(7) -0.037(10)
C376 0.072(8) 0.088(8) 0.035(6) -0.016(6) 0.002(5) 0.001(6)
N381 0.052(5) 0.042(5) 0.039(5) 0.004(4) 0.009(4) 0.004(4)
N382 0.045(5) 0.043(5) 0.032(5) -0.001(3) -0.003(3) 0.012(4)
C383 0.054(6) 0.048(6) 0.048(7) 0.002(5) 0.009(5) 0.013(5)
C384 0.068(7) 0.061(6) 0.016(5) 0.001(5) 0.003(4) 0.018(5)
C385 0.058(6) 0.061(7) 0.054(7) 0.017(6) 0.010(5) 0.010(5)
C386 0.051(6) 0.036(5) 0.048(6) -0.004(4) 0.011(4) 0.001(4)
C391 0.030(5) 0.051(6) 0.041(5) -0.022(5) -0.001(4) -0.004(4)
C392 0.040(5) 0.032(5) 0.051(6) -0.020(4) -0.003(4) -0.009(4)
C393 0.052(6) 0.034(5) 0.033(5) -0.016(4) 0.007(4) -0.004(4)
C394 0.037(5) 0.027(5) 0.041(5) -0.012(4) 0.000(4) -0.001(4)
C395 0.036(5) 0.034(5) 0.042(5) -0.012(4) 0.000(4) 0.003(4)
C396 0.057(6) 0.034(5) 0.040(5) -0.013(4) 0.009(5) -0.001(4)
N411 0.046(5) 0.058(6) 0.090(7) -0.028(5) 0.023(5) -0.016(4)
C412 0.052(7) 0.044(6) 0.087(8) -0.014(6) 0.027(6) -0.017(5)
C413 0.082(9) 0.069(8) 0.112(11) -0.006(8) 0.033(8) -0.015(7)
C414 0.092(12) 0.113(13) 0.20(2) -0.011(13) 0.101(13) -0.022(10)
C415 0.063(8) 0.116(12) 0.111(12) 0.004(10) 0.045(8) 0.011(8)
C416 0.067(8) 0.055(7) 0.155(14) 0.003(8) 0.046(9) -0.015(6)
N421 0.040(5) 0.038(4) 0.041(5) -0.007(4) 0.006(3) -0.001(3)
N422 0.054(5) 0.032(4) 0.051(5) -0.015(4) 0.004(4) -0.011(4)
C423 0.073(7) 0.030(5) 0.054(6) -0.020(5) 0.026(6) -0.017(5)
C424 0.078(8) 0.036(6) 0.051(6) -0.004(5) 0.019(6) -0.003(5)
C425 0.061(7) 0.040(6) 0.059(7) -0.019(5) 0.004(5) -0.007(5)
C426 0.054(6) 0.032(5) 0.033(5) -0.009(4) 0.000(4) -0.008(4)
N431 0.030(4) 0.067(6) 0.036(4) -0.007(4) -0.003(3) -0.004(4)
C432 0.037(6) 0.081(8) 0.031(5) 0.006(5) -0.004(4) -0.002(5)
C433 0.048(6) 0.082(8) 0.038(6) 0.000(5) 0.000(5) -0.018(6)
C434 0.039(6) 0.113(11) 0.046(7) 0.012(7) -0.006(5) -0.016(6)
C435 0.031(5) 0.107(10) 0.041(6) -0.002(6) -0.002(4) -0.003(6)
C436 0.042(6) 0.078(7) 0.038(6) 0.004(5) 0.002(5) 0.001(5)
N441 0.037(4) 0.048(5) 0.025(4) -0.005(3) 0.002(3) 0.004(4)
N442 0.039(4) 0.050(5) 0.025(4) 0.000(3) 0.001(3) -0.002(4)
C443 0.061(7) 0.051(6) 0.031(5) 0.001(4) -0.010(5) 0.000(5)
C444 0.064(7) 0.055(6) 0.027(5) -0.003(4) 0.001(5) -0.013(5)
C445 0.061(6) 0.040(6) 0.020(4) 0.004(4) 0.005(4) 0.002(4)
C446 0.043(5) 0.043(5) 0.035(5) -0.006(4) -0.002(4) 0.001(4)
N451 0.070(6) 0.031(4) 0.040(5) 0.006(4) -0.010(4) -0.001(4)
C452 0.076(7) 0.049(6) 0.034(6) 0.010(5) -0.008(5) -0.014(5)
C453 0.081(8) 0.049(7) 0.060(7) 0.000(6) -0.011(6) -0.010(6)
C454 0.099(10) 0.051(7) 0.093(11) 0.024(7) 0.005(8) -0.004(7)
C455 0.085(8) 0.054(7) 0.059(8) 0.004(6) -0.012(6) 0.006(6)
C456 0.083(8) 0.022(5) 0.070(8) -0.004(5) 0.009(6) 0.007(5)
N471 0.068(5) 0.044(5) 0.020(4) 0.001(3) 0.003(4) -0.012(4)
C472 0.059(6) 0.053(6) 0.012(4) 0.004(4) 0.008(4) -0.010(5)
C473 0.043(6) 0.082(8) 0.027(5) -0.017(5) 0.004(4) -0.007(5)
C474 0.062(7) 0.073(8) 0.038(6) 0.000(5) -0.001(5) -0.027(6)
C475 0.090(9) 0.053(7) 0.038(6) -0.004(5) 0.007(6) -0.023(7)
C476 0.070(7) 0.038(6) 0.035(5) 0.000(4) 0.006(5) -0.018(5)
N481 0.067(5) 0.037(4) 0.017(4) -0.007(3) 0.002(3) -0.004(4)
N482 0.053(5) 0.040(5) 0.028(4) -0.001(3) 0.005(4) -0.005(4)
C483 0.053(6) 0.052(6) 0.016(4) -0.001(4) 0.006(4) -0.003(5)
C484 0.056(6) 0.042(5) 0.021(5) -0.008(4) -0.001(4) 0.012(5)
C485 0.079(7) 0.045(6) 0.025(5) -0.006(4) -0.001(5) 0.023(6)
C486 0.050(5) 0.033(5) 0.032(5) -0.002(4) 0.011(4) -0.010(4)
N461 0.089(6) 0.043(5) 0.021(4) 0.003(4) 0.000(4) -0.022(4)
N462 0.076(6) 0.031(4) 0.027(4) 0.004(3) -0.010(4) -0.012(4)
C463 0.075(7) 0.040(6) 0.040(6) 0.004(5) -0.015(5) -0.015(5)
C464 0.094(9) 0.039(6) 0.053(7) 0.015(5) -0.017(6) -0.023(6)
C465 0.152(12) 0.036(6) 0.022(5) 0.014(5) -0.014(6) -0.024(7)
C466 0.049(6) 0.056(6) 0.022(5) 0.003(4) 0.001(4) -0.013(5)
C491 0.043(5) 0.034(5) 0.039(6) -0.002(4) -0.006(4) 0.002(4)
C492 0.043(5) 0.039(5) 0.036(5) -0.003(4) -0.008(4) 0.004(4)
C493 0.044(5) 0.035(5) 0.026(5) -0.003(4) -0.002(4) -0.004(4)
C494 0.048(5) 0.036(5) 0.026(5) 0.005(4) 0.004(4) -0.013(4)
C495 0.057(6) 0.041(5) 0.039(5) -0.015(4) -0.002(5) -0.001(5)
C496 0.050(6) 0.030(5) 0.040(6) -0.010(4) 0.010(4) 0.001(4)

loop_
_atom_type_symbol
_atom_type_description
_atom_type_scat_dispersion_real
_atom_type_scat_dispersion_imag
_atom_type_scat_source
C C 0.0033 0.0016 'International Tables Vol C Tables 4.2.6.8 and 6.1.1.4'
H H 0.0000 0.0000 'International Tables Vol C Tables 4.2.6.8 and 6.1.1.4'
B B 0.0013 0.0007 'International Tables Vol C Tables 4.2.6.8 and 6.1.1.4'
N N 0.0061 0.0033 'International Tables Vol C Tables 4.2.6.8 and 6.1.1.4'
F F 0.0171 0.0103 'International Tables Vol C Tables 4.2.6.8 and 6.1.1.4'
Ni Ni 0.3393 1.1124 'International Tables Vol C Tables 4.2.6.8 and 6.1.1.4'

loop_
_geom_angle_atom_site_label_1
_geom_angle_atom_site_label_2
_geom_angle_atom_site_label_3
_geom_angle
_geom_angle_site_symmetry_1
_geom_angle_site_symmetry_3
_geom_angle_publ_flag
N122 Ni1 N131 167.2(3) . . ?
N122 Ni1 N211 94.7(3) . . ?
N131 Ni1 N211 96.8(3) . . ?
N122 Ni1 N111 77.6(3) . . ?
N131 Ni1 N111 96.5(3) . . ?
N211 Ni1 N111 90.4(3) . . ?
N122 Ni1 N142 90.7(3) . . ?
N131 Ni1 N142 77.6(3) . . ?
N211 Ni1 N142 174.0(3) . . ?
N111 Ni1 N142 88.2(3) . . ?
N122 Ni1 N222 101.0(3) . . ?
N131 Ni1 N222 87.1(3) . . ?
N211 Ni1 N222 77.7(3) . . ?
N111 Ni1 N222 167.9(3) . . ?
N142 Ni1 N222 103.9(3) . . ?
N162 Ni2 N151 78.6(3) . . ?
N162 Ni2 N171 167.8(3) . . ?
N151 Ni2 N171 96.2(3) . . ?
N162 Ni2 N242 98.6(3) . . ?
N151 Ni2 N242 164.7(3) . . ?
N171 Ni2 N242 89.2(3) . . ?
N162 Ni2 N231 93.2(3) . . ?
N151 Ni2 N231 87.3(3) . . ?
N171 Ni2 N231 97.7(3) . . ?
N242 Ni2 N231 77.7(3) . . ?
N162 Ni2 N182 90.6(3) . . ?
N151 Ni2 N182 89.6(3) . . ?
N171 Ni2 N182 78.2(3) . . ?
N242 Ni2 N182 105.6(3) . . ?
N231 Ni2 N182 174.6(3) . . ?
F1 Ni3 F2 78.76(18) . . ?
F1 Ni3 N262 92.6(2) . . ?
F2 Ni3 N262 101.6(2) . . ?
F1 Ni3 N271 93.9(2) . . ?
F2 Ni3 N271 87.9(2) . . ?
N262 Ni3 N271 169.4(3) . . ?
F1 Ni3 N282 92.0(2) . . ?
F2 Ni3 N282 162.6(2) . . ?
N262 Ni3 N282 93.5(3) . . ?
N271 Ni3 N282 78.0(3) . . ?
F1 Ni3 N251 162.9(3) . . ?
F2 Ni3 N251 90.0(3) . . ?
N262 Ni3 N251 76.9(3) . . ?
N271 Ni3 N251 98.6(3) . . ?
N282 Ni3 N251 102.0(3) . . ?
F2 Ni4 F1 78.40(18) . . ?
F2 Ni4 N482 91.5(3) . . ?
F1 Ni4 N482 101.4(2) . . ?
F2 Ni4 N451 92.6(3) . . ?
F1 Ni4 N451 87.1(3) . . ?
N482 Ni4 N451 171.2(3) . . ?
F2 Ni4 N462 94.5(2) . . ?
F1 Ni4 N462 163.7(3) . . ?
N482 Ni4 N462 93.4(3) . . ?
N451 Ni4 N462 78.5(3) . . ?
F2 Ni4 N471 162.3(2) . . ?
F1 Ni4 N471 90.2(2) . . ?
N482 Ni4 N471 77.4(3) . . ?
N451 Ni4 N471 100.4(3) . . ?
N462 Ni4 N471 99.9(3) . . ?
N322 Ni5 N331 168.5(3) . . ?
N322 Ni5 N311 78.5(3) . . ?
N331 Ni5 N311 95.6(3) . . ?
N322 Ni5 N411 92.7(3) . . ?
N331 Ni5 N411 97.3(3) . . ?
N311 Ni5 N411 91.0(3) . . ?
N322 Ni5 N342 90.4(3) . . ?
N331 Ni5 N342 79.6(3) . . ?
N311 Ni5 N342 89.2(3) . . ?
N411 Ni5 N342 176.9(3) . . ?
N322 Ni5 N422 101.5(3) . . ?
N331 Ni5 N422 86.2(3) . . ?
N311 Ni5 N422 168.9(3) . . ?
N411 Ni5 N422 77.9(3) . . ?
N342 Ni5 N422 101.9(3) . . ?
N362 Ni6 N371 167.9(3) . . ?
N362 Ni6 N431 93.0(3) . . ?
N371 Ni6 N431 97.0(3) . . ?
N362 Ni6 N351 78.1(3) . . ?
N371 Ni6 N351 94.8(3) . . ?
N431 Ni6 N351 91.0(3) . . ?
N362 Ni6 N382 91.7(3) . . ?
N371 Ni6 N382 78.2(3) . . ?
N431 Ni6 N382 175.2(3) . . ?
N351 Ni6 N382 89.0(3) . . ?
N362 Ni6 N442 105.2(3) . . ?
N371 Ni6 N442 83.7(3) . . ?
N431 Ni6 N442 77.8(3) . . ?
N351 Ni6 N442 168.5(3) . . ?
N382 Ni6 N442 101.8(3) . . ?
Ni3 F1 Ni4 100.35(19) . . ?
Ni4 F2 Ni3 99.6(2) . . ?
C116 N111 C112 115.3(8) . . ?
C116 N111 Ni1 129.4(7) . . ?
C112 N111 Ni1 115.3(6) . . ?
N111 C112 C113 124.4(9) . . ?
N111 C112 C123 113.3(8) . . ?
C113 C112 C123 122.1(9) . . ?
C112 C113 C114 119.2(10) . . ?
C112 C113 H113 120.4 . . ?
C114 C113 H113 120.4 . . ?
C113 C114 C115 116.5(10) . . ?
C113 C114 H114 121.7 . . ?
C115 C114 H114 121.7 . . ?
C116 C115 C114 117.9(11) . . ?
C116 C115 H115 121.1 . . ?
C114 C115 H115 121.1 . . ?
N111 C116 C115 126.6(10) . . ?
N111 C116 H116 116.7 . . ?
C115 C116 H116 116.7 . . ?
C125 N121 N122 110.8(8) . . ?
C125 N121 C126 127.0(8) . . ?
N122 N121 C126 121.9(7) . . ?
C123 N122 N121 107.2(7) . . ?
C123 N122 Ni1 114.6(6) . . ?
N121 N122 Ni1 138.1(6) . . ?
N122 C123 C124 108.7(9) . . ?
N122 C123 C112 118.1(8) . . ?
C124 C123 C112 132.4(9) . . ?
C125 C124 C123 105.1(9) . . ?
C125 C124 H124 127.5 . . ?
C123 C124 H124 127.5 . . ?
N121 C125 C124 108.1(9) . . ?
N121 C125 H125 125.9 . . ?
C124 C125 H125 125.9 . . ?
N121 C126 C191 114.9(8) . . ?
N121 C126 H12A 108.6 . . ?
C191 C126 H12A 108.6 . . ?
N121 C126 H12B 108.6 . . ?
C191 C126 H12B 108.6 . . ?
H12A C126 H12B 107.5 . . ?
C132 N131 C136 118.0(8) . . ?
C132 N131 Ni1 117.6(7) . . ?
C136 N131 Ni1 123.8(7) . . ?
N131 C132 C133 123.0(10) . . ?
N131 C132 C143 112.0(8) . . ?
C133 C132 C143 124.9(10) . . ?
C132 C133 C134 119.8(11) . . ?
C132 C133 H133 120.1 . . ?
C134 C133 H133 120.1 . . ?
C135 C134 C133 117.4(10) . . ?
C135 C134 H134 121.3 . . ?
C133 C134 H134 121.3 . . ?
C134 C135 C136 122.7(11) . . ?
C134 C135 H135 118.7 . . ?
C136 C135 H135 118.7 . . ?
C135 C136 N131 118.9(11) . . ?
C135 C136 H136 120.6 . . ?
N131 C136 H136 120.6 . . ?
N142 N141 C145 110.5(8) . . ?
N142 N141 C146 124.9(8) . . ?
C145 N141 C146 124.3(9) . . ?
C143 N142 N141 105.3(8) . . ?
C143 N142 Ni1 113.6(7) . . ?
N141 N142 Ni1 137.9(6) . . ?
N142 C143 C144 112.4(10) . . ?
N142 C143 C132 117.3(9) . . ?
C144 C143 C132 130.3(9) . . ?
C145 C144 C143 104.4(9) . . ?
C145 C144 H144 127.8 . . ?
C143 C144 H144 127.8 . . ?
N141 C145 C144 107.5(10) . . ?
N141 C145 H145 126.3 . . ?
C144 C145 H145 126.3 . . ?
N141 C146 C192 110.8(8) . . ?
N141 C146 H14A 109.5 . . ?
C192 C146 H14A 109.5 . . ?
N141 C146 H14B 109.5 . . ?
C192 C146 H14B 109.5 . . ?
H14A C146 H14B 108.1 . . ?
C156 N151 C152 119.3(8) . . ?
C156 N151 Ni2 126.0(7) . . ?
C152 N151 Ni2 114.3(6) . . ?
N151 C152 C153 122.0(9) . . ?
N151 C152 C163 114.8(8) . . ?
C153 C152 C163 123.2(9) . . ?
C152 C153 C154 117.5(10) . . ?
C152 C153 H153 121.2 . . ?
C154 C153 H153 121.2 . . ?
C155 C154 C153 119.8(10) . . ?
C155 C154 H154 120.1 . . ?
C153 C154 H154 120.1 . . ?
C154 C155 C156 118.6(11) . . ?
C154 C155 H155 120.7 . . ?
C156 C155 H155 120.7 . . ?
N151 C156 C155 122.7(10) . . ?
N151 C156 H156 118.7 . . ?
C155 C156 H156 118.7 . . ?
N162 N161 C165 110.9(7) . . ?
N162 N161 C166 121.9(7) . . ?
C165 N161 C166 126.6(8) . . ?
C163 N162 N161 105.8(7) . . ?
C163 N162 Ni2 114.1(6) . . ?
N161 N162 Ni2 139.5(6) . . ?
N162 C163 C164 109.0(9) . . ?
N162 C163 C152 117.4(8) . . ?
C164 C163 C152 133.3(9) . . ?
C165 C164 C163 107.1(8) . . ?
C165 C164 H164 126.5 . . ?
C163 C164 H164 126.5 . . ?
C164 C165 N161 107.2(8) . . ?
C164 C165 H165 126.4 . . ?
N161 C165 H165 126.4 . . ?
N161 C166 C194 117.6(7) . . ?
N161 C166 H16A 107.9 . . ?
C194 C166 H16A 107.9 . . ?
N161 C166 H16B 107.9 . . ?
C194 C166 H16B 107.9 . . ?
H16A C166 H16B 107.2 . . ?
C172 N171 C176 118.0(8) . . ?
C172 N171 Ni2 115.2(6) . . ?
C176 N171 Ni2 126.6(6) . . ?
N171 C172 C173 122.5(8) . . ?
N171 C172 C183 115.8(8) . . ?
C173 C172 C183 121.7(8) . . ?
C174 C173 C172 117.7(9) . . ?
C174 C173 H173 121.2 . . ?
C172 C173 H173 121.2 . . ?
C173 C174 C175 119.0(9) . . ?
C173 C174 H174 120.5 . . ?
C175 C174 H174 120.5 . . ?
C176 C175 C174 118.7(8) . . ?
C176 C175 H175 120.6 . . ?
C174 C175 H175 120.6 . . ?
C175 C176 N171 124.1(8) . . ?
C175 C176 H176 117.9 . . ?
N171 C176 H176 117.9 . . ?
C185 N181 N182 111.7(7) . . ?
C185 N181 C186 126.6(7) . . ?
N182 N181 C186 121.2(7) . . ?
C183 N182 N181 105.0(6) . . ?
C183 N182 Ni2 110.8(5) . . ?
N181 N182 Ni2 138.1(5) . . ?
N182 C183 C184 112.1(7) . . ?
N182 C183 C172 116.8(7) . . ?
C184 C183 C172 131.1(8) . . ?
C185 C184 C183 102.9(8) . . ?
C185 C184 H184 128.6 . . ?
C183 C184 H184 128.6 . . ?
N181 C185 C184 108.3(8) . . ?
N181 C185 H185 125.8 . . ?
C184 C185 H185 125.8 . . ?
N181 C186 C195 110.3(7) . . ?
N181 C186 H18A 109.6 . . ?
C195 C186 H18A 109.6 . . ?
N181 C186 H18B 109.6 . . ?
C195 C186 H18B 109.6 . . ?
H18A C186 H18B 108.1 . . ?
C192 C191 C196 117.3(8) . . ?
C192 C191 C126 130.9(8) . . ?
C196 C191 C126 111.8(8) . . ?
C191 C192 C193 117.1(8) . . ?
C191 C192 C146 127.5(8) . . ?
C193 C192 C146 115.3(8) . . ?
C194 C193 C192 125.6(9) . . ?
C194 C193 H193 117.2 . . ?
C192 C193 H193 117.2 . . ?
C193 C194 C195 117.5(8) . . ?
C193 C194 C166 113.6(8) . . ?
C195 C194 C166 128.8(8) . . ?
C194 C195 C196 117.8(8) . . ?
C194 C195 C186 128.0(8) . . ?
C196 C195 C186 114.2(8) . . ?
C195 C196 C191 124.4(9) . . ?
C195 C196 H196 117.8 . . ?
C191 C196 H196 117.8 . . ?
C216 N211 C212 118.0(8) . . ?
C216 N211 Ni1 126.7(7) . . ?
C212 N211 Ni1 115.2(6) . . ?
N211 C212 C213 122.9(9) . . ?
N211 C212 C223 114.1(8) . . ?
C213 C212 C223 123.0(9) . . ?
C214 C213 C212 117.4(10) . . ?
C214 C213 H213 121.3 . . ?
C212 C213 H213 121.3 . . ?
C213 C214 C215 120.4(10) . . ?
C213 C214 H214 119.8 . . ?
C215 C214 H214 119.8 . . ?
C214 C215 C216 120.0(10) . . ?
C214 C215 H215 120.0 . . ?
C216 C215 H215 120.0 . . ?
N211 C216 C215 121.2(9) . . ?
N211 C216 H216 119.4 . . ?
C215 C216 H216 119.4 . . ?
C225 N221 N222 111.5(8) . . ?
C225 N221 C226 128.7(8) . . ?
N222 N221 C226 119.3(8) . . ?
C223 N222 N221 105.5(8) . . ?
C223 N222 Ni1 113.5(6) . . ?
N221 N222 Ni1 140.9(6) . . ?
N222 C223 C224 111.0(9) . . ?
N222 C223 C212 119.2(8) . . ?
C224 C223 C212 129.8(10) . . ?
C225 C224 C223 102.9(10) . . ?
C225 C224 H224 128.5 . . ?
C223 C224 H224 128.5 . . ?
N221 C225 C224 109.1(9) . . ?
N221 C225 H225 125.5 . . ?
C224 C225 H225 125.5 . . ?
N221 C226 C291 116.2(8) . . ?
N221 C226 H22A 108.2 . . ?
C291 C226 H22A 108.2 . . ?
N221 C226 H22B 108.2 . . ?
C291 C226 H22B 108.2 . . ?
H22A C226 H22B 107.4 . . ?
C232 N231 C236 120.0 . . ?
C232 N231 Ni2 112.4(4) . . ?
C236 N231 Ni2 127.1(4) . . ?
N231 C232 C233 120.0 . . ?
N231 C232 C243 116.0(6) . . ?
C233 C232 C243 123.6(6) . . ?
C234 C233 C232 120.0 . . ?
C234 C233 H233 120.0 . . ?
C232 C233 H233 120.0 . . ?
C235 C234 C233 120.0 . . ?
C235 C234 H234 120.0 . . ?
C233 C234 H234 120.0 . . ?
C234 C235 C236 120.0 . . ?
C234 C235 H235 120.0 . . ?
C236 C235 H235 120.0 . . ?
C235 C236 N231 120.0 . . ?
C235 C236 H236 120.0 . . ?
N231 C236 H236 120.0 . . ?
N242 N241 C245 111.6(9) . . ?
N242 N241 C246 119.3(7) . . ?
C245 N241 C246 128.7(9) . . ?
N241 N242 C243 104.9(8) . . ?
N241 N242 Ni2 140.4(6) . . ?
C243 N242 Ni2 114.7(7) . . ?
N242 C243 C244 108.7(10) . . ?
N242 C243 C232 117.2(9) . . ?
C244 C243 C232 134.0(10) . . ?
C245 C244 C243 107.2(10) . . ?
C245 C244 H244 126.4 . . ?
C243 C244 H244 126.4 . . ?
C244 C245 N241 107.5(10) . . ?
C244 C245 H245 126.2 . . ?
N241 C245 H245 126.2 . . ?
N241 C246 C292 114.4(7) . . ?
N241 C246 H24A 108.7 . . ?
C292 C246 H24A 108.7 . . ?
N241 C246 H24B 108.7 . . ?
C292 C246 H24B 108.7 . . ?
H24A C246 H24B 107.6 . . ?
C256 N251 C252 119.0(9) . . ?
C256 N251 Ni3 125.4(8) . . ?
C252 N251 Ni3 114.8(6) . . ?
N251 C252 C253 123.7(9) . . ?
N251 C252 C263 114.6(8) . . ?
C253 C252 C263 121.6(9) . . ?
C252 C253 C254 119.1(11) . . ?
C252 C253 H253 120.5 . . ?
C254 C253 H253 120.5 . . ?
C255 C254 C253 117.9(11) . . ?
C255 C254 H254 121.1 . . ?
C253 C254 H254 121.1 . . ?
C254 C255 C256 119.2(12) . . ?
C254 C255 H255 120.4 . . ?
C256 C255 H255 120.4 . . ?
N251 C256 C255 121.2(12) . . ?
N251 C256 H256 119.4 . . ?
C255 C256 H256 119.4 . . ?
C265 N261 N262 111.4(7) . . ?
C265 N261 C266 129.5(7) . . ?
N262 N261 C266 119.0(7) . . ?
C263 N262 N261 104.5(7) . . ?
C263 N262 Ni3 117.6(6) . . ?
N261 N262 Ni3 137.9(5) . . ?
N262 C263 C264 111.0(8) . . ?
N262 C263 C252 114.8(8) . . ?
C264 C263 C252 134.1(9) . . ?
C265 C264 C263 104.7(8) . . ?
C265 C264 H264 127.7 . . ?
C263 C264 H264 127.7 . . ?
N261 C265 C264 108.3(8) . . ?
N261 C265 H265 125.8 . . ?
C264 C265 H265 125.8 . . ?
N261 C266 C294 115.2(7) . . ?
N261 C266 H26A 108.5 . . ?
C294 C266 H26A 108.5 . . ?
N261 C266 H26B 108.5 . . ?
C294 C266 H26B 108.5 . . ?
H26A C266 H26B 107.5 . . ?
C272 N271 C276 120.0 . . ?
C272 N271 Ni3 115.0(3) . . ?
C276 N271 Ni3 124.8(3) . . ?
C273 C272 N271 120.0 . . ?
C273 C272 C283 125.4(6) . . ?
N271 C272 C283 114.6(6) . . ?
C272 C273 C274 120.0 . . ?
C272 C273 H273 120.0 . . ?
C274 C273 H273 120.0 . . ?
C275 C274 C273 120.0 . . ?
C275 C274 H274 120.0 . . ?
C273 C274 H274 120.0 . . ?
C276 C275 C274 120.0 . . ?
C276 C275 H275 120.0 . . ?
C274 C275 H275 120.0 . . ?
C275 C276 N271 120.0 . . ?
C275 C276 H276 120.0 . . ?
N271 C276 H276 120.0 . . ?
C285 N281 N282 109.4(8) . . ?
C285 N281 C286 126.6(8) . . ?
N282 N281 C286 123.8(7) . . ?
C283 N282 N281 105.1(7) . . ?
C283 N282 Ni3 113.3(6) . . ?
N281 N282 Ni3 140.2(6) . . ?
N282 C283 C284 111.7(9) . . ?
N282 C283 C272 117.7(8) . . ?
C284 C283 C272 130.6(9) . . ?
C285 C284 C283 104.5(9) . . ?
C285 C284 H284 127.7 . . ?
C283 C284 H284 127.7 . . ?
N281 C285 C284 109.2(9) . . ?
N281 C285 H285 125.4 . . ?
C284 C285 H285 125.4 . . ?
N281 C286 C295 112.5(7) . . ?
N281 C286 H28A 109.1 . . ?
C295 C286 H28A 109.1 . . ?
N281 C286 H28B 109.1 . . ?
C295 C286 H28B 109.1 . . ?
H28A C286 H28B 107.8 . . ?
C292 C291 C296 116.5(8) . . ?
C292 C291 C226 118.4(8) . . ?
C296 C291 C226 125.0(8) . . ?
C293 C292 C291 119.1(8) . . ?
C293 C292 C246 123.9(8) . . ?
C291 C292 C246 117.0(8) . . ?
C294 C293 C292 124.4(8) . . ?
C294 C293 H293 117.8 . . ?
C292 C293 H293 117.8 . . ?
C293 C294 C295 116.7(8) . . ?
C293 C294 C266 116.3(7) . . ?
C295 C294 C266 126.8(8) . . ?
C296 C295 C294 119.8(8) . . ?
C296 C295 C286 117.1(8) . . ?
C294 C295 C286 123.1(8) . . ?
C295 C296 C291 123.4(8) . . ?
C295 C296 H296 118.3 . . ?
C291 C296 H296 118.3 . . ?
C316 N311 C312 117.1(10) . . ?
C316 N311 Ni5 128.6(8) . . ?
C312 N311 Ni5 114.2(7) . . ?
N311 C312 C313 121.1(11) . . ?
N311 C312 C323 114.5(10) . . ?
C313 C312 C323 124.3(12) . . ?
C314 C313 C312 119.1(13) . . ?
C314 C313 H313 120.4 . . ?
C312 C313 H313 120.4 . . ?
C313 C314 C315 119.7(12) . . ?
C313 C314 H314 120.2 . . ?
C315 C314 H314 120.2 . . ?
C316 C315 C314 118.2(12) . . ?
C316 C315 H315 120.9 . . ?
C314 C315 H315 120.9 . . ?
C315 C316 N311 124.7(12) . . ?
C315 C316 H316 117.7 . . ?
N311 C316 H316 117.7 . . ?
N322 N321 C325 112.8(8) . . ?
N322 N321 C326 119.9(7) . . ?
C325 N321 C326 127.0(8) . . ?
N321 N322 C323 103.8(8) . . ?
N321 N322 Ni5 140.1(6) . . ?
C323 N322 Ni5 115.1(7) . . ?
N322 C323 C324 109.7(11) . . ?
N322 C323 C312 117.1(10) . . ?
C324 C323 C312 133.2(13) . . ?
C325 C324 C323 106.7(11) . . ?
C325 C324 H324 126.6 . . ?
C323 C324 H324 126.6 . . ?
C324 C325 N321 106.6(10) . . ?
C324 C325 H325 126.7 . . ?
N321 C325 H325 126.7 . . ?
N321 C326 C391 114.9(9) . . ?
N321 C326 H32A 108.5 . . ?
C391 C326 H32A 108.5 . . ?
N321 C326 H32B 108.5 . . ?
C391 C326 H32B 108.5 . . ?
H32A C326 H32B 107.5 . . ?
C336 N331 C332 118.7(9) . . ?
C336 N331 Ni5 126.7(7) . . ?
C332 N331 Ni5 114.3(6) . . ?
N331 C332 C333 121.0(9) . . ?
N331 C332 C343 115.2(8) . . ?
C333 C332 C343 123.8(9) . . ?
C334 C333 C332 119.2(10) . . ?
C334 C333 H333 120.4 . . ?
C332 C333 H333 120.4 . . ?
C335 C334 C333 120.5(10) . . ?
C335 C334 H334 119.7 . . ?
C333 C334 H334 119.7 . . ?
C334 C335 C336 118.0(10) . . ?
C334 C335 H335 121.0 . . ?
C336 C335 H335 121.0 . . ?
N331 C336 C335 122.4(10) . . ?
N331 C336 H336 118.8 . . ?
C335 C336 H336 118.8 . . ?
N342 N341 C345 111.3(7) . . ?
N342 N341 C346 123.4(8) . . ?
C345 N341 C346 124.9(8) . . ?
N341 N342 C343 104.9(7) . . ?
N341 N342 Ni5 139.4(6) . . ?
C343 N342 Ni5 111.9(6) . . ?
N342 C343 C344 110.5(8) . . ?
N342 C343 C332 116.4(8) . . ?
C344 C343 C332 133.1(9) . . ?
C345 C344 C343 106.1(8) . . ?
C345 C344 H344 126.9 . . ?
C343 C344 H344 126.9 . . ?
C344 C345 N341 107.1(8) . . ?
C344 C345 H345 126.4 . . ?
N341 C345 H345 126.4 . . ?
N341 C346 C392 110.2(7) . . ?
N341 C346 H34A 109.6 . . ?
C392 C346 H34A 109.6 . . ?
N341 C346 H34B 109.6 . . ?
C392 C346 H34B 109.6 . . ?
H34A C346 H34B 108.1 . . ?
C356 N351 C352 117.6(8) . . ?
C356 N351 Ni6 127.8(7) . . ?
C352 N351 Ni6 114.6(6) . . ?
N351 C352 C353 121.5(10) . . ?
N351 C352 C363 113.8(8) . . ?
C353 C352 C363 124.6(10) . . ?
C354 C353 C352 118.5(11) . . ?
C354 C353 H353 120.8 . . ?
C352 C353 H353 120.8 . . ?
C353 C354 C355 120.8(11) . . ?
C353 C354 H354 119.6 . . ?
C355 C354 H354 119.6 . . ?
C354 C355 C356 117.5(11) . . ?
C354 C355 H355 121.3 . . ?
C356 C355 H355 121.3 . . ?
N351 C356 C355 124.2(10) . . ?
N351 C356 H356 117.9 . . ?
C355 C356 H356 117.9 . . ?
C365 N361 N362 110.1(7) . . ?
C365 N361 C366 128.5(8) . . ?
N362 N361 C366 120.5(7) . . ?
C363 N362 N361 105.3(7) . . ?
C363 N362 Ni6 116.7(6) . . ?
N361 N362 Ni6 136.9(6) . . ?
N362 C363 C364 112.3(9) . . ?
N362 C363 C352 116.6(8) . . ?
C364 C363 C352 130.3(9) . . ?
C365 C364 C363 104.6(9) . . ?
C365 C364 H364 127.7 . . ?
C363 C364 H364 127.7 . . ?
N361 C365 C364 107.6(8) . . ?
N361 C365 H365 126.2 . . ?
C364 C365 H365 126.2 . . ?
N361 C366 C394 117.5(7) . . ?
N361 C366 H36A 107.9 . . ?
C394 C366 H36A 107.9 . . ?
N361 C366 H36B 107.9 . . ?
C394 C366 H36B 107.9 . . ?
H36A C366 H36B 107.2 . . ?
C372 N371 C376 117.2(8) . . ?
C372 N371 Ni6 116.2(6) . . ?
C376 N371 Ni6 126.2(7) . . ?
C373 C372 N371 121.8(10) . . ?
C373 C372 C383 125.4(10) . . ?
N371 C372 C383 112.7(8) . . ?
C372 C373 C374 119.7(11) . . ?
C372 C373 H373 120.1 . . ?
C374 C373 H373 120.1 . . ?
C373 C374 C375 120.9(11) . . ?
C373 C374 H374 119.6 . . ?
C375 C374 H374 119.6 . . ?
C376 C375 C374 116.9(13) . . ?
C376 C375 H375 121.6 . . ?
C374 C375 H375 121.6 . . ?
C375 C376 N371 123.2(11) . . ?
C375 C376 H376 118.4 . . ?
N371 C376 H376 118.4 . . ?
N382 N381 C385 109.8(8) . . ?
N382 N381 C386 123.9(7) . . ?
C385 N381 C386 126.0(8) . . ?
C383 N382 N381 105.8(8) . . ?
C383 N382 Ni6 112.9(6) . . ?
N381 N382 Ni6 137.9(6) . . ?
N382 C383 C384 111.8(9) . . ?
N382 C383 C372 118.7(9) . . ?
C384 C383 C372 129.3(9) . . ?
C385 C384 C383 103.8(8) . . ?
C385 C384 H384 128.1 . . ?
C383 C384 H384 128.1 . . ?
N381 C385 C384 108.7(9) . . ?
N381 C385 H385 125.6 . . ?
C384 C385 H385 125.6 . . ?
N381 C386 C395 111.8(7) . . ?
N381 C386 H38A 109.3 . . ?
C395 C386 H38A 109.3 . . ?
N381 C386 H38B 109.3 . . ?
C395 C386 H38B 109.3 . . ?
H38A C386 H38B 107.9 . . ?
C392 C391 C396 119.1(8) . . ?
C392 C391 C326 130.6(8) . . ?
C396 C391 C326 110.1(9) . . ?
C391 C392 C393 118.5(8) . . ?
C391 C392 C346 127.6(8) . . ?
C393 C392 C346 113.9(8) . . ?
C394 C393 C392 123.4(9) . . ?
C394 C393 H393 118.3 . . ?
C392 C393 H393 118.3 . . ?
C393 C394 C395 119.0(8) . . ?
C393 C394 C366 115.2(8) . . ?
C395 C394 C366 125.9(8) . . ?
C394 C395 C396 117.3(8) . . ?
C394 C395 C386 129.9(8) . . ?
C396 C395 C386 112.7(8) . . ?
C391 C396 C395 122.5(9) . . ?
C391 C396 H396 118.8 . . ?
C395 C396 H396 118.8 . . ?
C412 N411 C416 120.0 . . ?
C412 N411 Ni5 115.1(4) . . ?
C416 N411 Ni5 124.8(4) . . ?
N411 C412 C413 120.0 . . ?
N411 C412 C423 114.6(7) . . ?
C413 C412 C423 125.4(7) . . ?
C414 C413 C412 120.0 . . ?
C414 C413 H413 120.0 . . ?
C412 C413 H413 120.0 . . ?
C413 C414 C415 120.0 . . ?
C413 C414 H414 120.0 . . ?
C415 C414 H414 120.0 . . ?
C416 C415 C414 120.0 . . ?
C416 C415 H415 120.0 . . ?
C414 C415 H415 120.0 . . ?
C415 C416 N411 120.0 . . ?
C415 C416 H416 120.0 . . ?
N411 C416 H416 120.0 . . ?
N422 N421 C425 110.7(8) . . ?
N422 N421 C426 122.1(8) . . ?
C425 N421 C426 126.9(8) . . ?
N421 N422 C423 105.0(8) . . ?
N421 N422 Ni5 141.0(6) . . ?
C423 N422 Ni5 113.5(7) . . ?
C424 C423 N422 110.9(9) . . ?
C424 C423 C412 130.3(9) . . ?
N422 C423 C412 118.7(10) . . ?
C423 C424 C425 105.2(10) . . ?
C423 C424 H424 127.4 . . ?
C425 C424 H424 127.4 . . ?
N421 C425 C424 108.0(10) . . ?
N421 C425 H425 126.0 . . ?
C424 C425 H425 126.0 . . ?
N421 C426 C491 112.6(7) . . ?
N421 C426 H42A 109.1 . . ?
C491 C426 H42A 109.1 . . ?
N421 C426 H42B 109.1 . . ?
C491 C426 H42B 109.1 . . ?
H42A C426 H42B 107.8 . . ?
C432 N431 C436 117.2(8) . . ?
C432 N431 Ni6 115.9(6) . . ?
C436 N431 Ni6 126.9(7) . . ?
N431 C432 C433 121.8(9) . . ?
N431 C432 C443 115.8(9) . . ?
C433 C432 C443 122.4(11) . . ?
C432 C433 C434 118.4(11) . . ?
C432 C433 H433 120.8 . . ?
C434 C433 H433 120.8 . . ?
C435 C434 C433 119.8(11) . . ?
C435 C434 H434 120.1 . . ?
C433 C434 H434 120.1 . . ?
C434 C435 C436 119.9(11) . . ?
C434 C435 H435 120.0 . . ?
C436 C435 H435 120.0 . . ?
N431 C436 C435 122.8(11) . . ?
N431 C436 H436 118.6 . . ?
C435 C436 H436 118.6 . . ?
C445 N441 N442 113.2(7) . . ?
C445 N441 C446 126.4(7) . . ?
N442 N441 C446 120.2(7) . . ?
N441 N442 C443 104.3(7) . . ?
N441 N442 Ni6 143.6(6) . . ?
C443 N442 Ni6 111.9(6) . . ?
N442 C443 C444 110.2(9) . . ?
N442 C443 C432 118.1(9) . . ?
C444 C443 C432 131.6(10) . . ?
C445 C444 C443 105.8(9) . . ?
C445 C444 H444 127.1 . . ?
C443 C444 H444 127.1 . . ?
N441 C445 C444 106.5(8) . . ?
N441 C445 H445 126.8 . . ?
C444 C445 H445 126.8 . . ?
N441 C446 C492 113.8(7) . . ?
N441 C446 H44A 108.8 . . ?
C492 C446 H44A 108.8 . . ?
N441 C446 H44B 108.8 . . ?
C492 C446 H44B 108.8 . . ?
H44A C446 H44B 107.7 . . ?
C456 N451 C452 117.0(9) . . ?
C456 N451 Ni4 127.0(7) . . ?
C452 N451 Ni4 114.7(7) . . ?
C453 C452 N451 122.7(10) . . ?
C453 C452 C463 124.8(9) . . ?
N451 C452 C463 112.2(9) . . ?
C452 C453 C454 118.1(11) . . ?
C452 C453 H453 120.9 . . ?
C454 C453 H453 120.9 . . ?
C455 C454 C453 119.3(12) . . ?
C455 C454 H454 120.3 . . ?
C453 C454 H454 120.3 . . ?
C454 C455 C456 120.9(12) . . ?
C454 C455 H455 119.6 . . ?
C456 C455 H455 119.6 . . ?
N451 C456 C455 121.6(11) . . ?
N451 C456 H456 119.2 . . ?
C455 C456 H456 119.2 . . ?
C476 N471 C472 118.7(9) . . ?
C476 N471 Ni4 126.5(7) . . ?
C472 N471 Ni4 114.3(6) . . ?
N471 C472 C473 121.6(9) . . ?
N471 C472 C483 115.1(8) . . ?
C473 C472 C483 123.3(9) . . ?
C474 C473 C472 118.2(10) . . ?
C474 C473 H473 120.9 . . ?
C472 C473 H473 120.9 . . ?
C475 C474 C473 119.1(10) . . ?
C475 C474 H474 120.4 . . ?
C473 C474 H474 120.4 . . ?
C476 C475 C474 118.3(10) . . ?
C476 C475 H475 120.8 . . ?
C474 C475 H475 120.8 . . ?
N471 C476 C475 123.8(10) . . ?
N471 C476 H476 118.1 . . ?
C475 C476 H476 118.1 . . ?
C485 N481 N482 110.1(8) . . ?
C485 N481 C486 129.9(8) . . ?
N482 N481 C486 119.4(7) . . ?
C483 N482 N481 107.1(7) . . ?
C483 N482 Ni4 115.6(6) . . ?
N481 N482 Ni4 137.1(6) . . ?
N482 C483 C484 109.1(8) . . ?
N482 C483 C472 117.0(8) . . ?
C484 C483 C472 133.8(9) . . ?
C485 C484 C483 104.1(8) . . ?
C485 C484 H484 127.9 . . ?
C483 C484 H484 127.9 . . ?
N481 C485 C484 109.4(8) . . ?
N481 C485 H485 125.3 . . ?
C484 C485 H485 125.3 . . ?
N481 C486 C495 113.6(7) . . ?
N481 C486 H48A 108.8 . . ?
C495 C486 H48A 108.8 . . ?
N481 C486 H48B 108.8 . . ?
C495 C486 H48B 108.8 . . ?
H48A C486 H48B 107.7 . . ?
C465 N461 N462 108.5(9) . . ?
C465 N461 C466 126.9(9) . . ?
N462 N461 C466 124.6(7) . . ?
C463 N462 N461 107.1(7) . . ?
C463 N462 Ni4 113.5(7) . . ?
N461 N462 Ni4 139.0(6) . . ?
N462 C463 C464 110.6(10) . . ?
N462 C463 C452 119.1(9) . . ?
C464 C463 C452 130.3(10) . . ?
C465 C464 C463 104.6(10) . . ?
C465 C464 H464 127.7 . . ?
C463 C464 H464 127.7 . . ?
C464 C465 N461 109.2(10) . . ?
C464 C465 H465 125.4 . . ?
N461 C465 H465 125.4 . . ?
N461 C466 C494 111.0(7) . . ?
N461 C466 H46A 109.4 . . ?
C494 C466 H46A 109.4 . . ?
N461 C466 H46B 109.4 . . ?
C494 C466 H46B 109.4 . . ?
H46A C466 H46B 108.0 . . ?
C496 C491 C492 120.8(8) . . ?
C496 C491 C426 121.8(8) . . ?
C492 C491 C426 117.1(8) . . ?
C493 C492 C491 117.4(8) . . ?
C493 C492 C446 122.5(8) . . ?
C491 C492 C446 120.0(8) . . ?
C492 C493 C494 123.0(8) . . ?
C492 C493 H493 118.5 . . ?
C494 C493 H493 118.5 . . ?
C495 C494 C493 119.0(8) . . ?
C495 C494 C466 124.8(8) . . ?
C493 C494 C466 116.2(7) . . ?
C494 C495 C496 117.8(8) . . ?
C494 C495 C486 126.7(8) . . ?
C496 C495 C486 115.2(8) . . ?
C491 C496 C495 121.4(9) . . ?
C491 C496 H496 119.3 . . ?
C495 C496 H496 119.3 . . ?
F14X B11X F12X 116.3(16) . . ?
F14X B11X F15X 110.3(15) . . ?
F12X B11X F15X 108.4(14) . . ?
F14X B11X F13X 106.4(14) . . ?
F12X B11X F13X 104.0(14) . . ?
F15X B11X F13X 111.3(15) . . ?
F15Y B11Y F14Y 109.8(15) . . ?
F15Y B11Y F12Y 109.4(15) . . ?
F14Y B11Y F12Y 108.9(15) . . ?
F15Y B11Y F13Y 110.3(15) . . ?
F14Y B11Y F13Y 110.7(15) . . ?
F12Y B11Y F13Y 107.7(15) . . ?
F14Z B11Z F12Z 109.3(15) . . ?
F14Z B11Z F15Z 109.3(15) . . ?
F12Z B11Z F15Z 107.9(15) . . ?
F14Z B11Z F13Z 110.4(15) . . ?
F12Z B11Z F13Z 108.8(15) . . ?
F15Z B11Z F13Z 111.1(15) . . ?
F22X B21X F24X 110.6(16) . . ?
F22X B21X F25X 111.4(16) . . ?
F24X B21X F25X 108.0(15) . . ?
F22X B21X F23X 109.1(15) . . ?
F24X B21X F23X 110.5(16) . . ?
F25X B21X F23X 107.1(15) . . ?
F25Y B21Y F22Y 107.1(15) . . ?
F25Y B21Y F24Y 111.2(16) . . ?
F22Y B21Y F24Y 110.6(16) . . ?
F25Y B21Y F23Y 109.9(16) . . ?
F22Y B21Y F23Y 109.0(16) . . ?
F24Y B21Y F23Y 109.0(15) . . ?
F25Z B21Z F22Z 110.2(14) . . ?
F25Z B21Z F23Z 110.4(14) . . ?
F22Z B21Z F23Z 111.9(14) . . ?
F25Z B21Z F24Z 107.9(14) . . ?
F22Z B21Z F24Z 108.7(14) . . ?
F23Z B21Z F24Z 107.6(14) . . ?
F33X B31X F35X 108.8(15) . . ?
F33X B31X F32X 111.0(15) . . ?
F35X B31X F32X 110.6(15) . . ?
F33X B31X F34X 109.7(15) . . ?
F35X B31X F34X 108.2(15) . . ?
F32X B31X F34X 108.5(14) . . ?
F33Y B31Y F32Y 109.8(15) . . ?
F33Y B31Y F35Y 110.3(16) . . ?
F32Y B31Y F35Y 108.3(15) . . ?
F33Y B31Y F34Y 109.2(15) . . ?
F32Y B31Y F34Y 110.5(16) . . ?
F35Y B31Y F34Y 108.7(15) . . ?
F32Z B31Z F33Z 107.8(11) . . ?
F32Z B31Z F35Z 108.5(11) . . ?
F33Z B31Z F35Z 111.3(12) . . ?
F32Z B31Z F34Z 109.6(12) . . ?
F33Z B31Z F34Z 110.5(12) . . ?
F35Z B31Z F34Z 109.1(12) . . ?
F42X B41X F45X 109.9(16) . . ?
F42X B41X F44X 110.4(16) . . ?
F45X B41X F44X 109.5(16) . . ?
F42X B41X F43X 108.6(16) . . ?
F45X B41X F43X 109.5(16) . . ?
F44X B41X F43X 109.0(16) . . ?
F42Y B41Y F44Y 111.5(15) . . ?
F42Y B41Y F43Y 110.1(15) . . ?
F44Y B41Y F43Y 108.1(15) . . ?
F42Y B41Y F45Y 109.3(15) . . ?
F44Y B41Y F45Y 111.7(15) . . ?
F43Y B41Y F45Y 106.0(14) . . ?
F52Y B51 F54X 121.6(11) . . ?
F52Y B51 F55X 119.3(12) . . ?
F54X B51 F55X 114.7(10) . . ?
F52Y B51 F53Y 115.3(10) . . ?
F54X B51 F53Y 80.5(9) . . ?
F55X B51 F53Y 93.8(10) . . ?
F52Y B51 F52X 28.7(8) . . ?
F54X B51 F52X 109.7(8) . . ?
F55X B51 F52X 112.1(9) . . ?
F53Y B51 F52X 142.9(10) . . ?
F52Y B51 F54Y 112.7(10) . . ?
F54X B51 F54Y 26.6(7) . . ?
F55X B51 F54Y 107.3(11) . . ?
F53Y B51 F54Y 106.5(10) . . ?
F52X B51 F54Y 91.2(9) . . ?
F52Y B51 F55Y 112.3(11) . . ?
F54X B51 F55Y 116.0(12) . . ?
F55X B51 F55Y 12.3(10) . . ?
F53Y B51 F55Y 106.1(10) . . ?
F52X B51 F55Y 101.0(11) . . ?
F54Y B51 F55Y 103.0(10) . . ?
F52Y B51 F53X 75.0(9) . . ?
F54X B51 F53X 108.0(8) . . ?
F55X B51 F53X 108.0(9) . . ?
F53Y B51 F53X 41.0(7) . . ?
F52X B51 F53X 103.6(8) . . ?
F54Y B51 F53X 132.6(10) . . ?
F55Y B51 F53X 117.4(11) . . ?
F65Y B61 F64X 126.6(13) . . ?
F65Y B61 F63Y 112.6(12) . . ?
F64X B61 F63Y 69.8(9) . . ?
F65Y B61 F63X 74.9(10) . . ?
F64X B61 F63X 109.5(10) . . ?
F63Y B61 F63X 43.6(8) . . ?
F65Y B61 F65X 32.9(8) . . ?
F64X B61 F65X 110.1(10) . . ?
F63Y B61 F65X 139.2(12) . . ?
F63X B61 F65X 107.5(10) . . ?
F65Y B61 F62 115.7(11) . . ?
F64X B61 F62 112.8(10) . . ?
F63Y B61 F62 108.6(10) . . ?
F63X B61 F62 108.4(9) . . ?
F65X B61 F62 108.4(9) . . ?
F65Y B61 F64Y 108.3(11) . . ?
F64X B61 F64Y 38.5(7) . . ?
F63Y B61 F64Y 108.3(11) . . ?
F63X B61 F64Y 143.5(12) . . ?
F65X B61 F64Y 79.5(10) . . ?
F62 B61 F64Y 102.7(10) . . ?
F74 B71 F75 112.9(9) . . ?
F74 B71 F73 108.1(9) . . ?
F75 B71 F73 110.1(9) . . ?
F74 B71 F72 108.1(9) . . ?
F75 B71 F72 106.8(9) . . ?
F73 B71 F72 110.8(9) . . ?
F83 B81 F85 110.5(15) . . ?
F83 B81 F82 109.7(15) . . ?
F85 B81 F82 111.0(15) . . ?
F83 B81 F84 107.3(14) . . ?
F85 B81 F84 109.0(14) . . ?
F82 B81 F84 109.3(15) . . ?
F92 B91 F93 112.0(15) . . ?
F92 B91 F95 108.4(14) . . ?
F93 B91 F95 111.2(15) . . ?
F92 B91 F94 108.0(14) . . ?
F93 B91 F94 108.9(14) . . ?
F95 B91 F94 108.2(14) . . ?
F103 B101 F103 137(3) 2 . ?
F103 B101 F102 111.5(13) 2 . ?
F103 B101 F102 111.5(13) . . ?
F103 B101 F105 44.9(12) 2 2 ?
F103 B101 F105 122.9(16) . 2 ?
F102 B101 F105 103.0(12) . 2 ?
F103 B101 F105 122.9(16) 2 . ?
F103 B101 F105 44.9(12) . . ?
F102 B101 F105 103.0(12) . . ?
F105 B101 F105 154(2) 2 . ?
F103 B101 F104 45.4(12) 2 2 ?
F103 B101 F104 124.5(15) . 2 ?
F102 B101 F104 100.7(11) . 2 ?
F105 B101 F104 89.9(13) 2 2 ?
F105 B101 F104 85.3(13) . 2 ?
F103 B101 F104 124.5(15) 2 . ?
F103 B101 F104 45.4(12) . . ?
F102 B101 F104 100.7(11) . . ?
F105 B101 F104 85.3(13) 2 . ?
F105 B101 F104 89.9(13) . . ?
F104 B101 F104 159(2) 2 . ?
F112 B111 F113 110.3(15) . . ?
F112 B111 F115 108.3(15) . . ?
F113 B111 F115 111.4(16) . . ?
F112 B111 F114 109.8(15) . . ?
F113 B111 F114 108.4(15) . . ?
F115 B111 F114 108.7(15) . . ?
F124 B121 F123 111.5(16) . . ?
F124 B121 F125 111.1(16) . . ?
F123 B121 F125 108.5(15) . . ?
F124 B121 F122 108.8(16) . . ?
F123 B121 F122 108.2(16) . . ?
F125 B121 F122 108.7(16) . . ?

loop_
_geom_bond_atom_site_label_1
_geom_bond_atom_site_label_2
_geom_bond_distance
_geom_bond_site_symmetry_2
_geom_bond_publ_flag
Ni1 N122 2.072(7) . ?
Ni1 N131 2.085(7) . ?
Ni1 N211 2.107(8) . ?
Ni1 N111 2.108(8) . ?
Ni1 N142 2.109(8) . ?
Ni1 N222 2.127(8) . ?
Ni2 N162 2.069(7) . ?
Ni2 N151 2.073(8) . ?
Ni2 N171 2.082(7) . ?
Ni2 N242 2.111(8) . ?
Ni2 N231 2.127(5) . ?
Ni2 N182 2.140(7) . ?
Ni3 F1 2.007(5) . ?
Ni3 F2 2.034(5) . ?
Ni3 N262 2.048(7) . ?
Ni3 N271 2.062(4) . ?
Ni3 N282 2.116(7) . ?
Ni3 N251 2.133(7) . ?
Ni4 F2 2.026(5) . ?
Ni4 F1 2.030(4) . ?
Ni4 N482 2.066(8) . ?
Ni4 N451 2.072(7) . ?
Ni4 N462 2.092(7) . ?
Ni4 N471 2.121(8) . ?
Ni5 N322 2.069(8) . ?
Ni5 N331 2.084(8) . ?
Ni5 N311 2.102(9) . ?
Ni5 N411 2.106(5) . ?
Ni5 N342 2.116(8) . ?
Ni5 N422 2.122(8) . ?
Ni6 N362 2.056(8) . ?
Ni6 N371 2.077(8) . ?
Ni6 N431 2.084(7) . ?
Ni6 N351 2.096(7) . ?
Ni6 N382 2.118(8) . ?
Ni6 N442 2.138(8) . ?
N111 C116 1.320(12) . ?
N111 C112 1.339(12) . ?
C112 C113 1.365(14) . ?
C112 C123 1.465(14) . ?
C113 C114 1.394(16) . ?
C113 H113 0.9500 . ?
C114 C115 1.423(15) . ?
C114 H114 0.9500 . ?
C115 C116 1.345(14) . ?
C115 H115 0.9500 . ?
C116 H116 0.9500 . ?
N121 C125 1.330(12) . ?
N121 N122 1.345(10) . ?
N121 C126 1.463(12) . ?
N122 C123 1.323(12) . ?
C123 C124 1.422(14) . ?
C124 C125 1.361(15) . ?
C124 H124 0.9500 . ?
C125 H125 0.9500 . ?
C126 C191 1.548(12) . ?
C126 H12A 0.9900 . ?
C126 H12B 0.9900 . ?
N131 C132 1.340(13) . ?
N131 C136 1.372(13) . ?
C132 C133 1.350(14) . ?
C132 C143 1.499(15) . ?
C133 C134 1.370(16) . ?
C133 H133 0.9500 . ?
C134 C135 1.353(16) . ?
C134 H134 0.9500 . ?
C135 C136 1.369(14) . ?
C135 H135 0.9500 . ?
C136 H136 0.9500 . ?
N141 N142 1.354(11) . ?
N141 C145 1.367(13) . ?
N141 C146 1.462(12) . ?
N142 C143 1.331(12) . ?
C143 C144 1.383(15) . ?
C144 C145 1.380(15) . ?
C144 H144 0.9500 . ?
C145 H145 0.9500 . ?
C146 C192 1.509(13) . ?
C146 H14A 0.9900 . ?
C146 H14B 0.9900 . ?
N151 C156 1.316(13) . ?
N151 C152 1.359(12) . ?
C152 C153 1.386(13) . ?
C152 C163 1.435(14) . ?
C153 C154 1.431(15) . ?
C153 H153 0.9500 . ?
C154 C155 1.348(15) . ?
C154 H154 0.9500 . ?
C155 C156 1.412(14) . ?
C155 H155 0.9500 . ?
C156 H156 0.9500 . ?
N161 N162 1.361(10) . ?
N161 C165 1.367(11) . ?
N161 C166 1.441(12) . ?
N162 C163 1.337(12) . ?
C163 C164 1.421(14) . ?
C164 C165 1.329(14) . ?
C164 H164 0.9500 . ?
C165 H165 0.9500 . ?
C166 C194 1.550(12) . ?
C166 H16A 0.9900 . ?
C166 H16B 0.9900 . ?
N171 C172 1.310(11) . ?
N171 C176 1.352(11) . ?
C172 C173 1.407(12) . ?
C172 C183 1.470(12) . ?
C173 C174 1.375(13) . ?
C173 H173 0.9500 . ?
C174 C175 1.400(13) . ?
C174 H174 0.9500 . ?
C175 C176 1.318(13) . ?
C175 H175 0.9500 . ?
C176 H176 0.9500 . ?
N181 C185 1.327(11) . ?
N181 N182 1.347(9) . ?
N181 C186 1.460(11) . ?
N182 C183 1.333(11) . ?
C183 C184 1.396(12) . ?
C184 C185 1.395(13) . ?
C184 H184 0.9500 . ?
C185 H185 0.9500 . ?
C186 C195 1.502(13) . ?
C186 H18A 0.9900 . ?
C186 H18B 0.9900 . ?
C191 C192 1.402(12) . ?
C191 C196 1.409(13) . ?
C192 C193 1.409(13) . ?
C193 C194 1.386(12) . ?
C193 H193 0.9500 . ?
C194 C195 1.388(13) . ?
C195 C196 1.409(12) . ?
C196 H196 0.9500 . ?
N211 C216 1.342(12) . ?
N211 C212 1.357(12) . ?
C212 C213 1.403(14) . ?
C212 C223 1.459(13) . ?
C213 C214 1.359(14) . ?
C213 H213 0.9500 . ?
C214 C215 1.368(15) . ?
C214 H214 0.9500 . ?
C215 C216 1.387(15) . ?
C215 H215 0.9500 . ?
C216 H216 0.9500 . ?
N221 C225 1.332(13) . ?
N221 N222 1.352(10) . ?
N221 C226 1.453(12) . ?
N222 C223 1.313(12) . ?
C223 C224 1.441(14) . ?
C224 C225 1.358(15) . ?
C224 H224 0.9500 . ?
C225 H225 0.9500 . ?
C226 C291 1.491(13) . ?
C226 H22A 0.9900 . ?
C226 H22B 0.9900 . ?
N231 C232 1.3900 . ?
N231 C236 1.3900 . ?
C232 C233 1.3900 . ?
C232 C243 1.430(13) . ?
C233 C234 1.3900 . ?
C233 H233 0.9500 . ?
C234 C235 1.3900 . ?
C234 H234 0.9500 . ?
C235 C236 1.3900 . ?
C235 H235 0.9500 . ?
C236 H236 0.9500 . ?
N241 N242 1.316(10) . ?
N241 C245 1.333(12) . ?
N241 C246 1.495(12) . ?
N242 C243 1.340(12) . ?
C243 C244 1.377(15) . ?
C244 C245 1.296(16) . ?
C244 H244 0.9500 . ?
C245 H245 0.9500 . ?
C246 C292 1.504(13) . ?
C246 H24A 0.9900 . ?
C246 H24B 0.9900 . ?
N251 C256 1.321(13) . ?
N251 C252 1.330(12) . ?
C252 C253 1.367(14) . ?
C252 C263 1.480(13) . ?
C253 C254 1.394(16) . ?
C253 H253 0.9500 . ?
C254 C255 1.379(18) . ?
C254 H254 0.9500 . ?
C255 C256 1.426(16) . ?
C255 H255 0.9500 . ?
C256 H256 0.9500 . ?
N261 C265 1.315(11) . ?
N261 N262 1.371(10) . ?
N261 C266 1.478(11) . ?
N262 C263 1.341(11) . ?
C263 C264 1.387(13) . ?
C264 C265 1.376(13) . ?
C264 H264 0.9500 . ?
C265 H265 0.9500 . ?
C266 C294 1.497(11) . ?
C266 H26A 0.9900 . ?
C266 H26B 0.9900 . ?
N271 C272 1.3900 . ?
N271 C276 1.3900 . ?
C272 C273 1.3900 . ?
C272 C283 1.427(11) . ?
C273 C274 1.3900 . ?
C273 H273 0.9500 . ?
C274 C275 1.3900 . ?
C274 H274 0.9500 . ?
C275 C276 1.3900 . ?
C275 H275 0.9500 . ?
C276 H276 0.9500 . ?
N281 C285 1.349(12) . ?
N281 N282 1.365(10) . ?
N281 C286 1.463(12) . ?
N282 C283 1.337(12) . ?
C283 C284 1.381(14) . ?
C284 C285 1.354(14) . ?
C284 H284 0.9500 . ?
C285 H285 0.9500 . ?
C286 C295 1.534(12) . ?
C286 H28A 0.9900 . ?
C286 H28B 0.9900 . ?
C291 C292 1.404(13) . ?
C291 C296 1.424(12) . ?
C292 C293 1.390(12) . ?
C293 C294 1.371(12) . ?
C293 H293 0.9500 . ?
C294 C295 1.426(12) . ?
C295 C296 1.354(12) . ?
C296 H296 0.9500 . ?
N311 C316 1.356(13) . ?
N311 C312 1.360(14) . ?
C312 C313 1.385(16) . ?
C312 C323 1.459(17) . ?
C313 C314 1.357(18) . ?
C313 H313 0.9500 . ?
C314 C315 1.400(18) . ?
C314 H314 0.9500 . ?
C315 C316 1.314(16) . ?
C315 H315 0.9500 . ?
C316 H316 0.9500 . ?
N321 N322 1.333(10) . ?
N321 C325 1.353(13) . ?
N321 C326 1.477(13) . ?
N322 C323 1.334(15) . ?
C323 C324 1.406(16) . ?
C324 C325 1.305(16) . ?
C324 H324 0.9500 . ?
C325 H325 0.9500 . ?
C326 C391 1.551(13) . ?
C326 H32A 0.9900 . ?
C326 H32B 0.9900 . ?
N331 C336 1.315(13) . ?
N331 C332 1.365(12) . ?
C332 C333 1.376(13) . ?
C332 C343 1.481(14) . ?
C333 C334 1.369(15) . ?
C333 H333 0.9500 . ?
C334 C335 1.349(15) . ?
C334 H334 0.9500 . ?
C335 C336 1.409(14) . ?
C335 H335 0.9500 . ?
C336 H336 0.9500 . ?
N341 N342 1.328(11) . ?
N341 C345 1.355(12) . ?
N341 C346 1.475(11) . ?
N342 C343 1.361(11) . ?
C343 C344 1.363(13) . ?
C344 C345 1.354(13) . ?
C344 H344 0.9500 . ?
C345 H345 0.9500 . ?
C346 C392 1.527(13) . ?
C346 H34A 0.9900 . ?
C346 H34B 0.9900 . ?
N351 C356 1.310(12) . ?
N351 C352 1.374(12) . ?
C352 C353 1.396(14) . ?
C352 C363 1.471(14) . ?
C353 C354 1.361(16) . ?
C353 H353 0.9500 . ?
C354 C355 1.371(16) . ?
C354 H354 0.9500 . ?
C355 C356 1.393(14) . ?
C355 H355 0.9500 . ?
C356 H356 0.9500 . ?
N361 C365 1.352(11) . ?
N361 N362 1.380(10) . ?
N361 C366 1.444(11) . ?
N362 C363 1.318(12) . ?
C363 C364 1.388(14) . ?
C364 C365 1.385(14) . ?
C364 H364 0.9500 . ?
C365 H365 0.9500 . ?
C366 C394 1.522(12) . ?
C366 H36A 0.9900 . ?
C366 H36B 0.9900 . ?
N371 C372 1.373(13) . ?
N371 C376 1.384(14) . ?
C372 C373 1.353(14) . ?
C372 C383 1.465(15) . ?
C373 C374 1.376(17) . ?
C373 H373 0.9500 . ?
C374 C375 1.392(18) . ?
C374 H374 0.9500 . ?
C375 C376 1.372(15) . ?
C375 H375 0.9500 . ?
C376 H376 0.9500 . ?
N381 N382 1.356(10) . ?
N381 C385 1.357(12) . ?
N381 C386 1.491(12) . ?
N382 C383 1.327(12) . ?
C383 C384 1.397(14) . ?
C384 C385 1.370(15) . ?
C384 H384 0.9500 . ?
C385 H385 0.9500 . ?
C386 C395 1.500(13) . ?
C386 H38A 0.9900 . ?
C386 H38B 0.9900 . ?
C391 C392 1.385(13) . ?
C391 C396 1.391(13) . ?
C392 C393 1.409(12) . ?
C393 C394 1.373(12) . ?
C393 H393 0.9500 . ?
C394 C395 1.411(12) . ?
C395 C396 1.431(13) . ?
C396 H396 0.9500 . ?
N411 C412 1.3900 . ?
N411 C416 1.3900 . ?
C412 C413 1.3900 . ?
C412 C423 1.421(12) . ?
C413 C414 1.3900 . ?
C413 H413 0.9500 . ?
C414 C415 1.3900 . ?
C414 H414 0.9500 . ?
C415 C416 1.3900 . ?
C415 H415 0.9500 . ?
C416 H416 0.9500 . ?
N421 N422 1.331(10) . ?
N421 C425 1.348(13) . ?
N421 C426 1.447(11) . ?
N422 C423 1.362(12) . ?
C423 C424 1.358(15) . ?
C424 C425 1.362(14) . ?
C424 H424 0.9500 . ?
C425 H425 0.9500 . ?
C426 C491 1.554(12) . ?
C426 H42A 0.9900 . ?
C426 H42B 0.9900 . ?
N431 C432 1.347(13) . ?
N431 C436 1.357(12) . ?
C432 C433 1.390(14) . ?
C432 C443 1.422(14) . ?
C433 C434 1.398(16) . ?
C433 H433 0.9500 . ?
C434 C435 1.321(16) . ?
C434 H434 0.9500 . ?
C435 C436 1.374(14) . ?
C435 H435 0.9500 . ?
C436 H436 0.9500 . ?
N441 C445 1.340(11) . ?
N441 N442 1.358(10) . ?
N441 C446 1.462(11) . ?
N442 C443 1.370(12) . ?
C443 C444 1.401(14) . ?
C444 C445 1.392(13) . ?
C444 H444 0.9500 . ?
C445 H445 0.9500 . ?
C446 C492 1.532(12) . ?
C446 H44A 0.9900 . ?
C446 H44B 0.9900 . ?
N451 C456 1.316(13) . ?
N451 C452 1.375(12) . ?
C452 C453 1.342(15) . ?
C452 C463 1.479(15) . ?
C453 C454 1.411(17) . ?
C453 H453 0.9500 . ?
C454 C455 1.291(17) . ?
C454 H454 0.9500 . ?
C455 C456 1.398(15) . ?
C455 H455 0.9500 . ?
C456 H456 0.9500 . ?
N471 C476 1.324(12) . ?
N471 C472 1.333(12) . ?
C472 C473 1.391(13) . ?
C472 C483 1.448(13) . ?
C473 C474 1.388(14) . ?
C473 H473 0.9500 . ?
C474 C475 1.381(16) . ?
C474 H474 0.9500 . ?
C475 C476 1.351(15) . ?
C475 H475 0.9500 . ?
C476 H476 0.9500 . ?
N481 C485 1.337(12) . ?
N481 N482 1.344(10) . ?
N481 C486 1.461(12) . ?
N482 C483 1.327(11) . ?
C483 C484 1.432(13) . ?
C484 C485 1.350(14) . ?
C484 H484 0.9500 . ?
C485 H485 0.9500 . ?
C486 C495 1.528(12) . ?
C486 H48A 0.9900 . ?
C486 H48B 0.9900 . ?
N461 C465 1.358(13) . ?
N461 N462 1.370(11) . ?
N461 C466 1.444(12) . ?
N462 C463 1.299(12) . ?
C463 C464 1.419(14) . ?
C464 C465 1.341(16) . ?
C464 H464 0.9500 . ?
C465 H465 0.9500 . ?
C466 C494 1.529(12) . ?
C466 H46A 0.9900 . ?
C466 H46B 0.9900 . ?
C491 C496 1.362(12) . ?
C491 C492 1.398(13) . ?
C492 C493 1.384(12) . ?
C493 C494 1.397(12) . ?
C493 H493 0.9500 . ?
C494 C495 1.383(13) . ?
C495 C496 1.433(13) . ?
C496 H496 0.9500 . ?
B11X F14X 1.246(18) . ?
B11X F12X 1.331(18) . ?
B11X F15X 1.337(18) . ?
B11X F13X 1.373(19) . ?
B11Y F15Y 1.38(2) . ?
B11Y F14Y 1.38(2) . ?
B11Y F12Y 1.40(2) . ?
B11Y F13Y 1.40(2) . ?
B11Z F14Z 1.336(19) . ?
B11Z F12Z 1.345(19) . ?
B11Z F15Z 1.348(19) . ?
B11Z F13Z 1.366(19) . ?
B21X F22X 1.32(2) . ?
B21X F24X 1.32(2) . ?
B21X F25X 1.33(2) . ?
B21X F23X 1.36(2) . ?
B21Y F25Y 1.30(2) . ?
B21Y F22Y 1.32(2) . ?
B21Y F24Y 1.32(2) . ?
B21Y F23Y 1.34(2) . ?
B21Z F25Z 1.316(17) . ?
B21Z F22Z 1.325(17) . ?
B21Z F23Z 1.329(18) . ?
B21Z F24Z 1.375(18) . ?
B31X F33X 1.380(19) . ?
B31X F35X 1.387(19) . ?
B31X F32X 1.396(19) . ?
B31X F34X 1.400(19) . ?
B31Y F33Y 1.38(2) . ?
B31Y F32Y 1.39(2) . ?
B31Y F35Y 1.39(2) . ?
B31Y F34Y 1.40(2) . ?
B31Z F32Z 1.357(15) . ?
B31Z F33Z 1.371(15) . ?
B31Z F35Z 1.372(15) . ?
B31Z F34Z 1.379(16) . ?
B41X F42X 1.36(2) . ?
B41X F45X 1.36(2) . ?
B41X F44X 1.37(2) . ?
B41X F43X 1.38(2) . ?
B41Y F42Y 1.328(19) . ?
B41Y F44Y 1.341(19) . ?
B41Y F43Y 1.367(19) . ?
B41Y F45Y 1.376(19) . ?
B51 F52Y 1.312(14) . ?
B51 F54X 1.349(12) . ?
B51 F55X 1.354(13) . ?
B51 F53Y 1.401(14) . ?
B51 F52X 1.423(12) . ?
B51 F54Y 1.436(14) . ?
B51 F55Y 1.437(15) . ?
B51 F53X 1.442(12) . ?
B61 F65Y 1.321(13) . ?
B61 F64X 1.355(12) . ?
B61 F63Y 1.379(13) . ?
B61 F63X 1.394(12) . ?
B61 F65X 1.398(12) . ?
B61 F62 1.402(13) . ?
B61 F64Y 1.432(13) . ?
B71 F74 1.370(12) . ?
B71 F75 1.382(12) . ?
B71 F73 1.384(12) . ?
B71 F72 1.395(13) . ?
B81 F83 1.349(18) . ?
B81 F85 1.356(18) . ?
B81 F82 1.363(18) . ?
B81 F84 1.364(18) . ?
B91 F92 1.340(18) . ?
B91 F93 1.343(18) . ?
B91 F95 1.359(18) . ?
B91 F94 1.373(18) . ?
B101 F103 1.304(14) 2 ?
B101 F103 1.304(14) . ?
B101 F102 1.382(18) . ?
B101 F105 1.421(14) 2 ?
B101 F105 1.422(14) . ?
B101 F104 1.481(14) 2 ?
B101 F104 1.481(14) . ?
B111 F112 1.340(19) . ?
B111 F113 1.347(19) . ?
B111 F115 1.370(19) . ?
B111 F114 1.384(19) . ?
B121 F124 1.29(2) . ?
B121 F123 1.33(2) . ?
B121 F125 1.35(2) . ?
B121 F122 1.36(2) . ?

loop_
_geom_torsion_atom_site_label_1
_geom_torsion_atom_site_label_2
_geom_torsion_atom_site_label_3
_geom_torsion_atom_site_label_4
_geom_torsion
_geom_torsion_site_symmetry_1
_geom_torsion_site_symmetry_2
_geom_torsion_site_symmetry_3
_geom_torsion_site_symmetry_4
_geom_torsion_publ_flag
F2 Ni3 F1 Ni4 12.9(2) . . . . ?
N262 Ni3 F1 Ni4 -88.4(2) . . . . ?
N271 Ni3 F1 Ni4 100.0(2) . . . . ?
N282 Ni3 F1 Ni4 178.1(2) . . . . ?
N251 Ni3 F1 Ni4 -36.9(9) . . . . ?
F2 Ni4 F1 Ni3 -13.0(2) . . . . ?
N482 Ni4 F1 Ni3 76.2(3) . . . . ?
N451 Ni4 F1 Ni3 -106.3(3) . . . . ?
N462 Ni4 F1 Ni3 -78.3(9) . . . . ?
N471 Ni4 F1 Ni3 153.3(3) . . . . ?
F1 Ni4 F2 Ni3 12.78(19) . . . . ?
N482 Ni4 F2 Ni3 -88.5(3) . . . . ?
N451 Ni4 F2 Ni3 99.3(3) . . . . ?
N462 Ni4 F2 Ni3 177.9(3) . . . . ?
N471 Ni4 F2 Ni3 -38.2(9) . . . . ?
F1 Ni3 F2 Ni4 -12.92(19) . . . . ?
N262 Ni3 F2 Ni4 77.5(3) . . . . ?
N271 Ni3 F2 Ni4 -107.3(2) . . . . ?
N282 Ni3 F2 Ni4 -71.8(8) . . . . ?
N251 Ni3 F2 Ni4 154.1(3) . . . . ?
N122 Ni1 N111 C116 172.2(9) . . . . ?
N131 Ni1 N111 C116 3.8(9) . . . . ?
N211 Ni1 N111 C116 -93.0(8) . . . . ?
N142 Ni1 N111 C116 81.1(8) . . . . ?
N222 Ni1 N111 C116 -103.0(15) . . . . ?
N122 Ni1 N111 C112 -9.1(7) . . . . ?
N131 Ni1 N111 C112 -177.6(7) . . . . ?
N211 Ni1 N111 C112 85.6(7) . . . . ?
N142 Ni1 N111 C112 -100.2(7) . . . . ?
N222 Ni1 N111 C112 75.6(16) . . . . ?
C116 N111 C112 C113 2.5(15) . . . . ?
Ni1 N111 C112 C113 -176.3(9) . . . . ?
C116 N111 C112 C123 -172.7(9) . . . . ?
Ni1 N111 C112 C123 8.5(11) . . . . ?
N111 C112 C113 C114 -4.5(18) . . . . ?
C123 C112 C113 C114 170.3(11) . . . . ?
C112 C113 C114 C115 3.1(18) . . . . ?
C113 C114 C115 C116 -0.3(17) . . . . ?
C112 N111 C116 C115 0.6(15) . . . . ?
Ni1 N111 C116 C115 179.3(9) . . . . ?
C114 C115 C116 N111 -1.7(18) . . . . ?
C125 N121 N122 C123 2.1(11) . . . . ?
C126 N121 N122 C123 -172.1(8) . . . . ?
C125 N121 N122 Ni1 177.6(8) . . . . ?
C126 N121 N122 Ni1 3.4(14) . . . . ?
N131 Ni1 N122 C123 72.0(16) . . . . ?
N211 Ni1 N122 C123 -81.3(7) . . . . ?
N111 Ni1 N122 C123 8.1(7) . . . . ?
N142 Ni1 N122 C123 96.1(7) . . . . ?
N222 Ni1 N122 C123 -159.6(7) . . . . ?
N131 Ni1 N122 N121 -103.3(15) . . . . ?
N211 Ni1 N122 N121 103.4(9) . . . . ?
N111 Ni1 N122 N121 -167.2(10) . . . . ?
N142 Ni1 N122 N121 -79.2(9) . . . . ?
N222 Ni1 N122 N121 25.1(10) . . . . ?
N121 N122 C123 C124 -1.1(11) . . . . ?
Ni1 N122 C123 C124 -177.8(7) . . . . ?
N121 N122 C123 C112 170.4(8) . . . . ?
Ni1 N122 C123 C112 -6.3(12) . . . . ?
N111 C112 C123 N122 -1.5(14) . . . . ?
C113 C112 C123 N122 -176.9(10) . . . . ?
N111 C112 C123 C124 167.5(10) . . . . ?
C113 C112 C123 C124 -7.8(18) . . . . ?
N122 C123 C124 C125 -0.3(12) . . . . ?
C112 C123 C124 C125 -170.1(11) . . . . ?
N122 N121 C125 C124 -2.3(12) . . . . ?
C126 N121 C125 C124 171.5(9) . . . . ?
C123 C124 C125 N121 1.6(12) . . . . ?
C125 N121 C126 C191 -87.4(11) . . . . ?
N122 N121 C126 C191 85.8(10) . . . . ?
N122 Ni1 N131 C132 23.1(17) . . . . ?
N211 Ni1 N131 C132 176.3(7) . . . . ?
N111 Ni1 N131 C132 85.1(7) . . . . ?
N142 Ni1 N131 C132 -1.6(7) . . . . ?
N222 Ni1 N131 C132 -106.5(7) . . . . ?
N122 Ni1 N131 C136 -165.8(12) . . . . ?
N211 Ni1 N131 C136 -12.6(8) . . . . ?
N111 Ni1 N131 C136 -103.8(8) . . . . ?
N142 Ni1 N131 C136 169.5(8) . . . . ?
N222 Ni1 N131 C136 64.6(8) . . . . ?
C136 N131 C132 C133 4.9(14) . . . . ?
Ni1 N131 C132 C133 176.5(8) . . . . ?
C136 N131 C132 C143 -177.2(8) . . . . ?
Ni1 N131 C132 C143 -5.6(10) . . . . ?
N131 C132 C133 C134 -4.1(16) . . . . ?
C143 C132 C133 C134 178.3(10) . . . . ?
C132 C133 C134 C135 -0.1(16) . . . . ?
C133 C134 C135 C136 3.4(16) . . . . ?
C134 C135 C136 N131 -2.5(16) . . . . ?
C132 N131 C136 C135 -1.6(13) . . . . ?
Ni1 N131 C136 C135 -172.7(7) . . . . ?
C145 N141 N142 C143 -0.7(10) . . . . ?
C146 N141 N142 C143 -174.2(8) . . . . ?
C145 N141 N142 Ni1 -157.6(8) . . . . ?
C146 N141 N142 Ni1 28.8(14) . . . . ?
N122 Ni1 N142 C143 -165.2(7) . . . . ?
N131 Ni1 N142 C143 9.4(7) . . . . ?
N211 Ni1 N142 C143 -11(3) . . . . ?
N111 Ni1 N142 C143 -87.6(7) . . . . ?
N222 Ni1 N142 C143 93.3(7) . . . . ?
N122 Ni1 N142 N141 -9.6(9) . . . . ?
N131 Ni1 N142 N141 165.1(9) . . . . ?
N211 Ni1 N142 N141 144(3) . . . . ?
N111 Ni1 N142 N141 68.0(9) . . . . ?
N222 Ni1 N142 N141 -111.1(9) . . . . ?
N141 N142 C143 C144 1.2(11) . . . . ?
Ni1 N142 C143 C144 164.5(7) . . . . ?
N141 N142 C143 C132 -179.0(8) . . . . ?
Ni1 N142 C143 C132 -15.7(11) . . . . ?
N131 C132 C143 N142 14.3(12) . . . . ?
C133 C132 C143 N142 -167.9(10) . . . . ?
N131 C132 C143 C144 -166.0(10) . . . . ?
C133 C132 C143 C144 11.9(17) . . . . ?
N142 C143 C144 C145 -1.2(12) . . . . ?
C132 C143 C144 C145 179.0(10) . . . . ?
N142 N141 C145 C144 0.0(11) . . . . ?
C146 N141 C145 C144 173.6(9) . . . . ?
C143 C144 C145 N141 0.7(12) . . . . ?
N142 N141 C146 C192 74.2(11) . . . . ?
C145 N141 C146 C192 -98.4(11) . . . . ?
N162 Ni2 N151 C156 -179.8(9) . . . . ?
N171 Ni2 N151 C156 11.5(9) . . . . ?
N242 Ni2 N151 C156 -98.7(14) . . . . ?
N231 Ni2 N151 C156 -86.0(8) . . . . ?
N182 Ni2 N151 C156 89.6(9) . . . . ?
N162 Ni2 N151 C152 -7.9(6) . . . . ?
N171 Ni2 N151 C152 -176.7(6) . . . . ?
N242 Ni2 N151 C152 73.1(13) . . . . ?
N231 Ni2 N151 C152 85.8(6) . . . . ?
N182 Ni2 N151 C152 -98.6(6) . . . . ?
C156 N151 C152 C153 0.4(14) . . . . ?
Ni2 N151 C152 C153 -172.0(7) . . . . ?
C156 N151 C152 C163 -177.9(9) . . . . ?
Ni2 N151 C152 C163 9.6(10) . . . . ?
N151 C152 C153 C154 0.7(14) . . . . ?
C163 C152 C153 C154 178.9(9) . . . . ?
C152 C153 C154 C155 -2.7(16) . . . . ?
C153 C154 C155 C156 3.5(17) . . . . ?
C152 N151 C156 C155 0.4(16) . . . . ?
Ni2 N151 C156 C155 171.9(8) . . . . ?
C154 C155 C156 N151 -2.4(18) . . . . ?
C165 N161 N162 C163 0.8(10) . . . . ?
C166 N161 N162 C163 -170.5(8) . . . . ?
C165 N161 N162 Ni2 170.6(7) . . . . ?
C166 N161 N162 Ni2 -0.7(13) . . . . ?
N151 Ni2 N162 C163 4.9(6) . . . . ?
N171 Ni2 N162 C163 70.9(15) . . . . ?
N242 Ni2 N162 C163 -159.8(6) . . . . ?
N231 Ni2 N162 C163 -81.7(6) . . . . ?
N182 Ni2 N162 C163 94.3(6) . . . . ?
N151 Ni2 N162 N161 -164.4(9) . . . . ?
N171 Ni2 N162 N161 -98.3(15) . . . . ?
N242 Ni2 N162 N161 31.0(9) . . . . ?
N231 Ni2 N162 N161 109.0(8) . . . . ?
N182 Ni2 N162 N161 -74.9(8) . . . . ?
N161 N162 C163 C164 -2.3(10) . . . . ?
Ni2 N162 C163 C164 -175.1(6) . . . . ?
N161 N162 C163 C152 171.5(8) . . . . ?
Ni2 N162 C163 C152 -1.3(10) . . . . ?
N151 C152 C163 N162 -5.6(12) . . . . ?
C153 C152 C163 N162 176.1(8) . . . . ?
N151 C152 C163 C164 166.3(10) . . . . ?
C153 C152 C163 C164 -12.0(16) . . . . ?
N162 C163 C164 C165 3.0(11) . . . . ?
C152 C163 C164 C165 -169.4(10) . . . . ?
C163 C164 C165 N161 -2.4(11) . . . . ?
N162 N161 C165 C164 1.0(11) . . . . ?
C166 N161 C165 C164 171.9(9) . . . . ?
N162 N161 C166 C194 83.2(10) . . . . ?
C165 N161 C166 C194 -86.7(11) . . . . ?
N162 Ni2 N171 C172 19.3(16) . . . . ?
N151 Ni2 N171 C172 83.6(6) . . . . ?
N242 Ni2 N171 C172 -110.7(6) . . . . ?
N231 Ni2 N171 C172 171.8(6) . . . . ?
N182 Ni2 N171 C172 -4.6(6) . . . . ?
N162 Ni2 N171 C176 -166.2(12) . . . . ?
N151 Ni2 N171 C176 -101.9(7) . . . . ?
N242 Ni2 N171 C176 63.8(7) . . . . ?
N231 Ni2 N171 C176 -13.7(7) . . . . ?
N182 Ni2 N171 C176 169.9(7) . . . . ?
C176 N171 C172 C173 2.9(12) . . . . ?
Ni2 N171 C172 C173 177.9(6) . . . . ?
C176 N171 C172 C183 -179.2(7) . . . . ?
Ni2 N171 C172 C183 -4.2(9) . . . . ?
N171 C172 C173 C174 -3.6(13) . . . . ?
C183 C172 C173 C174 178.6(8) . . . . ?
C172 C173 C174 C175 2.1(13) . . . . ?
C173 C174 C175 C176 -0.2(13) . . . . ?
C174 C175 C176 N171 -0.6(14) . . . . ?
C172 N171 C176 C175 -0.7(13) . . . . ?
Ni2 N171 C176 C175 -175.1(7) . . . . ?
C185 N181 N182 C183 -2.7(9) . . . . ?
C186 N181 N182 C183 -174.7(7) . . . . ?
C185 N181 N182 Ni2 -150.9(7) . . . . ?
C186 N181 N182 Ni2 37.1(12) . . . . ?
N162 Ni2 N182 C183 -161.9(6) . . . . ?
N151 Ni2 N182 C183 -83.3(6) . . . . ?
N171 Ni2 N182 C183 13.2(5) . . . . ?
N242 Ni2 N182 C183 99.0(6) . . . . ?
N231 Ni2 N182 C183 -28(3) . . . . ?
N162 Ni2 N182 N181 -14.9(8) . . . . ?
N151 Ni2 N182 N181 63.7(8) . . . . ?
N171 Ni2 N182 N181 160.2(8) . . . . ?
N242 Ni2 N182 N181 -114.0(8) . . . . ?
N231 Ni2 N182 N181 119(3) . . . . ?
N181 N182 C183 C184 3.3(9) . . . . ?
Ni2 N182 C183 C184 161.2(6) . . . . ?
N181 N182 C183 C172 -177.6(7) . . . . ?
Ni2 N182 C183 C172 -19.7(9) . . . . ?
N171 C172 C183 N182 16.7(11) . . . . ?
C173 C172 C183 N182 -165.4(8) . . . . ?
N171 C172 C183 C184 -164.3(9) . . . . ?
C173 C172 C183 C184 13.6(14) . . . . ?
N182 C183 C184 C185 -2.6(10) . . . . ?
C172 C183 C184 C185 178.4(9) . . . . ?
N182 N181 C185 C184 1.2(10) . . . . ?
C186 N181 C185 C184 172.7(8) . . . . ?
C183 C184 C185 N181 0.8(10) . . . . ?
C185 N181 C186 C195 -100.7(10) . . . . ?
N182 N181 C186 C195 70.0(10) . . . . ?
N121 C126 C191 C192 -13.8(13) . . . . ?
N121 C126 C191 C196 167.2(7) . . . . ?
C196 C191 C192 C193 -1.0(12) . . . . ?
C126 C191 C192 C193 -180.0(8) . . . . ?
C196 C191 C192 C146 175.1(8) . . . . ?
C126 C191 C192 C146 -3.8(15) . . . . ?
N141 C146 C192 C191 -97.8(10) . . . . ?
N141 C146 C192 C193 78.4(10) . . . . ?
C191 C192 C193 C194 1.5(13) . . . . ?
C146 C192 C193 C194 -175.2(8) . . . . ?
C192 C193 C194 C195 1.8(13) . . . . ?
C192 C193 C194 C166 179.1(8) . . . . ?
N161 C166 C194 C193 173.3(8) . . . . ?
N161 C166 C194 C195 -9.7(13) . . . . ?
C193 C194 C195 C196 -5.3(12) . . . . ?
C166 C194 C195 C196 177.9(8) . . . . ?
C193 C194 C195 C186 174.8(8) . . . . ?
C166 C194 C195 C186 -2.0(14) . . . . ?
N181 C186 C195 C194 -104.5(10) . . . . ?
N181 C186 C195 C196 75.6(9) . . . . ?
C194 C195 C196 C191 6.0(13) . . . . ?
C186 C195 C196 C191 -174.1(8) . . . . ?
C192 C191 C196 C195 -2.7(13) . . . . ?
C126 C191 C196 C195 176.4(8) . . . . ?
N122 Ni1 N211 C216 82.6(8) . . . . ?
N131 Ni1 N211 C216 -91.7(8) . . . . ?
N111 Ni1 N211 C216 5.0(8) . . . . ?
N142 Ni1 N211 C216 -71(3) . . . . ?
N222 Ni1 N211 C216 -177.2(9) . . . . ?
N122 Ni1 N211 C212 -95.9(7) . . . . ?
N131 Ni1 N211 C212 89.9(7) . . . . ?
N111 Ni1 N211 C212 -173.5(7) . . . . ?
N142 Ni1 N211 C212 110(3) . . . . ?
N222 Ni1 N211 C212 4.4(6) . . . . ?
C216 N211 C212 C213 -2.4(14) . . . . ?
Ni1 N211 C212 C213 176.1(8) . . . . ?
C216 N211 C212 C223 178.2(8) . . . . ?
Ni1 N211 C212 C223 -3.2(10) . . . . ?
N211 C212 C213 C214 1.8(15) . . . . ?
C223 C212 C213 C214 -178.9(10) . . . . ?
C212 C213 C214 C215 -1.8(16) . . . . ?
C213 C214 C215 C216 2.4(17) . . . . ?
C212 N211 C216 C215 3.0(14) . . . . ?
Ni1 N211 C216 C215 -175.4(8) . . . . ?
C214 C215 C216 N211 -3.1(17) . . . . ?
C225 N221 N222 C223 0.9(10) . . . . ?
C226 N221 N222 C223 173.7(8) . . . . ?
C225 N221 N222 Ni1 175.6(7) . . . . ?
C226 N221 N222 Ni1 -11.6(13) . . . . ?
N122 Ni1 N222 C223 87.5(7) . . . . ?
N131 Ni1 N222 C223 -102.6(7) . . . . ?
N211 Ni1 N222 C223 -5.0(6) . . . . ?
N111 Ni1 N222 C223 5.2(18) . . . . ?
N142 Ni1 N222 C223 -179.1(6) . . . . ?
N122 Ni1 N222 N221 -87.0(9) . . . . ?
N131 Ni1 N222 N221 83.0(9) . . . . ?
N211 Ni1 N222 N221 -179.4(10) . . . . ?
N111 Ni1 N222 N221 -169.2(12) . . . . ?
N142 Ni1 N222 N221 6.5(10) . . . . ?
N221 N222 C223 C224 0.1(10) . . . . ?
Ni1 N222 C223 C224 -176.3(6) . . . . ?
N221 N222 C223 C212 -178.6(8) . . . . ?
Ni1 N222 C223 C212 5.1(11) . . . . ?
N211 C212 C223 N222 -1.3(13) . . . . ?
C213 C212 C223 N222 179.3(9) . . . . ?
N211 C212 C223 C224 -179.7(10) . . . . ?
C213 C212 C223 C224 1.0(16) . . . . ?
N222 C223 C224 C225 -0.9(12) . . . . ?
C212 C223 C224 C225 177.5(10) . . . . ?
N222 N221 C225 C224 -1.5(11) . . . . ?
C226 N221 C225 C224 -173.5(9) . . . . ?
C223 C224 C225 N221 1.4(11) . . . . ?
C225 N221 C226 C291 80.0(12) . . . . ?
N222 N221 C226 C291 -91.4(10) . . . . ?
N162 Ni2 N231 C232 -85.8(4) . . . . ?
N151 Ni2 N231 C232 -164.3(4) . . . . ?
N171 Ni2 N231 C232 99.8(4) . . . . ?
N242 Ni2 N231 C232 12.3(4) . . . . ?
N182 Ni2 N231 C232 141(3) . . . . ?
N162 Ni2 N231 C236 85.3(4) . . . . ?
N151 Ni2 N231 C236 6.8(4) . . . . ?
N171 Ni2 N231 C236 -89.1(4) . . . . ?
N242 Ni2 N231 C236 -176.6(5) . . . . ?
N182 Ni2 N231 C236 -48(3) . . . . ?
C236 N231 C232 C233 0.0 . . . . ?
Ni2 N231 C232 C233 171.8(4) . . . . ?
C236 N231 C232 C243 173.6(7) . . . . ?
Ni2 N231 C232 C243 -14.6(7) . . . . ?
N231 C232 C233 C234 0.0 . . . . ?
C243 C232 C233 C234 -173.1(8) . . . . ?
C232 C233 C234 C235 0.0 . . . . ?
C233 C234 C235 C236 0.0 . . . . ?
C234 C235 C236 N231 0.0 . . . . ?
C232 N231 C236 C235 0.0 . . . . ?
Ni2 N231 C236 C235 -170.5(5) . . . . ?
C245 N241 N242 C243 2.5(11) . . . . ?
C246 N241 N242 C243 175.9(8) . . . . ?
C245 N241 N242 Ni2 179.2(8) . . . . ?
C246 N241 N242 Ni2 -7.3(13) . . . . ?
N162 Ni2 N242 N241 -93.7(9) . . . . ?
N151 Ni2 N242 N241 -172.0(10) . . . . ?
N171 Ni2 N242 N241 76.9(9) . . . . ?
N231 Ni2 N242 N241 174.9(9) . . . . ?
N182 Ni2 N242 N241 -0.7(10) . . . . ?
N162 Ni2 N242 C243 82.8(7) . . . . ?
N151 Ni2 N242 C243 4.5(15) . . . . ?
N171 Ni2 N242 C243 -106.6(7) . . . . ?
N231 Ni2 N242 C243 -8.6(7) . . . . ?
N182 Ni2 N242 C243 175.8(7) . . . . ?
N241 N242 C243 C244 -1.0(11) . . . . ?
Ni2 N242 C243 C244 -178.7(7) . . . . ?
N241 N242 C243 C232 -178.9(8) . . . . ?
Ni2 N242 C243 C232 3.4(11) . . . . ?
N231 C232 C243 N242 7.7(11) . . . . ?
C233 C232 C243 N242 -179.0(6) . . . . ?
N231 C232 C243 C244 -169.5(11) . . . . ?
C233 C232 C243 C244 3.8(16) . . . . ?
N242 C243 C244 C245 -0.8(14) . . . . ?
C232 C243 C244 C245 176.5(11) . . . . ?
C243 C244 C245 N241 2.3(14) . . . . ?
N242 N241 C245 C244 -3.1(13) . . . . ?
C246 N241 C245 C244 -175.8(10) . . . . ?
N242 N241 C246 C292 -91.9(10) . . . . ?
C245 N241 C246 C292 80.2(13) . . . . ?
F1 Ni3 N251 C256 126.3(10) . . . . ?
F2 Ni3 N251 C256 77.8(8) . . . . ?
N262 Ni3 N251 C256 179.6(9) . . . . ?
N271 Ni3 N251 C256 -10.1(9) . . . . ?
N282 Ni3 N251 C256 -89.5(8) . . . . ?
F1 Ni3 N251 C252 -43.1(13) . . . . ?
F2 Ni3 N251 C252 -91.7(7) . . . . ?
N262 Ni3 N251 C252 10.2(6) . . . . ?
N271 Ni3 N251 C252 -179.5(6) . . . . ?
N282 Ni3 N251 C252 101.0(7) . . . . ?
C256 N251 C252 C253 1.0(15) . . . . ?
Ni3 N251 C252 C253 171.1(8) . . . . ?
C256 N251 C252 C263 178.2(9) . . . . ?
Ni3 N251 C252 C263 -11.7(10) . . . . ?
N251 C252 C253 C254 0.3(17) . . . . ?
C263 C252 C253 C254 -176.7(10) . . . . ?
C252 C253 C254 C255 -1.6(18) . . . . ?
C253 C254 C255 C256 2(2) . . . . ?
C252 N251 C256 C255 -1.0(16) . . . . ?
Ni3 N251 C256 C255 -170.0(9) . . . . ?
C254 C255 C256 N251 -0.3(19) . . . . ?
C265 N261 N262 C263 -1.9(9) . . . . ?
C266 N261 N262 C263 174.6(7) . . . . ?
C265 N261 N262 Ni3 -179.9(6) . . . . ?
C266 N261 N262 Ni3 -3.3(11) . . . . ?
F1 Ni3 N262 C263 159.4(6) . . . . ?
F2 Ni3 N262 C263 80.3(6) . . . . ?
N271 Ni3 N262 C263 -72.4(16) . . . . ?
N282 Ni3 N262 C263 -108.5(6) . . . . ?
N251 Ni3 N262 C263 -6.9(6) . . . . ?
F1 Ni3 N262 N261 -22.9(8) . . . . ?
F2 Ni3 N262 N261 -101.9(8) . . . . ?
N271 Ni3 N262 N261 105.3(15) . . . . ?
N282 Ni3 N262 N261 69.3(8) . . . . ?
N251 Ni3 N262 N261 170.8(8) . . . . ?
N261 N262 C263 C264 1.9(10) . . . . ?
Ni3 N262 C263 C264 -179.7(6) . . . . ?
N261 N262 C263 C252 -175.4(7) . . . . ?
Ni3 N262 C263 C252 3.1(10) . . . . ?
N251 C252 C263 N262 6.0(12) . . . . ?
C253 C252 C263 N262 -176.8(9) . . . . ?
N251 C252 C263 C264 -170.4(10) . . . . ?
C253 C252 C263 C264 6.8(17) . . . . ?
N262 C263 C264 C265 -1.1(11) . . . . ?
C252 C263 C264 C265 175.4(10) . . . . ?
N262 N261 C265 C264 1.3(9) . . . . ?
C266 N261 C265 C264 -174.8(8) . . . . ?
C263 C264 C265 N261 -0.1(10) . . . . ?
C265 N261 C266 C294 66.1(11) . . . . ?
N262 N261 C266 C294 -109.8(8) . . . . ?
F1 Ni3 N271 C272 83.3(4) . . . . ?
F2 Ni3 N271 C272 161.8(4) . . . . ?
N262 Ni3 N271 C272 -44.8(15) . . . . ?
N282 Ni3 N271 C272 -7.9(4) . . . . ?
N251 Ni3 N271 C272 -108.5(4) . . . . ?
F1 Ni3 N271 C276 -92.2(4) . . . . ?
F2 Ni3 N271 C276 -13.6(4) . . . . ?
N262 Ni3 N271 C276 139.7(13) . . . . ?
N282 Ni3 N271 C276 176.6(5) . . . . ?
N251 Ni3 N271 C276 76.1(4) . . . . ?
C276 N271 C272 C273 0.0 . . . . ?
Ni3 N271 C272 C273 -175.7(4) . . . . ?
C276 N271 C272 C283 -179.9(7) . . . . ?
Ni3 N271 C272 C283 4.4(7) . . . . ?
N271 C272 C273 C274 0.0 . . . . ?
C283 C272 C273 C274 179.9(8) . . . . ?
C272 C273 C274 C275 0.0 . . . . ?
C273 C274 C275 C276 0.0 . . . . ?
C274 C275 C276 N271 0.0 . . . . ?
C272 N271 C276 C275 0.0 . . . . ?
Ni3 N271 C276 C275 175.2(5) . . . . ?
C285 N281 N282 C283 -1.0(9) . . . . ?
C286 N281 N282 C283 -176.4(8) . . . . ?
C285 N281 N282 Ni3 -165.8(7) . . . . ?
C286 N281 N282 Ni3 18.8(13) . . . . ?
F1 Ni3 N282 C283 -83.0(6) . . . . ?
F2 Ni3 N282 C283 -25.8(12) . . . . ?
N262 Ni3 N282 C283 -175.7(6) . . . . ?
N271 Ni3 N282 C283 10.6(6) . . . . ?
N251 Ni3 N282 C283 106.9(6) . . . . ?
F1 Ni3 N282 N281 81.0(8) . . . . ?
F2 Ni3 N282 N281 138.2(8) . . . . ?
N262 Ni3 N282 N281 -11.7(9) . . . . ?
N271 Ni3 N282 N281 174.6(9) . . . . ?
N251 Ni3 N282 N281 -89.1(9) . . . . ?
N281 N282 C283 C284 1.1(10) . . . . ?
Ni3 N282 C283 C284 170.5(6) . . . . ?
N281 N282 C283 C272 178.8(7) . . . . ?
Ni3 N282 C283 C272 -11.8(10) . . . . ?
C273 C272 C283 N282 -174.8(6) . . . . ?
N271 C272 C283 N282 5.2(11) . . . . ?
C273 C272 C283 C284 2.4(14) . . . . ?
N271 C272 C283 C284 -177.7(9) . . . . ?
N282 C283 C284 C285 -0.7(11) . . . . ?
C272 C283 C284 C285 -178.0(10) . . . . ?
N282 N281 C285 C284 0.6(10) . . . . ?
C286 N281 C285 C284 175.8(8) . . . . ?
C283 C284 C285 N281 0.0(11) . . . . ?
C285 N281 C286 C295 74.4(11) . . . . ?
N282 N281 C286 C295 -111.0(9) . . . . ?
N221 C226 C291 C292 170.8(8) . . . . ?
N221 C226 C291 C296 -11.2(13) . . . . ?
C296 C291 C292 C293 0.5(12) . . . . ?
C226 C291 C292 C293 178.7(8) . . . . ?
C296 C291 C292 C246 179.2(8) . . . . ?
C226 C291 C292 C246 -2.6(12) . . . . ?
N241 C246 C292 C293 -11.2(13) . . . . ?
N241 C246 C292 C291 170.1(8) . . . . ?
C291 C292 C293 C294 -0.4(13) . . . . ?
C246 C292 C293 C294 -179.0(8) . . . . ?
C292 C293 C294 C295 -1.2(13) . . . . ?
C292 C293 C294 C266 -176.3(8) . . . . ?
N261 C266 C294 C293 -137.9(8) . . . . ?
N261 C266 C294 C295 47.5(12) . . . . ?
C293 C294 C295 C296 2.7(12) . . . . ?
C266 C294 C295 C296 177.2(8) . . . . ?
C293 C294 C295 C286 -177.1(8) . . . . ?
C266 C294 C295 C286 -2.6(14) . . . . ?
N281 C286 C295 C296 -93.0(9) . . . . ?
N281 C286 C295 C294 86.8(10) . . . . ?
C294 C295 C296 C291 -2.7(13) . . . . ?
C286 C295 C296 C291 177.1(8) . . . . ?
C292 C291 C296 C295 1.1(13) . . . . ?
C226 C291 C296 C295 -177.0(9) . . . . ?
N322 Ni5 N311 C316 179.8(10) . . . . ?
N331 Ni5 N311 C316 9.7(10) . . . . ?
N411 Ni5 N311 C316 -87.7(9) . . . . ?
N342 Ni5 N311 C316 89.2(10) . . . . ?
N422 Ni5 N311 C316 -89.2(18) . . . . ?
N322 Ni5 N311 C312 -5.6(8) . . . . ?
N331 Ni5 N311 C312 -175.7(8) . . . . ?
N411 Ni5 N311 C312 86.9(8) . . . . ?
N342 Ni5 N311 C312 -96.2(8) . . . . ?
N422 Ni5 N311 C312 85.4(18) . . . . ?
C316 N311 C312 C313 2.5(18) . . . . ?
Ni5 N311 C312 C313 -172.7(10) . . . . ?
C316 N311 C312 C323 -175.6(11) . . . . ?
Ni5 N311 C312 C323 9.2(14) . . . . ?
N311 C312 C313 C314 0(2) . . . . ?
C323 C312 C313 C314 177.5(14) . . . . ?
C312 C313 C314 C315 -3(2) . . . . ?
C313 C314 C315 C316 4(2) . . . . ?
C314 C315 C316 N311 -2(2) . . . . ?
C312 N311 C316 C315 -1.4(18) . . . . ?
Ni5 N311 C316 C315 173.0(10) . . . . ?
C325 N321 N322 C323 2.3(12) . . . . ?
C326 N321 N322 C323 -171.8(9) . . . . ?
C325 N321 N322 Ni5 169.1(9) . . . . ?
C326 N321 N322 Ni5 -5.0(15) . . . . ?
N331 Ni5 N322 N321 -105.1(17) . . . . ?
N311 Ni5 N322 N321 -164.9(11) . . . . ?
N411 Ni5 N322 N321 104.5(10) . . . . ?
N342 Ni5 N322 N321 -75.8(10) . . . . ?
N422 Ni5 N322 N321 26.4(11) . . . . ?
N331 Ni5 N322 C323 60.7(18) . . . . ?
N311 Ni5 N322 C323 0.9(8) . . . . ?
N411 Ni5 N322 C323 -89.6(8) . . . . ?
N342 Ni5 N322 C323 90.0(8) . . . . ?
N422 Ni5 N322 C323 -167.8(8) . . . . ?
N321 N322 C323 C324 -5.7(13) . . . . ?
Ni5 N322 C323 C324 -176.4(8) . . . . ?
N321 N322 C323 C312 174.5(10) . . . . ?
Ni5 N322 C323 C312 3.8(14) . . . . ?
N311 C312 C323 N322 -8.7(17) . . . . ?
C313 C312 C323 N322 173.2(12) . . . . ?
N311 C312 C323 C324 171.5(14) . . . . ?
C313 C312 C323 C324 -7(2) . . . . ?
N322 C323 C324 C325 7.3(16) . . . . ?
C312 C323 C324 C325 -172.9(14) . . . . ?
C323 C324 C325 N321 -5.6(15) . . . . ?
N322 N321 C325 C324 2.2(14) . . . . ?
C326 N321 C325 C324 175.8(11) . . . . ?
N322 N321 C326 C391 83.5(11) . . . . ?
C325 N321 C326 C391 -89.6(12) . . . . ?
N322 Ni5 N331 C336 -160.7(13) . . . . ?
N311 Ni5 N331 C336 -102.4(9) . . . . ?
N411 Ni5 N331 C336 -10.6(9) . . . . ?
N342 Ni5 N331 C336 169.4(9) . . . . ?
N422 Ni5 N331 C336 66.6(9) . . . . ?
N322 Ni5 N331 C332 26.4(19) . . . . ?
N311 Ni5 N331 C332 84.7(7) . . . . ?
N411 Ni5 N331 C332 176.5(7) . . . . ?
N342 Ni5 N331 C332 -3.5(7) . . . . ?
N422 Ni5 N331 C332 -106.3(7) . . . . ?
C336 N331 C332 C333 3.0(15) . . . . ?
Ni5 N331 C332 C333 176.5(8) . . . . ?
C336 N331 C332 C343 -178.5(9) . . . . ?
Ni5 N331 C332 C343 -5.0(11) . . . . ?
N331 C332 C333 C334 -5.0(16) . . . . ?
C343 C332 C333 C334 176.7(10) . . . . ?
C332 C333 C334 C335 3.6(17) . . . . ?
C333 C334 C335 C336 -0.4(17) . . . . ?
C332 N331 C336 C335 0.3(16) . . . . ?
Ni5 N331 C336 C335 -172.3(8) . . . . ?
C334 C335 C336 N331 -1.7(17) . . . . ?
C345 N341 N342 C343 0.1(9) . . . . ?
C346 N341 N342 C343 -173.9(7) . . . . ?
C345 N341 N342 Ni5 -154.2(7) . . . . ?
C346 N341 N342 Ni5 31.8(13) . . . . ?
N322 Ni5 N342 N341 -9.3(9) . . . . ?
N331 Ni5 N342 N341 165.0(9) . . . . ?
N311 Ni5 N342 N341 69.2(9) . . . . ?
N411 Ni5 N342 N341 164(5) . . . . ?
N422 Ni5 N342 N341 -111.1(9) . . . . ?
N322 Ni5 N342 C343 -162.4(6) . . . . ?
N331 Ni5 N342 C343 11.9(6) . . . . ?
N311 Ni5 N342 C343 -83.9(6) . . . . ?
N411 Ni5 N342 C343 11(6) . . . . ?
N422 Ni5 N342 C343 95.8(6) . . . . ?
N341 N342 C343 C344 0.4(10) . . . . ?
Ni5 N342 C343 C344 162.7(6) . . . . ?
N341 N342 C343 C332 179.4(8) . . . . ?
Ni5 N342 C343 C332 -18.4(10) . . . . ?
N331 C332 C343 N342 16.1(12) . . . . ?
C333 C332 C343 N342 -165.6(9) . . . . ?
N331 C332 C343 C344 -165.3(10) . . . . ?
C333 C332 C343 C344 13.1(17) . . . . ?
N342 C343 C344 C345 -0.8(11) . . . . ?
C332 C343 C344 C345 -179.5(10) . . . . ?
C343 C344 C345 N341 0.8(10) . . . . ?
N342 N341 C345 C344 -0.6(10) . . . . ?
C346 N341 C345 C344 173.3(8) . . . . ?
N342 N341 C346 C392 69.3(10) . . . . ?
C345 N341 C346 C392 -103.9(10) . . . . ?
N362 Ni6 N351 C356 177.7(9) . . . . ?
N371 Ni6 N351 C356 7.7(8) . . . . ?
N431 Ni6 N351 C356 -89.4(8) . . . . ?
N382 Ni6 N351 C356 85.8(8) . . . . ?
N442 Ni6 N351 C356 -74.5(17) . . . . ?
N362 Ni6 N351 C352 -4.4(6) . . . . ?
N371 Ni6 N351 C352 -174.5(7) . . . . ?
N431 Ni6 N351 C352 88.4(7) . . . . ?
N382 Ni6 N351 C352 -96.4(7) . . . . ?
N442 Ni6 N351 C352 103.4(15) . . . . ?
C356 N351 C352 C353 -0.4(14) . . . . ?
Ni6 N351 C352 C353 -178.4(7) . . . . ?
C356 N351 C352 C363 -177.0(8) . . . . ?
Ni6 N351 C352 C363 4.9(10) . . . . ?
N351 C352 C353 C354 0.8(15) . . . . ?
C363 C352 C353 C354 177.0(10) . . . . ?
C352 C353 C354 C355 -0.3(16) . . . . ?
C353 C354 C355 C356 -0.4(16) . . . . ?
C352 N351 C356 C355 -0.5(14) . . . . ?
Ni6 N351 C356 C355 177.3(7) . . . . ?
C354 C355 C356 N351 0.9(16) . . . . ?
C365 N361 N362 C363 2.8(10) . . . . ?
C366 N361 N362 C363 -167.4(8) . . . . ?
C365 N361 N362 Ni6 170.0(7) . . . . ?
C366 N361 N362 Ni6 -0.2(13) . . . . ?
N371 Ni6 N362 C363 58.3(17) . . . . ?
N431 Ni6 N362 C363 -87.2(7) . . . . ?
N351 Ni6 N362 C363 3.2(7) . . . . ?
N382 Ni6 N362 C363 91.8(7) . . . . ?
N442 Ni6 N362 C363 -165.4(7) . . . . ?
N371 Ni6 N362 N361 -107.8(16) . . . . ?
N431 Ni6 N362 N361 106.6(9) . . . . ?
N351 Ni6 N362 N361 -162.9(9) . . . . ?
N382 Ni6 N362 N361 -74.3(9) . . . . ?
N442 Ni6 N362 N361 28.4(9) . . . . ?
N361 N362 C363 C364 -1.7(11) . . . . ?
Ni6 N362 C363 C364 -171.9(7) . . . . ?
N361 N362 C363 C352 168.7(8) . . . . ?
Ni6 N362 C363 C352 -1.5(11) . . . . ?
N351 C352 C363 N362 -2.3(13) . . . . ?
C353 C352 C363 N362 -178.8(9) . . . . ?
N351 C352 C363 C364 166.0(10) . . . . ?
C353 C352 C363 C364 -10.5(17) . . . . ?
N362 C363 C364 C365 -0.1(11) . . . . ?
C352 C363 C364 C365 -168.7(10) . . . . ?
N362 N361 C365 C364 -2.9(10) . . . . ?
C366 N361 C365 C364 166.3(8) . . . . ?
C363 C364 C365 N361 1.8(11) . . . . ?
C365 N361 C366 C394 -75.6(11) . . . . ?
N362 N361 C366 C394 92.6(10) . . . . ?
N362 Ni6 N371 C372 33.4(19) . . . . ?
N431 Ni6 N371 C372 178.7(7) . . . . ?
N351 Ni6 N371 C372 87.1(8) . . . . ?
N382 Ni6 N371 C372 -0.9(7) . . . . ?
N442 Ni6 N371 C372 -104.4(8) . . . . ?
N362 Ni6 N371 C376 -154.5(13) . . . . ?
N431 Ni6 N371 C376 -9.3(9) . . . . ?
N351 Ni6 N371 C376 -100.9(9) . . . . ?
N382 Ni6 N371 C376 171.1(9) . . . . ?
N442 Ni6 N371 C376 67.6(9) . . . . ?
C376 N371 C372 C373 -0.5(16) . . . . ?
Ni6 N371 C372 C373 172.3(9) . . . . ?
C376 N371 C372 C383 -177.7(9) . . . . ?
Ni6 N371 C372 C383 -4.9(12) . . . . ?
N371 C372 C373 C374 3.8(19) . . . . ?
C383 C372 C373 C374 -179.4(12) . . . . ?
C372 C373 C374 C375 -6(2) . . . . ?
C373 C374 C375 C376 5(2) . . . . ?
C374 C375 C376 N371 -1(2) . . . . ?
C372 N371 C376 C375 -0.7(18) . . . . ?
Ni6 N371 C376 C375 -172.7(11) . . . . ?
C385 N381 N382 C383 -1.4(10) . . . . ?
C386 N381 N382 C383 -175.1(8) . . . . ?
C385 N381 N382 Ni6 -157.7(7) . . . . ?
C386 N381 N382 Ni6 28.5(13) . . . . ?
N362 Ni6 N382 C383 -166.0(6) . . . . ?
N371 Ni6 N382 C383 7.2(6) . . . . ?
N431 Ni6 N382 C383 3(4) . . . . ?
N351 Ni6 N382 C383 -87.9(6) . . . . ?
N442 Ni6 N382 C383 88.1(6) . . . . ?
N362 Ni6 N382 N381 -10.8(8) . . . . ?
N371 Ni6 N382 N381 162.4(9) . . . . ?
N431 Ni6 N382 N381 158(3) . . . . ?
N351 Ni6 N382 N381 67.3(8) . . . . ?
N442 Ni6 N382 N381 -116.7(8) . . . . ?
N381 N382 C383 C384 0.1(10) . . . . ?
Ni6 N382 C383 C384 163.1(6) . . . . ?
N381 N382 C383 C372 -175.5(8) . . . . ?
Ni6 N382 C383 C372 -12.5(11) . . . . ?
C373 C372 C383 N382 -165.3(11) . . . . ?
N371 C372 C383 N382 11.8(13) . . . . ?
C373 C372 C383 C384 20.0(18) . . . . ?
N371 C372 C383 C384 -162.9(10) . . . . ?
N382 C383 C384 C385 1.1(11) . . . . ?
C372 C383 C384 C385 176.1(10) . . . . ?
N382 N381 C385 C384 2.1(11) . . . . ?
C386 N381 C385 C384 175.7(8) . . . . ?
C383 C384 C385 N381 -1.9(11) . . . . ?
N382 N381 C386 C395 75.8(10) . . . . ?
C385 N381 C386 C395 -97.0(10) . . . . ?
N321 C326 C391 C392 -2.9(14) . . . . ?
N321 C326 C391 C396 173.1(8) . . . . ?
C396 C391 C392 C393 -2.9(12) . . . . ?
C326 C391 C392 C393 172.7(9) . . . . ?
C396 C391 C392 C346 174.2(8) . . . . ?
C326 C391 C392 C346 -10.2(15) . . . . ?
N341 C346 C392 C391 -97.8(10) . . . . ?
N341 C346 C392 C393 79.4(10) . . . . ?
C391 C392 C393 C394 4.5(12) . . . . ?
C346 C392 C393 C394 -172.9(8) . . . . ?
C392 C393 C394 C395 -1.4(12) . . . . ?
C392 C393 C394 C366 179.5(8) . . . . ?
N361 C366 C394 C393 161.5(7) . . . . ?
N361 C366 C394 C395 -17.4(12) . . . . ?
C393 C394 C395 C396 -3.0(12) . . . . ?
C366 C394 C395 C396 175.9(8) . . . . ?
C393 C394 C395 C386 174.2(8) . . . . ?
C366 C394 C395 C386 -6.9(14) . . . . ?
N381 C386 C395 C394 -94.0(11) . . . . ?
N381 C386 C395 C396 83.3(9) . . . . ?
C392 C391 C396 C395 -1.5(13) . . . . ?
C326 C391 C396 C395 -178.0(8) . . . . ?
C394 C395 C396 C391 4.5(12) . . . . ?
C386 C395 C396 C391 -173.1(8) . . . . ?
N322 Ni5 N411 C412 -98.4(4) . . . . ?
N331 Ni5 N411 C412 87.3(4) . . . . ?
N311 Ni5 N411 C412 -176.9(4) . . . . ?
N342 Ni5 N411 C412 88(6) . . . . ?
N422 Ni5 N411 C412 2.8(4) . . . . ?
N322 Ni5 N411 C416 77.8(5) . . . . ?
N331 Ni5 N411 C416 -96.5(5) . . . . ?
N311 Ni5 N411 C416 -0.7(5) . . . . ?
N342 Ni5 N411 C416 -96(6) . . . . ?
N422 Ni5 N411 C416 179.0(5) . . . . ?
C416 N411 C412 C413 0.0 . . . . ?
Ni5 N411 C412 C413 176.5(5) . . . . ?
C416 N411 C412 C423 178.3(7) . . . . ?
Ni5 N411 C412 C423 -5.3(7) . . . . ?
N411 C412 C413 C414 0.0 . . . . ?
C423 C412 C413 C414 -178.1(8) . . . . ?
C412 C413 C414 C415 0.0 . . . . ?
C413 C414 C415 C416 0.0 . . . . ?
C414 C415 C416 N411 0.0 . . . . ?
C412 N411 C416 C415 0.0 . . . . ?
Ni5 N411 C416 C415 -176.1(5) . . . . ?
C425 N421 N422 C423 -1.5(9) . . . . ?
C426 N421 N422 C423 173.5(7) . . . . ?
C425 N421 N422 Ni5 -172.2(7) . . . . ?
C426 N421 N422 Ni5 2.9(13) . . . . ?
N322 Ni5 N422 N421 -99.3(9) . . . . ?
N331 Ni5 N422 N421 72.1(9) . . . . ?
N311 Ni5 N422 N421 171.9(13) . . . . ?
N411 Ni5 N422 N421 170.4(9) . . . . ?
N342 Ni5 N422 N421 -6.4(9) . . . . ?
N322 Ni5 N422 C423 90.6(6) . . . . ?
N331 Ni5 N422 C423 -98.0(6) . . . . ?
N311 Ni5 N422 C423 1.8(19) . . . . ?
N411 Ni5 N422 C423 0.3(6) . . . . ?
N342 Ni5 N422 C423 -176.6(6) . . . . ?
N421 N422 C423 C424 1.9(10) . . . . ?
Ni5 N422 C423 C424 175.5(6) . . . . ?
N421 N422 C423 C412 -176.9(7) . . . . ?
Ni5 N422 C423 C412 -3.3(10) . . . . ?
N411 C412 C423 C424 -172.8(9) . . . . ?
C413 C412 C423 C424 5.3(13) . . . . ?
N411 C412 C423 N422 5.7(10) . . . . ?
C413 C412 C423 N422 -176.1(6) . . . . ?
N422 C423 C424 C425 -1.6(11) . . . . ?
C412 C423 C424 C425 177.1(9) . . . . ?
N422 N421 C425 C424 0.6(10) . . . . ?
C426 N421 C425 C424 -174.1(8) . . . . ?
C423 C424 C425 N421 0.6(11) . . . . ?
N422 N421 C426 C491 -100.3(9) . . . . ?
C425 N421 C426 C491 73.9(11) . . . . ?
N362 Ni6 N431 C432 -110.4(6) . . . . ?
N371 Ni6 N431 C432 76.4(7) . . . . ?
N351 Ni6 N431 C432 171.4(6) . . . . ?
N382 Ni6 N431 C432 81(4) . . . . ?
N442 Ni6 N431 C432 -5.6(6) . . . . ?
N362 Ni6 N431 C436 70.5(8) . . . . ?
N371 Ni6 N431 C436 -102.6(8) . . . . ?
N351 Ni6 N431 C436 -7.7(8) . . . . ?
N382 Ni6 N431 C436 -98(4) . . . . ?
N442 Ni6 N431 C436 175.3(8) . . . . ?
C436 N431 C432 C433 3.5(13) . . . . ?
Ni6 N431 C432 C433 -175.6(7) . . . . ?
C436 N431 C432 C443 -176.9(8) . . . . ?
Ni6 N431 C432 C443 3.9(10) . . . . ?
N431 C432 C433 C434 -3.7(14) . . . . ?
C443 C432 C433 C434 176.8(9) . . . . ?
C432 C433 C434 C435 2.1(15) . . . . ?
C433 C434 C435 C436 -0.4(16) . . . . ?
C432 N431 C436 C435 -1.8(13) . . . . ?
Ni6 N431 C436 C435 177.3(7) . . . . ?
C434 C435 C436 N431 0.2(15) . . . . ?
C445 N441 N442 C443 -0.4(9) . . . . ?
C446 N441 N442 C443 175.8(7) . . . . ?
C445 N441 N442 Ni6 -174.8(7) . . . . ?
C446 N441 N442 Ni6 1.4(13) . . . . ?
N362 Ni6 N442 N441 -89.7(9) . . . . ?
N371 Ni6 N442 N441 81.9(9) . . . . ?
N431 Ni6 N442 N441 -179.6(9) . . . . ?
N351 Ni6 N442 N441 165.2(12) . . . . ?
N382 Ni6 N442 N441 5.3(9) . . . . ?
N362 Ni6 N442 C443 96.1(6) . . . . ?
N371 Ni6 N442 C443 -92.3(6) . . . . ?
N431 Ni6 N442 C443 6.3(6) . . . . ?
N351 Ni6 N442 C443 -9.0(17) . . . . ?
N382 Ni6 N442 C443 -168.8(6) . . . . ?
N441 N442 C443 C444 0.5(9) . . . . ?
Ni6 N442 C443 C444 176.9(6) . . . . ?
N441 N442 C443 C432 177.1(7) . . . . ?
Ni6 N442 C443 C432 -6.5(10) . . . . ?
N431 C432 C443 N442 1.9(12) . . . . ?
C433 C432 C443 N442 -178.5(8) . . . . ?
N431 C432 C443 C444 177.6(9) . . . . ?
C433 C432 C443 C444 -2.8(16) . . . . ?
N442 C443 C444 C445 -0.4(10) . . . . ?
C432 C443 C444 C445 -176.4(9) . . . . ?
N442 N441 C445 C444 0.2(9) . . . . ?
C446 N441 C445 C444 -175.8(8) . . . . ?
C443 C444 C445 N441 0.2(9) . . . . ?
C445 N441 C446 C492 77.9(10) . . . . ?
N442 N441 C446 C492 -97.8(9) . . . . ?
F2 Ni4 N451 C456 -85.8(9) . . . . ?
F1 Ni4 N451 C456 -7.6(9) . . . . ?
N482 Ni4 N451 C456 156.5(18) . . . . ?
N462 Ni4 N451 C456 -179.9(9) . . . . ?
N471 Ni4 N451 C456 82.1(9) . . . . ?
F2 Ni4 N451 C452 81.0(7) . . . . ?
F1 Ni4 N451 C452 159.3(7) . . . . ?
N482 Ni4 N451 C452 -37(2) . . . . ?
N462 Ni4 N451 C452 -13.0(7) . . . . ?
N471 Ni4 N451 C452 -111.1(7) . . . . ?
C456 N451 C452 C453 -5.3(15) . . . . ?
Ni4 N451 C452 C453 -173.5(8) . . . . ?
C456 N451 C452 C463 -178.5(9) . . . . ?
Ni4 N451 C452 C463 13.2(10) . . . . ?
N451 C452 C453 C454 1.4(17) . . . . ?
C463 C452 C453 C454 173.8(10) . . . . ?
C452 C453 C454 C455 2.6(18) . . . . ?
C453 C454 C455 C456 -2.6(19) . . . . ?
C452 N451 C456 C455 5.3(15) . . . . ?
Ni4 N451 C456 C455 171.9(8) . . . . ?
C454 C455 C456 N451 -1.5(18) . . . . ?
F2 Ni4 N471 C476 127.1(9) . . . . ?
F1 Ni4 N471 C476 77.5(7) . . . . ?
N482 Ni4 N471 C476 179.2(8) . . . . ?
N451 Ni4 N471 C476 -9.5(8) . . . . ?
N462 Ni4 N471 C476 -89.5(7) . . . . ?
F2 Ni4 N471 C472 -44.8(11) . . . . ?
F1 Ni4 N471 C472 -94.3(6) . . . . ?
N482 Ni4 N471 C472 7.3(6) . . . . ?
N451 Ni4 N471 C472 178.6(6) . . . . ?
N462 Ni4 N471 C472 98.7(6) . . . . ?
C476 N471 C472 C473 1.6(12) . . . . ?
Ni4 N471 C472 C473 174.1(6) . . . . ?
C476 N471 C472 C483 179.1(7) . . . . ?
Ni4 N471 C472 C483 -8.4(9) . . . . ?
N471 C472 C473 C474 2.4(13) . . . . ?
C483 C472 C473 C474 -174.9(8) . . . . ?
C472 C473 C474 C475 -2.8(14) . . . . ?
C473 C474 C475 C476 -0.7(15) . . . . ?
C472 N471 C476 C475 -5.5(13) . . . . ?
Ni4 N471 C476 C475 -177.0(7) . . . . ?
C474 C475 C476 N471 5.1(15) . . . . ?
C485 N481 N482 C483 -4.4(9) . . . . ?
C486 N481 N482 C483 167.9(7) . . . . ?
C485 N481 N482 Ni4 -178.5(6) . . . . ?
C486 N481 N482 Ni4 -6.2(11) . . . . ?
F2 Ni4 N482 C483 161.0(6) . . . . ?
F1 Ni4 N482 C483 82.6(6) . . . . ?
N451 Ni4 N482 C483 -81(2) . . . . ?
N462 Ni4 N482 C483 -104.4(6) . . . . ?
N471 Ni4 N482 C483 -5.1(6) . . . . ?
F2 Ni4 N482 N481 -25.2(8) . . . . ?
F1 Ni4 N482 N481 -103.7(8) . . . . ?
N451 Ni4 N482 N481 93(2) . . . . ?
N462 Ni4 N482 N481 69.3(8) . . . . ?
N471 Ni4 N482 N481 168.7(8) . . . . ?
N481 N482 C483 C484 3.5(9) . . . . ?
Ni4 N482 C483 C484 179.0(5) . . . . ?
N481 N482 C483 C472 -173.2(7) . . . . ?
Ni4 N482 C483 C472 2.3(9) . . . . ?
N471 C472 C483 N482 4.2(11) . . . . ?
C473 C472 C483 N482 -178.3(8) . . . . ?
N471 C472 C483 C484 -171.5(9) . . . . ?
C473 C472 C483 C484 6.0(14) . . . . ?
N482 C483 C484 C485 -1.3(10) . . . . ?
C472 C483 C484 C485 174.6(9) . . . . ?
N482 N481 C485 C484 3.7(10) . . . . ?
C486 N481 C485 C484 -167.6(8) . . . . ?
C483 C484 C485 N481 -1.4(10) . . . . ?
C485 N481 C486 C495 63.5(12) . . . . ?
N482 N481 C486 C495 -107.1(8) . . . . ?
C465 N461 N462 C463 2.4(11) . . . . ?
C466 N461 N462 C463 -179.0(8) . . . . ?
C465 N461 N462 Ni4 -169.2(8) . . . . ?
C466 N461 N462 Ni4 9.4(14) . . . . ?
F2 Ni4 N462 C463 -81.3(7) . . . . ?
F1 Ni4 N462 C463 -18.1(13) . . . . ?
N482 Ni4 N462 C463 -173.1(7) . . . . ?
N451 Ni4 N462 C463 10.4(7) . . . . ?
N471 Ni4 N462 C463 109.2(7) . . . . ?
F2 Ni4 N462 N461 89.8(9) . . . . ?
F1 Ni4 N462 N461 153.1(8) . . . . ?
N482 Ni4 N462 N461 -1.9(9) . . . . ?
N451 Ni4 N462 N461 -178.4(10) . . . . ?
N471 Ni4 N462 N461 -79.7(9) . . . . ?
N461 N462 C463 C464 -1.7(11) . . . . ?
Ni4 N462 C463 C464 172.3(7) . . . . ?
N461 N462 C463 C452 179.4(8) . . . . ?
Ni4 N462 C463 C452 -6.6(11) . . . . ?
C453 C452 C463 N462 -177.4(10) . . . . ?
N451 C452 C463 N462 -4.3(13) . . . . ?
C453 C452 C463 C464 4.0(18) . . . . ?
N451 C452 C463 C464 177.1(10) . . . . ?
N462 C463 C464 C465 0.4(12) . . . . ?
C452 C463 C464 C465 179.1(11) . . . . ?
C463 C464 C465 N461 1.1(12) . . . . ?
N462 N461 C465 C464 -2.2(12) . . . . ?
C466 N461 C465 C464 179.3(9) . . . . ?
C465 N461 C466 C494 70.4(12) . . . . ?
N462 N461 C466 C494 -107.9(9) . . . . ?
N421 C426 C491 C496 -11.3(12) . . . . ?
N421 C426 C491 C492 174.7(8) . . . . ?
C496 C491 C492 C493 4.7(13) . . . . ?
C426 C491 C492 C493 178.8(8) . . . . ?
C496 C491 C492 C446 -178.8(8) . . . . ?
C426 C491 C492 C446 -4.7(12) . . . . ?
N441 C446 C492 C493 -18.6(12) . . . . ?
N441 C446 C492 C491 165.0(8) . . . . ?
C491 C492 C493 C494 0.6(13) . . . . ?
C446 C492 C493 C494 -175.8(8) . . . . ?
C492 C493 C494 C495 -6.7(14) . . . . ?
C492 C493 C494 C466 173.2(8) . . . . ?
N461 C466 C494 C495 83.8(11) . . . . ?
N461 C466 C494 C493 -96.1(9) . . . . ?
C493 C494 C495 C496 7.3(13) . . . . ?
C466 C494 C495 C496 -172.7(8) . . . . ?
C493 C494 C495 C486 -178.2(9) . . . . ?
C466 C494 C495 C486 1.9(15) . . . . ?
N481 C486 C495 C494 44.2(13) . . . . ?
N481 C486 C495 C496 -141.1(8) . . . . ?
C492 C491 C496 C495 -3.9(14) . . . . ?
C426 C491 C496 C495 -177.8(8) . . . . ?
C494 C495 C496 C491 -2.2(14) . . . . ?
C486 C495 C496 C491 -177.3(8) . . . . ?

loop_
_platon_squeeze_void_nr
_platon_squeeze_void_average_x
_platon_squeeze_void_average_y
_platon_squeeze_void_average_z
_platon_squeeze_void_volume
_platon_squeeze_void_count_electrons
_platon_squeeze_void_content
1 0.250 0.250 0.599 907 363 ' '
2 0.250 0.250 0.099 907 363 ' '
3 -0.250 0.750 0.901 907 361 ' '
4 -0.250 0.750 0.401 907 364 ' '
5 0.132 0.625 0.419 51 23 ' '
6 0.132 0.875 0.919 51 23 ' '
7 0.230 0.586 0.698 66 21 ' '
8 0.230 0.914 0.198 66 18 ' '
9 0.270 0.586 0.198 66 20 ' '
10 0.250 0.750 0.364 52 23 ' '
11 0.250 0.750 0.864 52 24 ' '
12 0.270 0.914 0.698 66 20 ' '
13 0.250 0.750 0.609 38 22 ' '
14 0.250 0.750 0.109 38 23 ' '
15 0.368 0.625 0.919 51 23 ' '
16 0.368 0.875 0.419 51 22 ' '
17 0.632 0.125 0.581 51 25 ' '
18 0.632 0.375 0.081 51 23 ' '
19 0.730 0.086 0.302 66 20 ' '
20 0.730 0.414 0.802 66 20 ' '
21 0.770 0.086 0.802 66 21 ' '
22 0.750 0.250 0.636 52 19 ' '
23 0.750 0.250 0.136 52 18 ' '
24 0.770 0.414 0.302 66 20 ' '
25 0.750 0.250 0.391 38 32 ' '
26 0.750 0.250 0.891 38 30 ' '
27 0.868 0.125 0.081 51 24 ' '
28 0.868 0.375 0.581 51 24 ' '
